data_7132440
loop_
_publ_author_name
'Chen, Feijing'
'Guo, Wenjing'
'Ma, Yan-Na'
'Chen, Xuenian'

_publ_section_title
;
 9,9'-Bis-<i>o</i>-carboranes: synthesis and exploration of properties.
;
_journal_issue 5
_journal_name_full 'Chemical communications (Cambridge, England)'
_journal_page_first 614
_journal_page_last 617
_journal_paper_doi 10.1039/d3cc05041f
_journal_volume 60
_journal_year 2024
_chemical_formula_moiety '2(C8 H20 N), C4 H22 B18'
_chemical_formula_sum 'C20 H62 B18 N2'
_chemical_formula_weight 525.29
_space_group_crystal_system triclinic
_space_group_IT_number 2
_space_group_name_Hall '-P 1'
_space_group_name_H-M_alt 'P -1'
_atom_sites_solution_hydrogens mixed
_atom_sites_solution_primary dual
_audit_creation_date 2023-06-20
_audit_creation_method
;
Olex2 1.5
(compiled 2023.03.06 svn.rbb2c1857 for OlexSys, GUI svn.r6748)
;
_audit_update_record
;
2023-06-21 deposited with the CCDC.	2023-12-04 downloaded from the CCDC.
;
_cell_angle_alpha 85.761(5)
_cell_angle_beta 87.210(4)
_cell_angle_gamma 82.019(4)
_cell_formula_units_Z 4
_cell_length_a 11.2612(5)
_cell_length_b 17.2885(10)
_cell_length_c 18.0579(11)
_cell_measurement_reflns_used 5722
_cell_measurement_temperature 297
_cell_measurement_theta_max 69.4130
_cell_measurement_theta_min 3.9430
_cell_volume 3469.5(3)
_computing_cell_refinement 'CrysAlisPro 1.171.42.81a (Rigaku OD, 2023)'
_computing_data_collection 'CrysAlisPro 1.171.42.81a (Rigaku OD, 2023)'
_computing_data_reduction 'CrysAlisPro 1.171.42.81a (Rigaku OD, 2023)'
_computing_molecular_graphics 'Olex2 1.5 (Dolomanov et al., 2009)'
_computing_publication_material 'Olex2 1.5 (Dolomanov et al., 2009)'
_computing_structure_refinement 'SHELXL 2018/3 (Sheldrick, 2015)'
_computing_structure_solution 'SHELXT  (Sheldrick, 2015)'
_diffrn_ambient_temperature 297
_diffrn_detector 'CCD plate'
_diffrn_detector_area_resol_mean 16.2312
_diffrn_detector_type Eos
_diffrn_measured_fraction_theta_full 0.998
_diffrn_measured_fraction_theta_max 0.980
_diffrn_measurement_details
;
List of Runs (angles in degrees, time in seconds):

  # Type    Start    End  Width  t~exp~   \w     \q     \k     \f   Frames
#--------------------------------------------------------------------------
  1  \w   -102.00 -15.60   0.80    4.00    --  -33.50 -57.00 150.00  108
  2  \w    -90.00  -4.40   0.80    4.00    --  -33.50 130.00 -21.00  107
  3  \w   -108.00 -36.00   0.80    4.00    --  -33.50 178.00-120.00   90
  4  \w   -102.00 -15.60   0.80    4.00    --  -33.50 -57.00 -90.00  108
  5  \w   -108.00 -36.00   0.80    4.00    --  -33.50 178.00   0.00   90
  6  \w   -102.00 -15.60   0.80    4.00    --  -33.50 -57.00-120.00  108
  7  \w    -34.00  34.00   0.80    4.00    --  -33.50  57.00 -60.00   85
  8  \w    -57.00  35.00   0.80    4.00    --  -33.50  19.00  60.00  115
  9  \w     33.00  92.20   0.80    4.00    --   36.47-130.00 -93.00   74
 10  \w     90.00 169.20   0.80   17.50    --  108.00  45.00 -60.00   99
 11  \w     79.00 103.80   0.80   17.50    --  108.00 -94.00 -60.00   31
 12  \w     52.00 107.20   0.80   17.50    --  108.00-111.00  60.00   69
 13  \w     42.00 104.40   0.80   17.50    --  108.00 -94.00 120.00   78
 14  \w     53.00 126.60   0.80   17.50    --  108.00 -30.00 -90.00   92
 15  \w     74.00 108.40   0.80   17.50    --  108.00-111.00-150.00   43
 16  \w    129.00 176.20   0.80   17.50    --  108.00  45.00 -30.00   59
 17  \w     39.00 121.40   0.80   17.50    --  108.00 -30.00   0.00  103
 18  \w     47.00  82.20   0.80   17.50    --  108.00 -61.00  30.00   44
 19  \w     77.00 105.80   0.80   17.50    --  108.00-111.00 -90.00   36
 20  \w     44.00  70.40   0.80   17.50    --  108.00-111.00 -90.00   33
 21  \w     42.00 118.00   0.80   17.50    --  108.00 -61.00-120.00   95
 22  \w     63.00 127.00   0.80   17.50    --  108.00 -61.00 150.00   80
 23  \w     93.00 120.20   0.80   17.50    --  108.00  45.00 -30.00   34
 24  \w     46.00 119.60   0.80   17.50    --  108.00 -45.00  90.00   92
 25  \w     68.00 164.00   0.80   17.50    --  108.00  15.00 -90.00  120
 26  \w    105.00 133.00   0.80   17.50    --  108.00 -77.00 -90.00   35
;
_diffrn_measurement_device 'four-circle diffractometer'
_diffrn_measurement_device_type 'Xcalibur, Eos, Gemini'
_diffrn_measurement_method '\w scans'
_diffrn_orient_matrix_type 'CrysAlisPro convention (1999,Acta A55,543-557)'
_diffrn_orient_matrix_UB_11 -0.0247939000
_diffrn_orient_matrix_UB_12 -0.0666170000
_diffrn_orient_matrix_UB_13 -0.0467579000
_diffrn_orient_matrix_UB_21 -0.0184499000
_diffrn_orient_matrix_UB_22 -0.0517500000
_diffrn_orient_matrix_UB_23 0.0716804000
_diffrn_orient_matrix_UB_31 -0.1347465000
_diffrn_orient_matrix_UB_32 0.0319075000
_diffrn_orient_matrix_UB_33 0.0022056000
_diffrn_radiation_monochromator graphite
_diffrn_radiation_probe x-ray
_diffrn_radiation_type 'Cu K\a'
_diffrn_radiation_wavelength 1.54184
_diffrn_reflns_av_R_equivalents 0.0257
_diffrn_reflns_av_unetI/netI 0.0419
_diffrn_reflns_Laue_measured_fraction_full 0.998
_diffrn_reflns_Laue_measured_fraction_max 0.980
_diffrn_reflns_limit_h_max 8
_diffrn_reflns_limit_h_min -13
_diffrn_reflns_limit_k_max 20
_diffrn_reflns_limit_k_min -21
_diffrn_reflns_limit_l_max 22
_diffrn_reflns_limit_l_min -20
_diffrn_reflns_number 25502
_diffrn_reflns_point_group_measured_fraction_full 0.998
_diffrn_reflns_point_group_measured_fraction_max 0.980
_diffrn_reflns_theta_full 67.684
_diffrn_reflns_theta_max 70.414
_diffrn_reflns_theta_min 3.444
_diffrn_source 'fine-focus sealed X-ray tube'
_diffrn_source_type 'Enhance (Cu) X-ray Source'
_exptl_absorpt_coefficient_mu 0.338
_exptl_absorpt_correction_T_max 1.00000
_exptl_absorpt_correction_T_min 0.96723
_exptl_absorpt_correction_type multi-scan
_exptl_absorpt_process_details
;
CrysAlisPro 1.171.42.81a (Rigaku Oxford Diffraction, 2023)
Empirical absorption correction using spherical harmonics,
implemented in SCALE3 ABSPACK scaling algorithm.
;
_exptl_crystal_colour colourless
_exptl_crystal_colour_primary colourless
_exptl_crystal_density_diffrn 1.006
_exptl_crystal_description block
_exptl_crystal_F_000 1144
_refine_diff_density_max 0.374
_refine_diff_density_min -0.536
_refine_diff_density_rms 0.043
_refine_ls_extinction_method none
_refine_ls_goodness_of_fit_ref 1.036
_refine_ls_hydrogen_treatment mixed
_refine_ls_matrix_type full
_refine_ls_number_parameters 903
_refine_ls_number_reflns 12998
_refine_ls_number_restraints 69
_refine_ls_restrained_S_all 1.045
_refine_ls_R_factor_all 0.1235
_refine_ls_R_factor_gt 0.0877
_refine_ls_shift/su_max 0.005
_refine_ls_shift/su_mean 0.000
_refine_ls_structure_factor_coef Fsqd
_refine_ls_weighting_details 'w=1/[\s^2^(Fo^2^)+(0.1784P)^2^+0.2996P] where P=(Fo^2^+2Fc^2^)/3'
_refine_ls_weighting_scheme calc
_refine_ls_wR_factor_gt 0.2596
_refine_ls_wR_factor_ref 0.3026
_reflns_Friedel_coverage 0.000
_reflns_number_gt 8074
_reflns_number_total 12998
_reflns_threshold_expression 'I > 2\s(I)'
_cod_data_source_file d3cc05041f2.cif
_cod_data_source_block 202305122_auto
_cod_depositor_comments 'Adding full bibliography for 7132433--7132440.cif.'
_cod_database_code 7132440
_shelx_shelxl_version_number 2018/3
_chemical_oxdiff_formula C20H20N2O1B7
_shelx_space_group_comment
;
The symmetry employed for this shelxl refinement is uniquely defined
by the following loop, which should always be used as a source of
symmetry information in preference to the above space-group names.
They are only intended as comments.
;
_reflns_odcompleteness_completeness 99.93
_reflns_odcompleteness_iscentric 1
_reflns_odcompleteness_theta 66.97
_olex2_refinement_description
;
1. Fixed Uiso
 At 1.2 times of:
  All H(H) groups, All B(H) groups, All B(H,H) groups, All C(H) groups, All
  C(H,H) groups
 At 1.5 times of:
  All C(H,H,H) groups, All C(H,H,H,H,H,H) groups
2. Restrained distances
 C3F-C4F
 1.54 with sigma of 0.02
 C1F'-C7F'
 2.2 with sigma of 0.02
 N1F-C7F'
 1.54 with sigma of 0.02
 H4A'-C4A' = C4A-H4AA
 0.96 with sigma of 0.02
 H4BB-C4B = C4B'-H4B'
 0.96 with sigma of 0.02
 C2B-H2BA = C1B'-H1BA
 0.96 with sigma of 0.02
 B3A-H3AA
 1.1 with sigma of 0.02
 H2A-C2A = H1A-C1A
 0.96 with sigma of 0.02
 B2B-H1B' = H1B'-B3B
 1.1 with sigma of 0.02
 B11B-H11A = H11A-B12B
 1.1 with sigma of 0.02
 B2A-H2AB = H2AB-B3A
 1.1 with sigma of 0.02
 B11A-H11D = H11D-B12A
 1.1 with sigma of 0.02
 B14A-H13D = H13D-B13A
 1.1 with sigma of 0.02
 B13B-H13A = H13A-B14B
 1.1 with sigma of 0.02
 B5B-H4BA = H4BA-B4B
 1.1 with sigma of 0.02
3. Rigid bond restraints
 C1B, B4B, B5B, B9B, B8B
 with sigma for 1-2 distances of 0.001 and sigma for 1-3 distances of 0.001
 B11A, B12A, B16A, B17A, C3A, C4A'
 with sigma for 1-2 distances of 0.001 and sigma for 1-3 distances of 0.001
4. Uiso/Uaniso restraints and constraints
C4F \\sim C3F' \\sim C3F: within 2A with sigma of 0.01 and sigma for terminal
atoms of 0.02 within 2A
5. Others
 Sof(H2DD)=Sof(H2DE)=Sof(H2DF)=Sof(H4DD)=Sof(H4DE)=Sof(H4DF)=Sof(H6DD)=
 Sof(H6DE)=Sof(H6DF)=Sof(H8DD)=Sof(H8DE)=Sof(H8DF)=Sof(C1D')=Sof(H1DA)=
 Sof(H1DB)=Sof(C3D')=Sof(H3DA)=Sof(H3DB)=Sof(C5D')=Sof(H5DA)=Sof(H5DB)=
 Sof(C7D')=Sof(H7DA)=Sof(H7DB)=1-FVAR(1)
 Sof(H2DA)=Sof(H2DB)=Sof(H2DC)=Sof(H4DA)=Sof(H4DB)=Sof(H4DC)=Sof(H6DA)=
 Sof(H6DB)=Sof(H6DC)=Sof(H8DA)=Sof(H8DB)=Sof(H8DC)=Sof(C1D)=Sof(H1DC)=Sof(H1DD)=
 Sof(C3D)=Sof(H3DC)=Sof(H3DD)=Sof(C5D)=Sof(H5DC)=Sof(H5DD)=Sof(C7D)=Sof(H7DC)=
 Sof(H7DD)=FVAR(1)
 Sof(H2FD)=Sof(H2FE)=Sof(H2FF)=Sof(H4FD)=Sof(H4FE)=Sof(H4FF)=Sof(H6FD)=
 Sof(H6FE)=Sof(H6FF)=Sof(H8FD)=Sof(H8FE)=Sof(H8FF)=Sof(C7F')=Sof(H7FA)=
 Sof(H7FB)=Sof(C5F')=Sof(H5FA)=Sof(H5FB)=Sof(C3F')=Sof(H3FA)=Sof(H3FB)=
 Sof(C1F')=Sof(H1FA)=Sof(H1FB)=1-FVAR(2)
 Sof(H2FA)=Sof(H2FB)=Sof(H2FC)=Sof(H4FA)=Sof(H4FB)=Sof(H4FC)=Sof(H6FA)=
 Sof(H6FB)=Sof(H6FC)=Sof(H8FA)=Sof(H8FB)=Sof(H8FC)=Sof(C1F)=Sof(H1FC)=Sof(H1FD)=
 Sof(C3F)=Sof(H3FC)=Sof(H3FD)=Sof(C5F)=Sof(H5FC)=Sof(H5FD)=Sof(C7F)=Sof(H7FC)=
 Sof(H7FD)=FVAR(2)
 Sof(C4A')=Sof(H10D)=Sof(H13D)=Sof(H4A')=1-FVAR(3)
 Sof(H10C)=Sof(H11D)=Sof(H4AA)=Sof(C4A)=FVAR(3)
 Sof(C4B')=Sof(H4B')=Sof(H10A)=Sof(H13A)=1-FVAR(4)
 Sof(H10B)=Sof(H11A)=Sof(C4B)=Sof(H4BB)=FVAR(4)
 Sof(C1B')=Sof(H1BA)=Sof(H1BC)=Sof(H4BA)=1-FVAR(5)
 Sof(H1BB)=Sof(H1B')=Sof(C2B)=Sof(H2BA)=FVAR(5)
6.a Riding coordinates:
 C2D(H2DA,H2DB,H2DC), C2D(H2DD,H2DE,H2DF), C6D(H6DA,H6DB,H6DC), C6D(H6DD,H6DE,
 H6DF), C2F(H2FA,H2FB,H2FC), C2F(H2FD,H2FE,H2FF), C4F(H4FA,H4FB,H4FC), C4F(H4FD,
 H4FE,H4FF), C3B(H3B), C4B'(H4B')
6.b Secondary CH2 refined with riding coordinates:
 C1C(H1CA,H1CB), C3C(H3CA,H3CB), C5C(H5CA,H5CB), C7C(H7CA,H7CB), C1D'(H1DA,
 H1DB), C3D'(H3DA,H3DB), C5D'(H5DA,H5DB), C7D'(H7DA,H7DB), C1E(H1EA,H1EB),
 C3E(H3EA,H3EB), C5E(H5EA,H5EB), C7E(H7EA,H7EB), C7F'(H7FA,H7FB), C5F'(H5FA,
 H5FB), C3F'(H3FA,H3FB), C1F'(H1FA,H1FB), C1D(H1DC,H1DD), C1F(H1FC,H1FD),
 C3D(H3DC,H3DD), C3F(H3FC,H3FD), C5D(H5DC,H5DD), C5F(H5FC,H5FD), C7D(H7DC,H7DD),
  C7F(H7FC,H7FD)
6.c Idealised Me refined as rotating group:
 C2C(H2CA,H2CB,H2CC), C4C(H4CA,H4CB,H4CC), C6C(H6CA,H6CB,H6CC), C8C(H8CA,H8CB,
 H8CC), C4D(H4DA,H4DB,H4DC), C4D(H4DD,H4DE,H4DF), C8D(H8DA,H8DB,H8DC), C8D(H8DD,
 H8DE,H8DF), C2E(H2EA,H2EB,H2EC), C4E(H4EA,H4EB,H4EC), C6E(H6EA,H6EB,H6EC),
 C8E(H8EA,H8EB,H8EC), C6F(H6FA,H6FB,H6FC), C6F(H6FD,H6FE,H6FF), C8F(H8FA,H8FB,
 H8FC), C8F(H8FD,H8FE,H8FF)
6.d Boron cage BH refined with riding coordinates:
 B4A(H4A), B5A(H5A), B7A(H7A), B8A(H8A), B9A(H9A), B10A(H10C), B10A(H10D),
 B11A(H11C), B12A(H12A), B13A(H13C), B14A(H14A), B16A(H16A), B17A(H17A),
 B18A(H18A), B1B(H1BB), B1B(H1BC), B2B(H2B), B3B(H3BA), B4B(H4B), B5B(H5B),
 B7B(H7B), B8B(H8B), B9B(H9B), B10B(H10B), B10B(H10A), B11B(H11B), B12B(H12B),
 B13B(H13B), B14B(H14B), B16B(H16B), B17B(H17B), B18B(H18B)
;
_olex2_submission_special_instructions 'No special instructions were received'
_oxdiff_exptl_absorpt_empirical_details
;
Empirical correction (ABSPACK) includes:
- Absorption correction using spherical harmonics
- Frame scaling
;
_oxdiff_exptl_absorpt_empirical_full_max 1.161
_oxdiff_exptl_absorpt_empirical_full_min 0.934

loop_
_space_group_symop_operation_xyz
'x, y, z'
'-x, -y, -z'

loop_
_atom_site_label
_atom_site_type_symbol
_atom_site_fract_x
_atom_site_fract_y
_atom_site_fract_z
_atom_site_U_iso_or_equiv
_atom_site_adp_type
_atom_site_occupancy
_atom_site_site_symmetry_order
_atom_site_calc_flag
_atom_site_refinement_flags_posn
_atom_site_refinement_flags_adp
_atom_site_refinement_flags_occupancy
_atom_site_disorder_assembly
_atom_site_disorder_group
N1C N 0.9165(2) 0.84385(14) 0.27706(14) 0.0698(6) Uani 1 1 d . . . . .
C1C C 0.9012(3) 0.9286(2) 0.2481(2) 0.0959(11) Uani 1 1 d . . . . .
H1CA H 0.912770 0.960376 0.288577 0.115 Uiso 1 1 calc R U . . .
H1CB H 0.964086 0.935631 0.210507 0.115 Uiso 1 1 calc R U . . .
C2C C 0.7820(5) 0.9592(3) 0.2151(4) 0.144(2) Uani 1 1 d . . . . .
H2CA H 0.766885 0.926481 0.176854 0.216 Uiso 1 1 calc R U . . .
H2CB H 0.783680 1.011756 0.194118 0.216 Uiso 1 1 calc R U . . .
H2CC H 0.719608 0.958899 0.253190 0.216 Uiso 1 1 calc R U . . .
C3C C 0.8958(3) 0.7900(2) 0.21818(18) 0.0850(9) Uani 1 1 d . . . . .
H3CA H 0.902123 0.736904 0.240638 0.102 Uiso 1 1 calc R U . . .
H3CB H 0.814443 0.804128 0.201762 0.102 Uiso 1 1 calc R U . . .
C4C C 0.9802(5) 0.7908(3) 0.1512(2) 0.1302(18) Uani 1 1 d . . . . .
H4CA H 0.961846 0.753887 0.117732 0.195 Uiso 1 1 calc R U . . .
H4CB H 1.061288 0.776809 0.166504 0.195 Uiso 1 1 calc R U . . .
H4CC H 0.971507 0.842305 0.126537 0.195 Uiso 1 1 calc R U . . .
C5C C 0.8276(3) 0.8292(2) 0.34016(19) 0.0863(9) Uani 1 1 d . . . . .
H5CA H 0.844413 0.774744 0.358382 0.104 Uiso 1 1 calc R U . . .
H5CB H 0.747919 0.836813 0.320404 0.104 Uiso 1 1 calc R U . . .
C6C C 0.8256(6) 0.8794(3) 0.4055(3) 0.1398(19) Uani 1 1 d . . . . .
H6CA H 0.797444 0.932868 0.390077 0.210 Uiso 1 1 calc R U . . .
H6CB H 0.905197 0.875882 0.423446 0.210 Uiso 1 1 calc R U . . .
H6CC H 0.773016 0.861344 0.444454 0.210 Uiso 1 1 calc R U . . .
C7C C 1.0434(3) 0.8275(2) 0.3028(3) 0.0996(11) Uani 1 1 d . . . . .
H7CA H 1.051574 0.861474 0.342181 0.120 Uiso 1 1 calc R U . . .
H7CB H 1.097344 0.840973 0.261821 0.120 Uiso 1 1 calc R U . . .
C8C C 1.0827(5) 0.7430(3) 0.3312(4) 0.144(2) Uani 1 1 d . . . . .
H8CA H 1.082977 0.709252 0.291315 0.216 Uiso 1 1 calc R U . . .
H8CB H 1.027903 0.728159 0.370403 0.216 Uiso 1 1 calc R U . . .
H8CC H 1.161953 0.738396 0.349869 0.216 Uiso 1 1 calc R U . . .
N1D N 0.40828(19) 0.81009(12) 0.04038(12) 0.0606(5) Uani 1 1 d . . . . .
C2D C 0.5639(6) 0.8909(4) 0.0801(3) 0.168(3) Uani 1 1 d . . . . .
H2DA H 0.648068 0.894887 0.080451 0.252 Uiso 0.669(4) 1 d R U P A 1
H2DB H 0.530998 0.889767 0.130161 0.252 Uiso 0.669(4) 1 d R U P A 1
H2DC H 0.523898 0.935337 0.051821 0.252 Uiso 0.669(4) 1 d R U P A 1
H2DD H 0.576958 0.942427 0.091411 0.252 Uiso 0.331(4) 1 d R U P A 2
H2DE H 0.610668 0.876227 0.036261 0.252 Uiso 0.331(4) 1 d R U P A 2
H2DF H 0.587588 0.854267 0.121011 0.252 Uiso 0.331(4) 1 d R U P A 2
C4D C 0.3977(4) 0.8756(4) -0.0909(2) 0.1296(19) Uani 1 1 d . . . . .
H4DA H 0.359413 0.837181 -0.113019 0.194 Uiso 0.669(4) 1 calc R U P A 1
H4DB H 0.483155 0.860936 -0.093825 0.194 Uiso 0.669(4) 1 calc R U P A 1
H4DC H 0.377344 0.925726 -0.116954 0.194 Uiso 0.669(4) 1 calc R U P A 1
H4DD H 0.415147 0.866176 -0.142272 0.194 Uiso 0.331(4) 1 calc R U P A 2
H4DE H 0.427658 0.922614 -0.079875 0.194 Uiso 0.331(4) 1 calc R U P A 2
H4DF H 0.312514 0.881195 -0.081116 0.194 Uiso 0.331(4) 1 calc R U P A 2
C6D C 0.2610(4) 0.7234(3) 0.0014(3) 0.1229(16) Uani 1 1 d . . . . .
H6DA H 0.257074 0.675757 -0.021810 0.184 Uiso 0.669(4) 1 d R U P A 1
H6DB H 0.221904 0.766877 -0.028530 0.184 Uiso 0.669(4) 1 d R U P A 1
H6DC H 0.221484 0.721137 0.049720 0.184 Uiso 0.669(4) 1 d R U P A 1
H6DD H 0.263294 0.730867 -0.051780 0.184 Uiso 0.331(4) 1 d R U P A 2
H6DE H 0.186934 0.705177 0.018350 0.184 Uiso 0.331(4) 1 d R U P A 2
H6DF H 0.327174 0.685467 0.016890 0.184 Uiso 0.331(4) 1 d R U P A 2
C8D C 0.4083(4) 0.7503(2) 0.1744(2) 0.1014(12) Uani 1 1 d . . . . .
H8DA H 0.384939 0.701450 0.162530 0.152 Uiso 0.669(4) 1 calc R U P A 1
H8DB H 0.379983 0.761437 0.223970 0.152 Uiso 0.669(4) 1 calc R U P A 1
H8DC H 0.494236 0.746796 0.171071 0.152 Uiso 0.669(4) 1 calc R U P A 1
H8DD H 0.322342 0.756245 0.173866 0.152 Uiso 0.331(4) 1 calc R U P A 2
H8DE H 0.432866 0.794094 0.196394 0.152 Uiso 0.331(4) 1 calc R U P A 2
H8DF H 0.437008 0.702841 0.202877 0.152 Uiso 0.331(4) 1 calc R U P A 2
C1D' C 0.4053(10) 0.8905(5) 0.0643(6) 0.079(3) Uani 0.331(4) 1 d . . P A 2
H1DA H 0.356191 0.898535 0.109376 0.095 Uiso 0.331(4) 1 calc R U P A 2
H1DB H 0.376680 0.929684 0.025662 0.095 Uiso 0.331(4) 1 calc R U P A 2
C3D' C 0.4621(7) 0.8019(6) -0.0388(5) 0.073(2) Uani 0.331(4) 1 d . . P A 2
H3DA H 0.447352 0.752814 -0.056997 0.087 Uiso 0.331(4) 1 calc R U P A 2
H3DB H 0.548115 0.802745 -0.039504 0.087 Uiso 0.331(4) 1 calc R U P A 2
C5D' C 0.2697(8) 0.8015(6) 0.0352(6) 0.077(3) Uani 0.331(4) 1 d . . P A 2
H5DA H 0.230794 0.802114 0.084350 0.092 Uiso 0.331(4) 1 calc R U P A 2
H5DB H 0.230004 0.844703 0.004262 0.092 Uiso 0.331(4) 1 calc R U P A 2
C7D' C 0.4646(9) 0.7462(6) 0.0887(5) 0.080(3) Uani 0.331(4) 1 d . . P A 2
H7DA H 0.550161 0.748449 0.088593 0.096 Uiso 0.331(4) 1 calc R U P A 2
H7DB H 0.452939 0.696791 0.069894 0.096 Uiso 0.331(4) 1 calc R U P A 2
N1E N 0.27487(19) 0.44010(13) 0.24887(14) 0.0656(6) Uani 1 1 d . . . . .
C1E C 0.2052(3) 0.4811(2) 0.18458(19) 0.0786(8) Uani 1 1 d . . . . .
H1EA H 0.121010 0.490047 0.199995 0.094 Uiso 1 1 calc R U . . .
H1EB H 0.212956 0.446518 0.144193 0.094 Uiso 1 1 calc R U . . .
C2E C 0.2438(4) 0.5587(2) 0.1554(2) 0.1029(11) Uani 1 1 d . . . . .
H2EA H 0.190426 0.582810 0.117966 0.154 Uiso 1 1 calc R U . . .
H2EB H 0.324082 0.549890 0.134364 0.154 Uiso 1 1 calc R U . . .
H2EC H 0.241395 0.592451 0.195515 0.154 Uiso 1 1 calc R U . . .
C3E C 0.4073(3) 0.4217(2) 0.2266(2) 0.0849(9) Uani 1 1 d . . . . .
H3EA H 0.439449 0.470686 0.215660 0.102 Uiso 1 1 calc R U . . .
H3EB H 0.448979 0.394630 0.268852 0.102 Uiso 1 1 calc R U . . .
C4E C 0.4347(3) 0.3726(3) 0.1608(3) 0.1213(17) Uani 1 1 d . . . . .
H4EA H 0.399103 0.400448 0.117589 0.182 Uiso 1 1 calc R U . . .
H4EB H 0.402533 0.324167 0.170527 0.182 Uiso 1 1 calc R U . . .
H4EC H 0.520080 0.362085 0.152218 0.182 Uiso 1 1 calc R U . . .
C5E C 0.2200(3) 0.36565(18) 0.2702(2) 0.0832(9) Uani 1 1 d . . . . .
H5EA H 0.134524 0.379690 0.280005 0.100 Uiso 1 1 calc R U . . .
H5EB H 0.229880 0.333248 0.228152 0.100 Uiso 1 1 calc R U . . .
C6E C 0.2726(4) 0.3175(2) 0.3374(3) 0.1155(15) Uani 1 1 d . . . . .
H6EA H 0.358212 0.307267 0.330472 0.173 Uiso 1 1 calc R U . . .
H6EB H 0.240090 0.268823 0.343298 0.173 Uiso 1 1 calc R U . . .
H6EC H 0.252654 0.345927 0.381042 0.173 Uiso 1 1 calc R U . . .
C7E C 0.2661(3) 0.49142(18) 0.31357(19) 0.0762(8) Uani 1 1 d . . . . .
H7EA H 0.303197 0.537743 0.298357 0.091 Uiso 1 1 calc R U . . .
H7EB H 0.311831 0.463298 0.353666 0.091 Uiso 1 1 calc R U . . .
C8E C 0.1397(3) 0.5171(2) 0.3432(2) 0.0946(10) Uani 1 1 d . . . . .
H8EA H 0.094900 0.548236 0.305081 0.142 Uiso 1 1 calc R U . . .
H8EB H 0.142668 0.547534 0.385267 0.142 Uiso 1 1 calc R U . . .
H8EC H 0.101457 0.471814 0.358007 0.142 Uiso 1 1 calc R U . . .
N1F N 0.7943(2) 0.22339(15) 0.38999(15) 0.0772(7) Uani 1 1 d D . . . .
C2F C 0.9218(4) 0.1022(3) 0.4475(3) 0.1223(16) Uani 1 1 d . . . . .
H2FA H 0.963041 0.052318 0.434652 0.183 Uiso 0.822(5) 1 d R U P B 1
H2FB H 0.851771 0.094688 0.478152 0.183 Uiso 0.822(5) 1 d R U P B 1
H2FC H 0.974161 0.128628 0.474142 0.183 Uiso 0.822(5) 1 d R U P B 1
H2FD H 0.972071 0.107318 0.487832 0.183 Uiso 0.178(5) 1 d R U P B 2
H2FE H 0.965261 0.110468 0.401142 0.183 Uiso 0.178(5) 1 d R U P B 2
H2FF H 0.898541 0.050708 0.451102 0.183 Uiso 0.178(5) 1 d R U P B 2
C4F C 0.9628(5) 0.2965(3) 0.4257(4) 0.1402(17) Uani 1 1 d D U . . .
H4FA H 1.019556 0.249848 0.422877 0.210 Uiso 0.822(5) 1 d R U P B 1
H4FB H 0.983317 0.326258 0.464957 0.210 Uiso 0.822(5) 1 d R U P B 1
H4FC H 0.964827 0.327408 0.379367 0.210 Uiso 0.822(5) 1 d R U P B 1
H4FD H 0.922817 0.329738 0.462217 0.210 Uiso 0.178(5) 1 d R U P B 2
H4FE H 1.021027 0.323448 0.397517 0.210 Uiso 0.178(5) 1 d R U P B 2
H4FF H 1.002556 0.249478 0.450187 0.210 Uiso 0.178(5) 1 d R U P B 2
C6F C 0.7154(6) 0.2312(4) 0.2588(3) 0.162(3) Uani 1 1 d . . . . .
H6FA H 0.741448 0.247072 0.209275 0.243 Uiso 0.822(5) 1 calc R U P B 1
H6FB H 0.630858 0.247892 0.265543 0.243 Uiso 0.822(5) 1 calc R U P B 1
H6FC H 0.731162 0.175266 0.266399 0.243 Uiso 0.822(5) 1 calc R U P B 1
H6FD H 0.701798 0.286648 0.264063 0.243 Uiso 0.178(5) 1 calc R U P B 2
H6FE H 0.641859 0.213747 0.246704 0.243 Uiso 0.178(5) 1 calc R U P B 2
H6FF H 0.774911 0.219869 0.219814 0.243 Uiso 0.178(5) 1 calc R U P B 2
C8F C 0.5786(5) 0.2614(4) 0.4315(4) 0.158(3) Uani 1 1 d . . . . .
H8FA H 0.564395 0.293135 0.386060 0.237 Uiso 0.822(5) 1 calc R U P B 1
H8FB H 0.597442 0.293374 0.469370 0.237 Uiso 0.822(5) 1 calc R U P B 1
H8FC H 0.508006 0.238112 0.446820 0.237 Uiso 0.822(5) 1 calc R U P B 1
H8FD H 0.555617 0.252396 0.382676 0.237 Uiso 0.178(5) 1 calc R U P B 2
H8FE H 0.533395 0.308888 0.447460 0.237 Uiso 0.178(5) 1 calc R U P B 2
H8FF H 0.562729 0.218332 0.465483 0.237 Uiso 0.178(5) 1 calc R U P B 2
C7F' C 0.6800(19) 0.2668(11) 0.4301(11) 0.100(7) Uani 0.178(5) 1 d D . P B 2
H7FA H 0.699616 0.261184 0.482085 0.120 Uiso 0.178(5) 1 calc R U P B 2
H7FB H 0.682899 0.321581 0.414877 0.120 Uiso 0.178(5) 1 calc R U P B 2
C5F' C 0.754(3) 0.1940(17) 0.3230(12) 0.117(10) Uani 0.178(5) 1 d . . P B 2
H5FA H 0.819944 0.155381 0.307960 0.140 Uiso 0.178(5) 1 calc R U P B 2
H5FB H 0.689756 0.164575 0.340652 0.140 Uiso 0.178(5) 1 calc R U P B 2
C3F' C 0.876(3) 0.2787(17) 0.381(2) 0.125(4) Uani 0.178(5) 1 d . U P B 2
H3FA H 0.919010 0.267311 0.334452 0.150 Uiso 0.178(5) 1 calc R U P B 2
H3FB H 0.825665 0.328251 0.371241 0.150 Uiso 0.178(5) 1 calc R U P B 2
C1F' C 0.8176(19) 0.1605(10) 0.4506(13) 0.095(6) Uani 0.178(5) 1 d D . P B 2
H1FA H 0.820060 0.186188 0.496333 0.114 Uiso 0.178(5) 1 calc R U P B 2
H1FB H 0.748040 0.132857 0.455301 0.114 Uiso 0.178(5) 1 calc R U P B 2
C1A C 0.8493(3) 0.5229(3) 0.0366(2) 0.0917(11) Uani 1 1 d D . . . .
H1A H 0.875(4) 0.515(3) -0.0140(13) 0.122(14) Uiso 1 1 d D . . . .
C2A C 0.8794(3) 0.5967(3) 0.0738(2) 0.0896(10) Uani 1 1 d D . . . .
H2A H 0.928(3) 0.632(2) 0.040(2) 0.118(14) Uiso 1 1 d D . . . .
C3A C 0.6221(4) 0.5894(2) 0.4650(2) 0.0946(9) Uani 1 1 d . U . . .
H3A H 0.587(4) 0.606(3) 0.512(2) 0.114 Uiso 1 1 d . U . . .
C4A' C 0.5536(8) 0.5512(6) 0.4119(4) 0.0872(17) Uani 0.434(7) 1 d D U P C 2
B1A B 0.8960(3) 0.5772(2) 0.16765(19) 0.0650(7) Uani 1 1 d . . . . .
H1AA H 0.949(3) 0.6107(19) 0.1996(17) 0.078 Uiso 1 1 d . U . . .
B2A B 0.8772(3) 0.47497(19) 0.1825(2) 0.0690(8) Uani 1 1 d D . . . .
H2AA H 0.926(3) 0.431(2) 0.2240(18) 0.083 Uiso 1 1 d . U . . .
H2AB H 0.919(2) 0.476(2) 0.1224(11) 0.111(13) Uiso 1 1 d D . . . .
B3A B 0.8525(3) 0.4506(3) 0.0932(3) 0.0877(12) Uani 1 1 d D . . . .
H3AA H 0.887(3) 0.3954(15) 0.073(2) 0.105 Uiso 1 1 d D U . . .
B4A B 0.7320(3) 0.5955(3) 0.0482(2) 0.0818(10) Uani 1 1 d . . . . .
H4A H 0.686558 0.634529 0.004375 0.098 Uiso 1 1 calc R U . . .
B5A B 0.7597(3) 0.62874(19) 0.13513(17) 0.0638(7) Uani 1 1 d . . . . .
H5A H 0.730890 0.690078 0.147306 0.077 Uiso 1 1 calc R U . . .
B6A B 0.7576(2) 0.54974(17) 0.20609(17) 0.0577(6) Uani 1 1 d . . . . .
B7A B 0.7294(3) 0.4669(2) 0.1575(2) 0.0748(9) Uani 1 1 d . . . . .
H7A H 0.680538 0.420962 0.184461 0.090 Uiso 1 1 calc R U . . .
B8A B 0.7136(3) 0.4962(3) 0.0620(2) 0.0907(12) Uani 1 1 d . . . . .
H8A H 0.655207 0.469476 0.027192 0.109 Uiso 1 1 calc R U . . .
B9A B 0.6552(3) 0.5615(2) 0.1298(2) 0.0721(9) Uani 1 1 d . . . . .
H9A H 0.558183 0.577966 0.139742 0.086 Uiso 1 1 calc R U . . .
B10A B 0.6369(3) 0.4939(2) 0.3518(2) 0.0767(9) Uani 1 1 d . . . . .
H10C H 0.588823 0.444347 0.342855 0.092 Uiso 0.566(7) 1 calc R U P C 1
H10D H 0.623266 0.432126 0.351268 0.092 Uiso 0.434(7) 1 calc R U P C 2
B11A B 0.5566(3) 0.5879(2) 0.3243(2) 0.0720(7) Uani 1 1 d D U . . .
H11C H 0.483873 0.594928 0.284776 0.086 Uiso 1 1 calc R U . C 2
B12A B 0.5491(5) 0.6382(3) 0.3977(3) 0.1013(10) Uani 1 1 d D U . . .
H12A H 0.466219 0.678838 0.406466 0.122 Uiso 1 1 calc R U . C 2
H11D H 0.546(8) 0.5730(16) 0.3860(12) 0.122 Uiso 0.566(7) 1 d D U P C 1
B13A B 0.7717(4) 0.5685(2) 0.4502(2) 0.0858(11) Uani 1 1 d D . . . .
H13C H 0.840564 0.562757 0.492130 0.103 Uiso 1 1 calc R U . C 1
H13D H 0.735(5) 0.517(3) 0.430(2) 0.07(2) Uiso 0.434(7) 1 d D . P C 2
B14A B 0.7841(3) 0.5080(2) 0.3742(2) 0.0701(8) Uani 1 1 d D . . . .
H14A H 0.861933 0.462991 0.366304 0.084 Uiso 1 1 calc R U . C 1
B15A B 0.7100(3) 0.56371(16) 0.29534(17) 0.0565(6) Uani 1 1 d . . . . .
B16A B 0.6568(3) 0.65939(18) 0.32617(19) 0.0670(7) Uani 1 1 d . U . . .
H16A H 0.652833 0.712463 0.288320 0.080 Uiso 1 1 calc R U . . .
B17A B 0.6910(4) 0.6607(2) 0.4223(2) 0.0810(8) Uani 1 1 d . U . . .
H17A H 0.705309 0.714944 0.446685 0.097 Uiso 1 1 calc R U . . .
B18A B 0.7947(3) 0.61036(18) 0.35944(17) 0.0642(7) Uani 1 1 d . . . . .
H18A H 0.879958 0.631665 0.341890 0.077 Uiso 1 1 calc R U . . .
C1B C 0.0527(4) 0.1769(3) 0.0593(2) 0.1133(13) Uani 1 1 d . U . . .
H1B H 0.004(4) 0.202(3) 0.021(3) 0.136 Uiso 1 1 d . U . . .
C1B' C 0.1866(7) 0.1796(5) 0.0565(4) 0.069(2) Uani 0.390(9) 1 d D . P D 2
H4AA H 0.674(5) 0.457(2) 0.483(2) 0.083 Uiso 0.566(7) 1 d D U P C 1
H1BA H 0.225(5) 0.205(4) 0.015(3) 0.060(19) Uiso 0.390(9) 1 d D . P D 2
H4A' H 0.477(3) 0.537(4) 0.421(4) 0.073 Uiso 0.434(7) 1 d D U P C 2
C3B C 0.4231(5) -0.0307(3) 0.4117(3) 0.1202(16) Uani 1 1 d . . . . .
H3B H 0.466637 -0.054237 0.455325 0.144 Uiso 1 1 d R U . E .
C4B' C 0.2992(7) 0.0083(4) 0.4248(3) 0.071(2) Uani 0.458(10) 1 d D . P E 2
H4B' H 0.287667 0.026828 0.481970 0.085 Uiso 0.458(10) 1 d DR U P E 2
B1B B 0.2410(3) 0.1781(2) 0.1456(2) 0.0766(9) Uani 1 1 d . . . . .
H1BB H 0.320448 0.208621 0.136917 0.092 Uiso 0.610(9) 1 calc R U P D 1
H1BC H 0.300139 0.222637 0.151392 0.092 Uiso 0.390(9) 1 calc R U P D 2
B2B B 0.2557(3) 0.0861(3) 0.10489(19) 0.0773(9) Uani 1 1 d D . . . .
H2B H 0.343491 0.052712 0.091312 0.093 Uiso 1 1 calc R U . D 2
B3B B 0.1331(4) 0.0903(3) 0.0467(2) 0.0998(13) Uani 1 1 d D . . . .
H3BA H 0.144080 0.059231 -0.004693 0.120 Uiso 1 1 calc R U . D 2
H1B' H 0.205(4) 0.124(2) 0.062(3) 0.120 Uiso 0.610(9) 1 d D U P . .
B4B B -0.0069(5) 0.1888(3) 0.1398(3) 0.1084(12) Uani 1 1 d D U . . .
H4B H -0.093678 0.225104 0.149685 0.130 Uiso 1 1 calc R U . D 1
B5B B 0.1073(3) 0.1879(2) 0.2014(2) 0.0726(7) Uani 1 1 d D U . . .
H5B H 0.096510 0.221250 0.251434 0.087 Uiso 1 1 calc R U . D 1
H4BA H 0.085(4) 0.209(5) 0.143(2) 0.087 Uiso 0.390(9) 1 d D U P D 2
B6B B 0.1996(3) 0.09488(18) 0.19950(16) 0.0579(6) Uani 1 1 d . . . . .
B7B B 0.1281(3) 0.0395(2) 0.13553(18) 0.0697(8) Uani 1 1 d . . . . .
H7B H 0.132569 -0.024580 0.142625 0.084 Uiso 1 1 calc R U . . .
B8B B -0.0016(4) 0.0999(3) 0.1025(2) 0.0981(10) Uani 1 1 d . U . . .
H8B H -0.082305 0.075916 0.088080 0.118 Uiso 1 1 calc R U . . .
B9B B 0.0378(3) 0.1021(2) 0.19561(19) 0.0710(7) Uani 1 1 d . U . . .
H9B H -0.016375 0.078710 0.242132 0.085 Uiso 1 1 calc R U . . .
B10B B 0.2597(4) 0.0870(2) 0.36443(19) 0.0758(9) Uani 1 1 d . . . . .
H10B H 0.194118 0.126773 0.395577 0.091 Uiso 0.542(10) 1 calc R U P E 1
H10A H 0.220872 0.140810 0.390531 0.091 Uiso 0.458(10) 1 calc R U P E 2
B11B B 0.2090(4) -0.00364(19) 0.34759(18) 0.0715(8) Uani 1 1 d D . . . .
H11B H 0.113140 -0.010297 0.349913 0.086 Uiso 1 1 calc R U . E 2
H11A H 0.270(6) -0.021(3) 0.394(3) 0.12(3) Uiso 0.542(10) 1 d D . P E 1
B12B B 0.3188(6) -0.0803(3) 0.3804(3) 0.1120(16) Uani 1 1 d D . . . .
H12B H 0.293704 -0.136790 0.403329 0.134 Uiso 1 1 calc R U . E 2
B13B B 0.4961(5) 0.0192(3) 0.3507(3) 0.1129(16) Uani 1 1 d D . . . .
H13B H 0.590468 0.027798 0.355025 0.135 Uiso 1 1 calc R U . E 1
H13A H 0.423(6) 0.066(4) 0.3667(13) 0.11(3) Uiso 0.458(10) 1 d D . P E 2
B14B B 0.3959(4) 0.0942(3) 0.3113(2) 0.0838(10) Uani 1 1 d D . . . .
H14B H 0.423825 0.149720 0.288012 0.101 Uiso 1 1 calc R U . E 1
B15B B 0.2776(3) 0.05158(18) 0.27303(17) 0.0595(6) Uani 1 1 d . . . . .
B16B B 0.3146(3) -0.05337(19) 0.2856(2) 0.0727(8) Uani 1 1 d . . . . .
H16B H 0.287510 -0.092242 0.245864 0.087 Uiso 1 1 calc R U . . .
B17B B 0.4525(4) -0.0725(3) 0.3306(3) 0.1063(14) Uani 1 1 d . . . . .
H17B H 0.517972 -0.124395 0.320605 0.128 Uiso 1 1 calc R U . . .
B18B B 0.4307(3) 0.0064(3) 0.2635(2) 0.0833(10) Uani 1 1 d . . . . .
H18B H 0.480517 0.005260 0.209589 0.100 Uiso 1 1 calc R U . . .
C1D C 0.5460(4) 0.8118(4) 0.0437(3) 0.0832(14) Uani 0.669(4) 1 d . . P A 1
H1DC H 0.583105 0.810680 -0.005852 0.100 Uiso 0.669(4) 1 calc R U P A 1
H1DD H 0.582604 0.766656 0.073651 0.100 Uiso 0.669(4) 1 calc R U P A 1
C1F C 0.8862(4) 0.1494(2) 0.3800(2) 0.0877(12) Uani 0.822(5) 1 d . . P B 1
H1FC H 0.852842 0.116410 0.347484 0.105 Uiso 0.822(5) 1 calc R U P B 1
H1FD H 0.957809 0.165414 0.354833 0.105 Uiso 0.822(5) 1 calc R U P B 1
C2B C 0.1144(6) 0.2263(4) 0.1105(3) 0.087(2) Uani 0.610(9) 1 d D . P D 1
H2BA H 0.112(5) 0.2809(13) 0.106(3) 0.075(15) Uiso 0.610(9) 1 d D . P D 1
C3D C 0.3524(4) 0.8803(3) -0.0041(3) 0.0773(12) Uani 0.669(4) 1 d . . P A 1
H3DC H 0.374292 0.927206 0.014954 0.093 Uiso 0.669(4) 1 calc R U P A 1
H3DD H 0.265720 0.883177 -0.000058 0.093 Uiso 0.669(4) 1 calc R U P A 1
C3F C 0.8420(5) 0.2760(3) 0.4417(3) 0.1030(14) Uani 0.822(5) 1 d D U P B 1
H3FC H 0.786807 0.324339 0.442210 0.124 Uiso 0.822(5) 1 calc R U P B 1
H3FD H 0.840037 0.250885 0.491453 0.124 Uiso 0.822(5) 1 calc R U P B 1
C4A C 0.6729(5) 0.4987(3) 0.4455(3) 0.0652(15) Uani 0.566(7) 1 d D . P C 1
C4B C 0.3871(8) 0.0613(5) 0.4073(4) 0.102(3) Uani 0.542(10) 1 d D . P E 1
H4BB H 0.428(7) 0.096(4) 0.433(4) 0.12(3) Uiso 0.542(10) 1 d D . P E 1
C5D C 0.3963(5) 0.7345(3) 0.0098(3) 0.0804(13) Uani 0.669(4) 1 d . . P A 1
H5DC H 0.434237 0.692052 0.042361 0.097 Uiso 0.669(4) 1 calc R U P A 1
H5DD H 0.437876 0.731935 -0.038441 0.097 Uiso 0.669(4) 1 calc R U P A 1
C5F C 0.7810(5) 0.2673(3) 0.3129(3) 0.1001(15) Uani 0.822(5) 1 d . . P B 1
H5FC H 0.740289 0.319736 0.319497 0.120 Uiso 0.822(5) 1 calc R U P B 1
H5FD H 0.860657 0.272384 0.291793 0.120 Uiso 0.822(5) 1 calc R U P B 1
C7D C 0.3542(4) 0.8155(3) 0.1198(3) 0.0756(12) Uani 0.669(4) 1 d . . P A 1
H7DC H 0.365742 0.865507 0.137396 0.091 Uiso 0.669(4) 1 calc R U P A 1
H7DD H 0.268461 0.814098 0.118784 0.091 Uiso 0.669(4) 1 calc R U P A 1
C7F C 0.6795(4) 0.1995(3) 0.4196(3) 0.0937(13) Uani 0.822(5) 1 d . . P B 1
H7FC H 0.654553 0.164310 0.385754 0.112 Uiso 0.822(5) 1 calc R U P B 1
H7FD H 0.694221 0.169741 0.466646 0.112 Uiso 0.822(5) 1 calc R U P B 1

loop_
_atom_site_aniso_label
_atom_site_aniso_U_11
_atom_site_aniso_U_22
_atom_site_aniso_U_33
_atom_site_aniso_U_23
_atom_site_aniso_U_13
_atom_site_aniso_U_12
N1C 0.0692(13) 0.0615(13) 0.0838(15) -0.0028(11) -0.0056(11) -0.0273(11)
C1C 0.094(2) 0.0694(19) 0.126(3) 0.0074(19) -0.004(2) -0.0217(17)
C2C 0.123(4) 0.111(4) 0.191(6) 0.033(4) -0.036(4) -0.004(3)
C3C 0.100(2) 0.086(2) 0.0774(18) -0.0134(16) 0.0043(17) -0.0394(18)
C4C 0.175(5) 0.139(4) 0.084(2) -0.015(3) 0.033(3) -0.056(4)
C5C 0.100(2) 0.081(2) 0.084(2) -0.0141(16) 0.0114(17) -0.0310(18)
C6C 0.190(5) 0.125(4) 0.111(3) -0.045(3) 0.016(3) -0.029(4)
C7C 0.079(2) 0.093(2) 0.133(3) -0.009(2) -0.025(2) -0.0283(18)
C8C 0.125(4) 0.109(3) 0.197(6) 0.010(4) -0.060(4) -0.001(3)
N1D 0.0577(11) 0.0568(11) 0.0651(12) -0.0049(9) 0.0019(9) -0.0005(9)
C2D 0.202(6) 0.223(7) 0.116(4) -0.056(4) 0.019(4) -0.143(6)
C4D 0.113(3) 0.179(5) 0.096(3) 0.054(3) -0.024(2) -0.040(3)
C6D 0.134(4) 0.097(3) 0.148(4) 0.001(3) -0.049(3) -0.044(3)
C8D 0.128(3) 0.097(3) 0.075(2) 0.0124(18) -0.004(2) -0.005(2)
C1D' 0.097(7) 0.061(5) 0.078(6) -0.015(4) 0.016(5) -0.011(4)
C3D' 0.054(4) 0.099(7) 0.067(5) -0.015(4) 0.007(4) -0.012(4)
C5D' 0.058(5) 0.085(6) 0.084(6) 0.011(5) -0.004(4) -0.005(4)
C7D' 0.078(6) 0.073(5) 0.080(6) -0.003(4) -0.015(5) 0.024(4)
N1E 0.0494(11) 0.0606(12) 0.0909(15) -0.0090(11) -0.0162(10) -0.0152(9)
C1E 0.0607(15) 0.086(2) 0.091(2) -0.0004(16) -0.0135(14) -0.0150(14)
C2E 0.104(3) 0.098(3) 0.106(3) 0.020(2) -0.002(2) -0.025(2)
C3E 0.0521(14) 0.086(2) 0.122(3) -0.0254(19) -0.0133(16) -0.0141(13)
C4E 0.074(2) 0.138(4) 0.162(4) -0.071(3) 0.006(2) -0.017(2)
C5E 0.0708(17) 0.0663(17) 0.118(3) -0.0014(17) -0.0170(17) -0.0250(14)
C6E 0.125(3) 0.069(2) 0.153(4) 0.017(2) -0.038(3) -0.019(2)
C7E 0.0719(17) 0.0661(16) 0.093(2) -0.0056(15) -0.0112(15) -0.0160(13)
C8E 0.092(2) 0.089(2) 0.098(2) -0.0032(19) 0.0031(19) -0.0034(18)
N1F 0.0835(16) 0.0649(14) 0.0793(15) -0.0034(12) 0.0074(12) -0.0016(12)
C2F 0.110(3) 0.101(3) 0.139(4) 0.018(3) 0.015(3) 0.024(2)
C4F 0.119(3) 0.112(3) 0.194(5) -0.007(3) -0.030(3) -0.027(3)
C6F 0.172(6) 0.211(7) 0.100(3) 0.005(4) -0.040(4) -0.010(5)
C8F 0.096(3) 0.195(7) 0.166(5) -0.012(5) 0.013(3) 0.035(4)
C7F' 0.13(2) 0.063(12) 0.092(13) 0.006(9) 0.001(13) 0.018(11)
C5F' 0.14(2) 0.12(2) 0.082(13) -0.044(13) -0.028(13) 0.036(16)
C3F' 0.114(7) 0.103(7) 0.158(8) -0.013(7) -0.015(7) -0.014(7)
C1F' 0.109(15) 0.055(9) 0.116(16) 0.014(10) 0.008(12) -0.007(9)
C1A 0.0741(19) 0.122(3) 0.079(2) -0.042(2) -0.0065(16) 0.0045(19)
C2A 0.076(2) 0.109(3) 0.083(2) -0.0205(19) -0.0002(16) -0.0039(18)
C3A 0.120(3) 0.093(2) 0.0746(13) -0.0088(13) 0.0227(15) -0.0339(18)
C4A' 0.071(4) 0.110(3) 0.083(2) -0.002(3) 0.025(3) -0.033(3)
B1A 0.0510(14) 0.0699(18) 0.0748(18) -0.0079(15) -0.0072(13) -0.0076(13)
B2A 0.0545(15) 0.0618(17) 0.092(2) -0.0163(16) -0.0130(15) -0.0015(13)
B3A 0.0629(19) 0.092(3) 0.111(3) -0.041(2) -0.0103(19) 0.0026(17)
B4A 0.071(2) 0.104(3) 0.0691(19) -0.0206(18) -0.0175(16) 0.0082(18)
B5A 0.0578(15) 0.0685(17) 0.0636(16) -0.0076(14) -0.0076(13) 0.0001(13)
B6A 0.0499(13) 0.0537(14) 0.0708(17) -0.0106(12) -0.0126(12) -0.0053(11)
B7A 0.0573(16) 0.0665(18) 0.105(3) -0.0251(17) -0.0149(16) -0.0084(14)
B8A 0.070(2) 0.110(3) 0.096(3) -0.046(2) -0.0200(19) 0.000(2)
B9A 0.0501(15) 0.084(2) 0.083(2) -0.0253(17) -0.0189(14) 0.0019(14)
B10A 0.081(2) 0.0613(18) 0.092(2) 0.0064(16) -0.0071(18) -0.0288(16)
B11A 0.0576(16) 0.0676(18) 0.0912(15) 0.0046(14) 0.0023(14) -0.0164(12)
B12A 0.105(2) 0.109(3) 0.094(2) -0.0094(15) 0.0142(14) -0.030(2)
B13A 0.108(3) 0.085(2) 0.068(2) 0.0045(18) -0.0119(19) -0.031(2)
B14A 0.0734(19) 0.0604(17) 0.078(2) 0.0014(15) -0.0111(16) -0.0134(14)
B15A 0.0546(14) 0.0496(13) 0.0676(16) -0.0024(12) -0.0089(12) -0.0137(11)
B16A 0.0753(18) 0.0539(15) 0.0740(12) -0.0057(12) -0.0054(13) -0.0146(12)
B17A 0.108(2) 0.0727(19) 0.0653(14) -0.0121(14) 0.0111(15) -0.0218(16)
B18A 0.0684(17) 0.0624(16) 0.0660(17) -0.0048(13) -0.0065(14) -0.0217(14)
C1B 0.115(3) 0.138(3) 0.0836(14) 0.0148(18) -0.0276(18) -0.009(2)
C1B' 0.071(4) 0.072(5) 0.059(4) 0.018(3) -0.003(3) -0.002(3)
C3B 0.157(4) 0.105(3) 0.097(3) 0.015(2) -0.050(3) -0.008(3)
C4B' 0.109(5) 0.063(4) 0.045(3) -0.008(2) -0.003(3) -0.020(3)
B1B 0.077(2) 0.075(2) 0.079(2) 0.0063(17) 0.0081(17) -0.0224(16)
B2B 0.0693(19) 0.103(3) 0.0621(18) -0.0100(17) 0.0117(15) -0.0225(18)
B3B 0.095(3) 0.138(4) 0.068(2) -0.013(2) -0.002(2) -0.019(3)
B4B 0.102(3) 0.120(2) 0.099(2) 0.0001(18) -0.0214(18) 0.001(3)
B5B 0.0781(19) 0.0630(16) 0.0758(16) 0.0006(14) 0.0039(14) -0.0115(13)
B6B 0.0550(14) 0.0623(16) 0.0594(15) -0.0085(12) 0.0039(12) -0.0183(12)
B7B 0.0673(18) 0.081(2) 0.0658(17) -0.0177(15) 0.0022(14) -0.0219(15)
B8B 0.074(2) 0.142(3) 0.0820(19) -0.0148(18) -0.0152(18) -0.020(2)
B9B 0.0569(16) 0.0879(18) 0.0722(14) -0.0181(13) 0.0054(13) -0.0206(14)
B10B 0.100(2) 0.0649(18) 0.0675(18) -0.0154(15) -0.0042(17) -0.0217(17)
B11B 0.095(2) 0.0584(16) 0.0621(17) -0.0066(13) 0.0113(16) -0.0196(16)
B12B 0.156(5) 0.090(3) 0.087(3) 0.011(2) -0.008(3) -0.016(3)
B13B 0.094(3) 0.112(4) 0.133(4) -0.001(3) -0.033(3) -0.008(3)
B14B 0.080(2) 0.086(2) 0.091(2) 0.0014(19) -0.0196(19) -0.0269(19)
B15B 0.0599(15) 0.0581(15) 0.0626(15) -0.0020(12) 0.0004(12) -0.0178(12)
B16B 0.087(2) 0.0583(17) 0.0712(19) -0.0075(14) 0.0063(16) -0.0046(15)
B17B 0.093(3) 0.095(3) 0.123(4) 0.010(3) -0.012(3) 0.011(2)
B18B 0.0628(18) 0.096(3) 0.087(2) 0.006(2) -0.0004(16) -0.0028(17)
C1D 0.055(2) 0.126(4) 0.070(3) -0.006(3) -0.0065(19) -0.017(2)
C1F 0.089(3) 0.077(2) 0.092(3) -0.009(2) 0.017(2) 0.006(2)
C2B 0.104(4) 0.084(4) 0.072(3) 0.024(3) -0.019(3) -0.017(3)
C3D 0.080(3) 0.065(2) 0.084(3) 0.003(2) -0.009(2) -0.003(2)
C3F 0.098(3) 0.090(3) 0.121(4) -0.025(3) -0.004(3) -0.003(2)
C4A 0.082(3) 0.058(3) 0.058(3) 0.0112(19) 0.004(2) -0.028(2)
C4B 0.126(6) 0.111(6) 0.068(4) -0.008(4) -0.040(4) 0.002(5)
C5D 0.096(3) 0.062(2) 0.083(3) -0.015(2) -0.009(2) -0.003(2)
C5F 0.102(3) 0.104(4) 0.085(3) 0.016(2) 0.007(2) 0.002(3)
C7D 0.074(3) 0.072(3) 0.077(3) -0.008(2) 0.009(2) 0.002(2)
C7F 0.085(3) 0.089(3) 0.104(3) 0.004(2) 0.011(2) -0.009(2)

loop_
_atom_type_symbol
_atom_type_description
_atom_type_scat_dispersion_real
_atom_type_scat_dispersion_imag
_atom_type_scat_source
C C 0.0181 0.0091 'International Tables Vol C Tables 4.2.6.8 and 6.1.1.4'
H H 0.0000 0.0000 'International Tables Vol C Tables 4.2.6.8 and 6.1.1.4'
B B 0.0090 0.0039 'International Tables Vol C Tables 4.2.6.8 and 6.1.1.4'
N N 0.0311 0.0180 'International Tables Vol C Tables 4.2.6.8 and 6.1.1.4'

loop_
_geom_angle_atom_site_label_1
_geom_angle_atom_site_label_2
_geom_angle_atom_site_label_3
_geom_angle
_geom_angle_site_symmetry_1
_geom_angle_site_symmetry_3
_geom_angle_publ_flag
C1C N1C C3C 112.1(3) . . ?
C1C N1C C5C 111.7(3) . . ?
C5C N1C C3C 105.9(2) . . ?
C7C N1C C1C 104.9(2) . . ?
C7C N1C C3C 111.4(3) . . ?
C7C N1C C5C 111.0(3) . . ?
N1C C1C H1CA 108.4 . . ?
N1C C1C H1CB 108.4 . . ?
H1CA C1C H1CB 107.4 . . ?
C2C C1C N1C 115.7(3) . . ?
C2C C1C H1CA 108.4 . . ?
C2C C1C H1CB 108.4 . . ?
C1C C2C H2CA 109.5 . . ?
C1C C2C H2CB 109.5 . . ?
C1C C2C H2CC 109.5 . . ?
H2CA C2C H2CB 109.5 . . ?
H2CA C2C H2CC 109.5 . . ?
H2CB C2C H2CC 109.5 . . ?
N1C C3C H3CA 108.4 . . ?
N1C C3C H3CB 108.4 . . ?
H3CA C3C H3CB 107.5 . . ?
C4C C3C N1C 115.4(3) . . ?
C4C C3C H3CA 108.4 . . ?
C4C C3C H3CB 108.4 . . ?
C3C C4C H4CA 109.5 . . ?
C3C C4C H4CB 109.5 . . ?
C3C C4C H4CC 109.5 . . ?
H4CA C4C H4CB 109.5 . . ?
H4CA C4C H4CC 109.5 . . ?
H4CB C4C H4CC 109.5 . . ?
N1C C5C H5CA 108.2 . . ?
N1C C5C H5CB 108.2 . . ?
N1C C5C C6C 116.5(3) . . ?
H5CA C5C H5CB 107.3 . . ?
C6C C5C H5CA 108.2 . . ?
C6C C5C H5CB 108.2 . . ?
C5C C6C H6CA 109.5 . . ?
C5C C6C H6CB 109.5 . . ?
C5C C6C H6CC 109.5 . . ?
H6CA C6C H6CB 109.5 . . ?
H6CA C6C H6CC 109.5 . . ?
H6CB C6C H6CC 109.5 . . ?
N1C C7C H7CA 108.6 . . ?
N1C C7C H7CB 108.6 . . ?
N1C C7C C8C 114.7(3) . . ?
H7CA C7C H7CB 107.6 . . ?
C8C C7C H7CA 108.6 . . ?
C8C C7C H7CB 108.6 . . ?
C7C C8C H8CA 109.5 . . ?
C7C C8C H8CB 109.5 . . ?
C7C C8C H8CC 109.5 . . ?
H8CA C8C H8CB 109.5 . . ?
H8CA C8C H8CC 109.5 . . ?
H8CB C8C H8CC 109.5 . . ?
C1D' N1D C3D' 112.0(6) . . ?
C1D' N1D C5D' 103.3(6) . . ?
C3D' N1D C5D' 105.4(5) . . ?
C7D' N1D C1D' 117.3(6) . . ?
C7D' N1D C3D' 109.0(5) . . ?
C7D' N1D C5D' 108.9(6) . . ?
C3D N1D C1D 109.9(3) . . ?
C3D N1D C7D 106.9(3) . . ?
C5D N1D C1D 105.4(3) . . ?
C5D N1D C3D 114.6(3) . . ?
C5D N1D C7D 112.2(3) . . ?
C7D N1D C1D 107.7(3) . . ?
H2DA C2D H2DB 109.4 . . ?
H2DA C2D H2DC 109.5 . . ?
H2DB C2D H2DC 109.5 . . ?
H2DD C2D H2DE 109.5 . . ?
H2DD C2D H2DF 109.5 . . ?
H2DE C2D H2DF 109.5 . . ?
C1D' C2D H2DD 109.6 . . ?
C1D' C2D H2DE 109.4 . . ?
C1D' C2D H2DF 109.4 . . ?
C1D C2D H2DA 109.2 . . ?
C1D C2D H2DB 109.3 . . ?
C1D C2D H2DC 110.0 . . ?
H4DA C4D H4DB 109.5 . . ?
H4DA C4D H4DC 109.5 . . ?
H4DB C4D H4DC 109.5 . . ?
H4DD C4D H4DE 109.5 . . ?
H4DD C4D H4DF 109.4 . . ?
H4DE C4D H4DF 109.5 . . ?
C3D' C4D H4DD 109.5 . . ?
C3D' C4D H4DE 109.4 . . ?
C3D' C4D H4DF 109.5 . . ?
C3D C4D H4DA 109.5 . . ?
C3D C4D H4DB 109.5 . . ?
C3D C4D H4DC 109.5 . . ?
H6DA C6D H6DB 109.5 . . ?
H6DA C6D H6DC 109.5 . . ?
H6DB C6D H6DC 109.5 . . ?
H6DD C6D H6DE 109.5 . . ?
H6DD C6D H6DF 109.5 . . ?
H6DE C6D H6DF 109.5 . . ?
C5D' C6D H6DD 109.7 . . ?
C5D' C6D H6DE 109.3 . . ?
C5D' C6D H6DF 109.4 . . ?
C5D C6D H6DA 109.7 . . ?
C5D C6D H6DB 109.4 . . ?
C5D C6D H6DC 109.3 . . ?
H8DA C8D H8DB 109.5 . . ?
H8DA C8D H8DC 109.5 . . ?
H8DB C8D H8DC 109.5 . . ?
H8DD C8D H8DE 109.5 . . ?
H8DD C8D H8DF 109.5 . . ?
H8DE C8D H8DF 109.5 . . ?
C7D' C8D H8DD 109.5 . . ?
C7D' C8D H8DE 109.5 . . ?
C7D' C8D H8DF 109.5 . . ?
C7D C8D H8DA 109.5 . . ?
C7D C8D H8DB 109.5 . . ?
C7D C8D H8DC 109.5 . . ?
N1D C1D' C2D 100.4(6) . . ?
N1D C1D' H1DA 111.7 . . ?
N1D C1D' H1DB 111.7 . . ?
C2D C1D' H1DA 111.7 . . ?
C2D C1D' H1DB 111.7 . . ?
H1DA C1D' H1DB 109.5 . . ?
N1D C3D' C4D 107.3(6) . . ?
N1D C3D' H3DA 110.3 . . ?
N1D C3D' H3DB 110.3 . . ?
C4D C3D' H3DA 110.3 . . ?
C4D C3D' H3DB 110.3 . . ?
H3DA C3D' H3DB 108.5 . . ?
N1D C5D' H5DA 110.1 . . ?
N1D C5D' H5DB 110.1 . . ?
C6D C5D' N1D 108.2(6) . . ?
C6D C5D' H5DA 110.1 . . ?
C6D C5D' H5DB 110.1 . . ?
H5DA C5D' H5DB 108.4 . . ?
N1D C7D' C8D 111.5(6) . . ?
N1D C7D' H7DA 109.3 . . ?
N1D C7D' H7DB 109.3 . . ?
C8D C7D' H7DA 109.3 . . ?
C8D C7D' H7DB 109.3 . . ?
H7DA C7D' H7DB 108.0 . . ?
C1E N1E C3E 110.7(3) . . ?
C1E N1E C5E 106.3(2) . . ?
C1E N1E C7E 110.8(2) . . ?
C5E N1E C3E 111.2(2) . . ?
C7E N1E C3E 107.2(2) . . ?
C7E N1E C5E 110.7(3) . . ?
N1E C1E H1EA 108.5 . . ?
N1E C1E H1EB 108.5 . . ?
N1E C1E C2E 115.1(3) . . ?
H1EA C1E H1EB 107.5 . . ?
C2E C1E H1EA 108.5 . . ?
C2E C1E H1EB 108.5 . . ?
C1E C2E H2EA 109.5 . . ?
C1E C2E H2EB 109.5 . . ?
C1E C2E H2EC 109.5 . . ?
H2EA C2E H2EB 109.5 . . ?
H2EA C2E H2EC 109.5 . . ?
H2EB C2E H2EC 109.5 . . ?
N1E C3E H3EA 108.5 . . ?
N1E C3E H3EB 108.5 . . ?
H3EA C3E H3EB 107.5 . . ?
C4E C3E N1E 115.3(3) . . ?
C4E C3E H3EA 108.5 . . ?
C4E C3E H3EB 108.5 . . ?
C3E C4E H4EA 109.5 . . ?
C3E C4E H4EB 109.5 . . ?
C3E C4E H4EC 109.5 . . ?
H4EA C4E H4EB 109.5 . . ?
H4EA C4E H4EC 109.5 . . ?
H4EB C4E H4EC 109.5 . . ?
N1E C5E H5EA 108.5 . . ?
N1E C5E H5EB 108.5 . . ?
H5EA C5E H5EB 107.5 . . ?
C6E C5E N1E 115.0(3) . . ?
C6E C5E H5EA 108.5 . . ?
C6E C5E H5EB 108.5 . . ?
C5E C6E H6EA 109.5 . . ?
C5E C6E H6EB 109.5 . . ?
C5E C6E H6EC 109.5 . . ?
H6EA C6E H6EB 109.5 . . ?
H6EA C6E H6EC 109.5 . . ?
H6EB C6E H6EC 109.5 . . ?
N1E C7E H7EA 108.5 . . ?
N1E C7E H7EB 108.5 . . ?
N1E C7E C8E 115.1(3) . . ?
H7EA C7E H7EB 107.5 . . ?
C8E C7E H7EA 108.5 . . ?
C8E C7E H7EB 108.5 . . ?
C7E C8E H8EA 109.5 . . ?
C7E C8E H8EB 109.5 . . ?
C7E C8E H8EC 109.5 . . ?
H8EA C8E H8EB 109.5 . . ?
H8EA C8E H8EC 109.5 . . ?
H8EB C8E H8EC 109.5 . . ?
C5F' N1F C7F' 106.8(14) . . ?
C5F' N1F C1F' 112.3(15) . . ?
C3F' N1F C7F' 105.0(16) . . ?
C3F' N1F C5F' 118(2) . . ?
C3F' N1F C1F' 116.5(16) . . ?
C1F' N1F C7F' 94.9(10) . . ?
C3F N1F C1F 109.9(3) . . ?
C3F N1F C5F 108.3(4) . . ?
C5F N1F C1F 106.8(3) . . ?
C7F N1F C1F 109.0(3) . . ?
C7F N1F C3F 111.1(3) . . ?
C7F N1F C5F 111.6(3) . . ?
H2FA C2F H2FB 109.5 . . ?
H2FA C2F H2FC 109.5 . . ?
H2FB C2F H2FC 109.5 . . ?
H2FD C2F H2FE 109.5 . . ?
H2FD C2F H2FF 109.5 . . ?
H2FE C2F H2FF 109.5 . . ?
C1F' C2F H2FD 109.3 . . ?
C1F' C2F H2FE 108.8 . . ?
C1F' C2F H2FF 110.4 . . ?
C1F C2F H2FA 109.5 . . ?
C1F C2F H2FB 109.5 . . ?
C1F C2F H2FC 109.5 . . ?
H4FA C4F H4FB 109.5 . . ?
H4FA C4F H4FC 109.4 . . ?
H4FB C4F H4FC 109.5 . . ?
H4FD C4F H4FE 109.5 . . ?
H4FD C4F H4FF 109.5 . . ?
H4FE C4F H4FF 109.4 . . ?
C3F' C4F H4FD 107.1 . . ?
C3F' C4F H4FE 111.4 . . ?
C3F' C4F H4FF 109.9 . . ?
C3F C4F H4FA 110.0 . . ?
C3F C4F H4FB 108.8 . . ?
C3F C4F H4FC 109.7 . . ?
H6FA C6F H6FB 109.5 . . ?
H6FA C6F H6FC 109.5 . . ?
H6FB C6F H6FC 109.5 . . ?
H6FD C6F H6FE 109.5 . . ?
H6FD C6F H6FF 109.5 . . ?
H6FE C6F H6FF 109.5 . . ?
C5F' C6F H6FD 109.5 . . ?
C5F' C6F H6FE 109.5 . . ?
C5F' C6F H6FF 109.5 . . ?
C5F C6F H6FA 109.5 . . ?
C5F C6F H6FB 109.5 . . ?
C5F C6F H6FC 109.5 . . ?
H8FA C8F H8FB 109.5 . . ?
H8FA C8F H8FC 109.5 . . ?
H8FB C8F H8FC 109.5 . . ?
H8FD C8F H8FE 109.5 . . ?
H8FD C8F H8FF 109.5 . . ?
H8FE C8F H8FF 109.5 . . ?
C7F' C8F H8FD 109.5 . . ?
C7F' C8F H8FE 109.5 . . ?
C7F' C8F H8FF 109.5 . . ?
C7F C8F H8FA 109.5 . . ?
C7F C8F H8FB 109.5 . . ?
C7F C8F H8FC 109.5 . . ?
N1F C7F' H7FA 103.6 . . ?
N1F C7F' H7FB 103.6 . . ?
C8F C7F' N1F 134(2) . . ?
C8F C7F' H7FA 103.6 . . ?
C8F C7F' H7FB 103.6 . . ?
H7FA C7F' H7FB 105.3 . . ?
N1F C5F' H5FA 104.4 . . ?
N1F C5F' H5FB 104.4 . . ?
C6F C5F' N1F 131(2) . . ?
C6F C5F' H5FA 104.4 . . ?
C6F C5F' H5FB 104.4 . . ?
H5FA C5F' H5FB 105.6 . . ?
N1F C3F' H3FA 104.1 . . ?
N1F C3F' H3FB 104.1 . . ?
C4F C3F' N1F 133(3) . . ?
C4F C3F' H3FA 104.1 . . ?
C4F C3F' H3FB 104.1 . . ?
H3FA C3F' H3FB 105.5 . . ?
N1F C1F' H1FA 107.0 . . ?
N1F C1F' H1FB 107.0 . . ?
C2F C1F' N1F 121.3(15) . . ?
C2F C1F' H1FA 107.0 . . ?
C2F C1F' H1FB 107.0 . . ?
H1FA C1F' H1FB 106.7 . . ?
C2A C1A H1A 119(3) . . ?
C2A C1A B4A 64.3(2) . . ?
C2A C1A B8A 114.8(3) . . ?
B3A C1A H1A 119(3) . . ?
B3A C1A C2A 111.6(3) . . ?
B3A C1A B4A 115.9(3) . . ?
B3A C1A B8A 65.1(3) . . ?
B4A C1A H1A 115(3) . . ?
B8A C1A H1A 115(3) . . ?
B8A C1A B4A 62.2(2) . . ?
C1A C2A H2A 114(3) . . ?
C1A C2A B1A 111.0(3) . . ?
C1A C2A B4A 61.7(2) . . ?
C1A C2A B5A 108.8(3) . . ?
B1A C2A H2A 125(2) . . ?
B1A C2A B4A 112.4(3) . . ?
B1A C2A B5A 61.17(18) . . ?
B4A C2A H2A 116(2) . . ?
B4A C2A B5A 60.55(19) . . ?
B5A C2A H2A 126(3) . . ?
C4A' C3A H3A 122(3) . . ?
C4A' C3A B12A 57.4(4) . . ?
C4A' C3A B13A 112.1(4) . . ?
C4A' C3A B17A 111.8(4) . . ?
B12A C3A H3A 110(2) . . ?
B12A C3A B13A 116.1(3) . . ?
B12A C3A B17A 65.6(3) . . ?
B12A C3A C4A 112.5(3) . . ?
B13A C3A H3A 122(2) . . ?
B17A C3A H3A 110(3) . . ?
B17A C3A B13A 63.8(2) . . ?
C4A C3A H3A 126(3) . . ?
C4A C3A B13A 63.7(3) . . ?
C4A C3A B17A 117.4(3) . . ?
C3A C4A' B10A 116.0(6) . . ?
C3A C4A' B11A 115.9(5) . . ?
C3A C4A' H4A' 126(4) . . ?
B10A C4A' H4A' 112(4) . . ?
B11A C4A' B10A 64.9(3) . . ?
B11A C4A' H4A' 105(4) . . ?
B12A C4A' C3A 65.2(5) . . ?
B12A C4A' B10A 117.5(5) . . ?
B12A C4A' B11A 61.8(4) . . ?
B12A C4A' H4A' 112(5) . . ?
C2A B1A H1AA 121.8(17) . . ?
C2A B1A B2A 103.6(3) . . ?
C2A B1A B5A 60.52(19) . . ?
C2A B1A B6A 107.2(2) . . ?
B2A B1A H1AA 128.0(17) . . ?
B5A B1A H1AA 115.6(16) . . ?
B5A B1A B2A 107.8(2) . . ?
B5A B1A B6A 61.01(17) . . ?
B6A B1A H1AA 120.2(16) . . ?
B6A B1A B2A 59.82(17) . . ?
B1A B2A H2AA 125.8(17) . . ?
B1A B2A H2AB 79.7(18) . . ?
H2AA B2A H2AB 115(3) . . ?
B3A B2A B1A 102.3(3) . . ?
B3A B2A H2AA 121.6(17) . . ?
B3A B2A H2AB 37.9(10) . . ?
B3A B2A B6A 106.7(2) . . ?
B3A B2A B7A 60.5(2) . . ?
B6A B2A B1A 59.50(17) . . ?
B6A B2A H2AA 124.7(17) . . ?
B6A B2A H2AB 119(2) . . ?
B7A B2A B1A 106.9(2) . . ?
B7A B2A H2AA 121.3(17) . . ?
B7A B2A H2AB 96.1(12) . . ?
B7A B2A B6A 60.84(17) . . ?
C1A B3A B2A 111.3(3) . . ?
C1A B3A H2AB 87.0(19) . . ?
C1A B3A H3AA 116(2) . . ?
C1A B3A B7A 108.5(3) . . ?
C1A B3A B8A 61.2(3) . . ?
B2A B3A H2AB 40.8(10) . . ?
B2A B3A H3AA 123(2) . . ?
B2A B3A B7A 60.6(2) . . ?
B2A B3A B8A 111.7(3) . . ?
H2AB B3A H3AA 113(3) . . ?
B7A B3A H2AB 98.9(13) . . ?
B7A B3A H3AA 125(2) . . ?
B8A B3A H2AB 128(2) . . ?
B8A B3A H3AA 117(2) . . ?
B8A B3A B7A 60.4(2) . . ?
C1A B4A C2A 54.0(2) . . ?
C1A B4A H4A 126.9 . . ?
C1A B4A B5A 102.4(2) . . ?
C1A B4A B8A 58.4(2) . . ?
C1A B4A B9A 103.3(3) . . ?
C2A B4A H4A 125.0 . . ?
C2A B4A B5A 60.01(19) . . ?
C2A B4A B8A 103.3(3) . . ?
C2A B4A B9A 105.4(2) . . ?
B5A B4A H4A 122.1 . . ?
B5A B4A B9A 60.16(19) . . ?
B8A B4A H4A 122.3 . . ?
B8A B4A B5A 107.9(3) . . ?
B8A B4A B9A 60.1(2) . . ?
B9A B4A H4A 122.7 . . ?
C2A B5A B1A 58.31(19) . . ?
C2A B5A B4A 59.4(2) . . ?
C2A B5A H5A 125.0 . . ?
C2A B5A B6A 104.7(2) . . ?
C2A B5A B9A 105.0(2) . . ?
B1A B5A H5A 121.3 . . ?
B1A B5A B6A 59.98(17) . . ?
B1A B5A B9A 108.8(2) . . ?
B4A B5A B1A 109.0(2) . . ?
B4A B5A H5A 120.4 . . ?
B4A B5A B6A 109.6(2) . . ?
B4A B5A B9A 60.2(2) . . ?
B6A B5A H5A 121.7 . . ?
B9A B5A H5A 121.8 . . ?
B9A B5A B6A 61.12(18) . . ?
B1A B6A B2A 60.69(18) . . ?
B1A B6A B5A 59.01(17) . . ?
B1A B6A B7A 106.4(2) . . ?
B1A B6A B9A 106.1(2) . . ?
B2A B6A B5A 106.9(2) . . ?
B2A B6A B7A 59.02(17) . . ?
B2A B6A B9A 106.5(2) . . ?
B5A B6A B7A 104.9(2) . . ?
B5A B6A B9A 58.66(18) . . ?
B7A B6A B9A 58.74(18) . . ?
B15A B6A B1A 122.7(2) . . ?
B15A B6A B2A 122.3(2) . . ?
B15A B6A B5A 123.1(2) . . ?
B15A B6A B7A 123.3(2) . . ?
B15A B6A B9A 122.5(2) . . ?
B2A B7A B6A 60.14(17) . . ?
B2A B7A H7A 120.8 . . ?
B2A B7A B9A 109.2(2) . . ?
B3A B7A B2A 58.9(2) . . ?
B3A B7A B6A 104.9(2) . . ?
B3A B7A H7A 124.8 . . ?
B3A B7A B8A 59.2(2) . . ?
B3A B7A B9A 104.9(3) . . ?
B6A B7A H7A 121.8 . . ?
B8A B7A B2A 109.2(3) . . ?
B8A B7A B6A 109.0(3) . . ?
B8A B7A H7A 120.9 . . ?
B8A B7A B9A 59.8(2) . . ?
B9A B7A B6A 61.08(17) . . ?
B9A B7A H7A 121.9 . . ?
C1A B8A B3A 53.6(2) . . ?
C1A B8A B4A 59.4(2) . . ?
C1A B8A B7A 102.5(2) . . ?
C1A B8A H8A 126.6 . . ?
C1A B8A B9A 104.3(3) . . ?
B3A B8A B4A 104.1(3) . . ?
B3A B8A B7A 60.4(2) . . ?
B3A B8A H8A 124.7 . . ?
B3A B8A B9A 106.2(2) . . ?
B4A B8A B7A 108.6(2) . . ?
B4A B8A H8A 121.6 . . ?
B4A B8A B9A 60.5(2) . . ?
B7A B8A H8A 121.9 . . ?
B9A B8A B7A 60.3(2) . . ?
B9A B8A H8A 122.1 . . ?
B4A B9A B5A 59.7(2) . . ?
B4A B9A B6A 108.5(2) . . ?
B4A B9A B7A 107.4(3) . . ?
B4A B9A H9A 122.0 . . ?
B5A B9A B6A 60.22(16) . . ?
B5A B9A B7A 107.3(2) . . ?
B5A B9A H9A 122.3 . . ?
B6A B9A H9A 121.0 . . ?
B7A B9A B6A 60.18(17) . . ?
B7A B9A H9A 122.1 . . ?
B8A B9A B4A 59.4(2) . . ?
B8A B9A B5A 106.9(3) . . ?
B8A B9A B6A 108.5(2) . . ?
B8A B9A B7A 59.9(2) . . ?
B8A B9A H9A 122.1 . . ?
C4A' B10A H10D 119.1 . . ?
C4A' B10A B11A 56.9(3) . . ?
C4A' B10A B14A 100.7(4) . . ?
C4A' B10A B15A 101.8(3) . . ?
B11A B10A H10C 114.0 . . ?
B11A B10A H10D 137.2 . . ?
B14A B10A H10C 137.4 . . ?
B14A B10A H10D 114.4 . . ?
B14A B10A B11A 107.8(2) . . ?
B14A B10A B15A 61.72(18) . . ?
B15A B10A H10C 136.8 . . ?
B15A B10A H10D 138.3 . . ?
B15A B10A B11A 59.66(17) . . ?
C4A B10A H10C 113.5 . . ?
C4A B10A B11A 106.0(3) . . ?
C4A B10A B14A 59.7(2) . . ?
C4A B10A B15A 108.8(2) . . ?
C4A' B11A B10A 58.2(4) . . ?
C4A' B11A H11C 127.8 . . ?
C4A' B11A B15A 102.9(4) . . ?
C4A' B11A B16A 102.5(4) . . ?
B10A B11A H11C 122.2 . . ?
B10A B11A H11D 68(3) . . ?
B12A B11A C4A' 54.2(4) . . ?
B12A B11A B10A 105.3(3) . . ?
B12A B11A H11C 122.2 . . ?
B12A B11A H11D 45.7(11) . . ?
B12A B11A B15A 109.1(3) . . ?
B12A B11A B16A 62.6(2) . . ?
B15A B11A B10A 59.86(18) . . ?
B15A B11A H11C 122.0 . . ?
B15A B11A H11D 109(5) . . ?
B15A B11A B16A 60.48(17) . . ?
B16A B11A B10A 108.1(2) . . ?
B16A B11A H11C 121.5 . . ?
B16A B11A H11D 99(3) . . ?
C3A B12A B11A 111.4(4) . . ?
C3A B12A H12A 123.2 . . ?
C3A B12A H11D 76(3) . . ?
C3A B12A B16A 107.1(3) . . ?
C3A B12A B17A 58.6(3) . . ?
C4A' B12A C3A 57.5(4) . . ?
C4A' B12A B11A 63.9(4) . . ?
C4A' B12A H12A 122.1 . . ?
C4A' B12A B16A 109.9(4) . . ?
C4A' B12A B17A 106.1(5) . . ?
B11A B12A H12A 116.3 . . ?
B11A B12A H11D 43.8(10) . . ?
B11A B12A B16A 63.0(2) . . ?
B11A B12A B17A 113.3(3) . . ?
B16A B12A H12A 120.8 . . ?
B16A B12A H11D 98(3) . . ?
B17A B12A H12A 121.5 . . ?
B17A B12A H11D 115(5) . . ?
B17A B12A B16A 60.7(2) . . ?
C3A B13A H13C 126.8 . . ?
C3A B13A H13D 76(3) . . ?
C3A B13A B14A 103.0(3) . . ?
C3A B13A B17A 57.6(2) . . ?
C3A B13A B18A 102.9(3) . . ?
C3A B13A C4A 57.1(3) . . ?
B14A B13A H13C 122.1 . . ?
B14A B13A H13D 38.2(11) . . ?
B17A B13A H13C 121.6 . . ?
B17A B13A H13D 114(4) . . ?
B17A B13A B14A 108.7(3) . . ?
B18A B13A H13C 122.4 . . ?
B18A B13A H13D 93(2) . . ?
B18A B13A B14A 60.76(19) . . ?
B18A B13A B17A 60.2(2) . . ?
C4A B13A H13C 122.2 . . ?
C4A B13A B14A 60.0(2) . . ?
C4A B13A B17A 106.7(3) . . ?
C4A B13A B18A 107.8(3) . . ?
B10A B14A H13D 79(3) . . ?
B10A B14A H14A 121.9 . . ?
B10A B14A B15A 59.32(18) . . ?
B10A B14A B18A 107.6(2) . . ?
B13A B14A B10A 108.1(3) . . ?
B13A B14A H13D 38.5(11) . . ?
B13A B14A H14A 121.6 . . ?
B13A B14A B15A 108.5(2) . . ?
B13A B14A B18A 59.34(19) . . ?
B15A B14A H13D 115(4) . . ?
B15A B14A H14A 121.6 . . ?
B18A B14A H13D 92(2) . . ?
B18A B14A H14A 122.2 . . ?
B18A B14A B15A 60.87(17) . . ?
C4A B14A B10A 59.9(2) . . ?
C4A B14A B13A 59.6(2) . . ?
C4A B14A H14A 122.7 . . ?
C4A B14A B15A 107.1(3) . . ?
C4A B14A B18A 106.4(3) . . ?
B6A B15A B10A 122.7(2) . . ?
B6A B15A B11A 124.0(2) . . ?
B6A B15A B14A 122.2(2) . . ?
B6A B15A B16A 122.1(2) . . ?
B6A B15A B18A 122.8(2) . . ?
B10A B15A B14A 58.96(18) . . ?
B10A B15A B16A 108.2(2) . . ?
B10A B15A B18A 105.4(2) . . ?
B11A B15A B10A 60.47(19) . . ?
B11A B15A B14A 106.3(2) . . ?
B11A B15A B16A 59.93(18) . . ?
B11A B15A B18A 105.1(2) . . ?
B14A B15A B18A 58.50(16) . . ?
B16A B15A B14A 106.1(2) . . ?
B16A B15A B18A 58.41(17) . . ?
B11A B16A B15A 59.59(17) . . ?
B11A B16A H16A 123.9 . . ?
B11A B16A B17A 105.3(3) . . ?
B12A B16A B11A 54.4(2) . . ?
B12A B16A B15A 102.0(3) . . ?
B12A B16A H16A 126.8 . . ?
B12A B16A B17A 59.6(2) . . ?
B15A B16A H16A 122.1 . . ?
B15A B16A B17A 108.6(2) . . ?
B17A B16A H16A 121.5 . . ?
B18A B16A B11A 107.4(2) . . ?
B18A B16A B12A 104.1(3) . . ?
B18A B16A B15A 61.77(17) . . ?
B18A B16A H16A 121.7 . . ?
B18A B16A B17A 59.5(2) . . ?
C3A B17A B12A 55.9(3) . . ?
C3A B17A B13A 58.6(2) . . ?
C3A B17A B16A 104.2(3) . . ?
C3A B17A H17A 125.6 . . ?
C3A B17A B18A 103.2(3) . . ?
B12A B17A B16A 59.7(2) . . ?
B12A B17A H17A 124.7 . . ?
B13A B17A B12A 104.2(3) . . ?
B13A B17A B16A 108.1(3) . . ?
B13A B17A H17A 122.1 . . ?
B13A B17A B18A 59.7(2) . . ?
B16A B17A H17A 121.8 . . ?
B18A B17A B12A 104.1(3) . . ?
B18A B17A B16A 59.48(18) . . ?
B18A B17A H17A 123.9 . . ?
B13A B18A B14A 59.9(2) . . ?
B13A B18A B15A 108.8(2) . . ?
B13A B18A B16A 109.7(3) . . ?
B13A B18A B17A 60.2(2) . . ?
B13A B18A H18A 121.1 . . ?
B14A B18A B15A 60.64(17) . . ?
B14A B18A H18A 121.5 . . ?
B15A B18A H18A 121.5 . . ?
B16A B18A B14A 109.0(2) . . ?
B16A B18A B15A 59.82(16) . . ?
B16A B18A B17A 61.0(2) . . ?
B16A B18A H18A 120.7 . . ?
B17A B18A B14A 108.0(2) . . ?
B17A B18A B15A 108.2(2) . . ?
B17A B18A H18A 121.6 . . ?
C1B' C1B H1B 121(3) . . ?
C1B' C1B B3B 66.9(4) . . ?
C1B' C1B B4B 112.6(4) . . ?
C1B' C1B B8B 119.4(4) . . ?
B3B C1B H1B 119(3) . . ?
B3B C1B B8B 64.4(3) . . ?
B4B C1B H1B 113(3) . . ?
B4B C1B B3B 116.4(4) . . ?
B4B C1B B8B 63.6(3) . . ?
B8B C1B H1B 113(3) . . ?
C2B C1B H1B 120(3) . . ?
C2B C1B B3B 112.3(4) . . ?
C2B C1B B4B 63.0(4) . . ?
C2B C1B B8B 114.7(3) . . ?
C1B C1B' H1BA 121(4) . . ?
C1B C1B' B1B 111.3(5) . . ?
C1B C1B' B2B 106.3(5) . . ?
C1B C1B' B3B 60.6(4) . . ?
C1B C1B' H1B' 93(3) . . ?
H1BA C1B' H1B' 115(6) . . ?
B1B C1B' H1BA 121(4) . . ?
B1B C1B' B2B 59.0(3) . . ?
B1B C1B' B3B 108.5(4) . . ?
B1B C1B' H1B' 86(3) . . ?
B2B C1B' H1BA 123(4) . . ?
B2B C1B' H1B' 27(2) . . ?
B3B C1B' H1BA 119(4) . . ?
B3B C1B' B2B 58.2(3) . . ?
B3B C1B' H1B' 34.9(15) . . ?
C4B' C3B H3B 117.2 . . ?
C4B' C3B B12B 67.3(4) . . ?
C4B' C3B B13B 111.4(4) . . ?
C4B' C3B B17B 116.4(4) . . ?
B12B C3B H3B 117.1 . . ?
B13B C3B H3B 116.9 . . ?
B13B C3B B12B 117.3(4) . . ?
B13B C3B B17B 65.8(3) . . ?
B17B C3B H3B 118.5 . . ?
B17B C3B B12B 61.9(3) . . ?
C4B C3B H3B 116.8 . . ?
C4B C3B B12B 114.3(4) . . ?
C4B C3B B13B 63.4(4) . . ?
C4B C3B B17B 116.7(4) . . ?
C3B C4B' H4B' 109.9 . . ?
C3B C4B' B10B 113.7(5) . . ?
C3B C4B' B11B 109.8(4) . . ?
C3B C4B' B12B 62.1(4) . . ?
B10B C4B' H4B' 109.1 . . ?
B10B C4B' B11B 61.4(3) . . ?
B10B C4B' B12B 112.0(4) . . ?
B11B C4B' H4B' 139.3 . . ?
B12B C4B' H4B' 137.5 . . ?
B12B C4B' B11B 59.5(3) . . ?
C1B' B1B H1BC 113.5 . . ?
C1B' B1B B2B 63.9(3) . . ?
C1B' B1B B5B 102.1(3) . . ?
C1B' B1B B6B 109.1(3) . . ?
B2B B1B H1BB 114.2 . . ?
B2B B1B H1BC 135.4 . . ?
B5B B1B H1BB 136.6 . . ?
B5B B1B H1BC 115.2 . . ?
B5B B1B B2B 108.3(2) . . ?
B5B B1B B6B 60.66(18) . . ?
B6B B1B H1BB 137.4 . . ?
B6B B1B H1BC 136.8 . . ?
B6B B1B B2B 60.77(19) . . ?
C2B B1B H1BB 115.3 . . ?
C2B B1B B2B 103.3(3) . . ?
C2B B1B B5B 60.2(3) . . ?
C2B B1B B6B 106.5(3) . . ?
C1B' B2B H2B 126.8 . . ?
C1B' B2B H1B' 23(2) . . ?
B1B B2B C1B' 57.1(3) . . ?
B1B B2B H2B 122.5 . . ?
B1B B2B H1B' 79(3) . . ?
B1B B2B B6B 59.52(18) . . ?
B1B B2B B7B 107.7(2) . . ?
H2B B2B H1B' 120.8 . . ?
B3B B2B C1B' 57.7(3) . . ?
B3B B2B B1B 106.5(3) . . ?
B3B B2B H2B 121.6 . . ?
B3B B2B H1B' 37.9(11) . . ?
B3B B2B B6B 108.9(3) . . ?
B3B B2B B7B 59.9(2) . . ?
B6B B2B C1B' 103.0(3) . . ?
B6B B2B H2B 121.8 . . ?
B6B B2B H1B' 117(4) . . ?
B7B B2B C1B' 102.9(3) . . ?
B7B B2B H2B 122.3 . . ?
B7B B2B H1B' 93(2) . . ?
B7B B2B B6B 61.46(17) . . ?
C1B B3B C1B' 52.4(3) . . ?
C1B B3B B2B 104.6(4) . . ?
C1B B3B H3BA 127.1 . . ?
C1B B3B H1B' 79(3) . . ?
C1B B3B B7B 103.9(3) . . ?
C1B B3B B8B 57.9(3) . . ?
C1B' B3B B2B 64.1(3) . . ?
C1B' B3B H3BA 123.9 . . ?
C1B' B3B H1B' 29(2) . . ?
C1B' B3B B7B 108.2(3) . . ?
C1B' B3B B8B 102.2(4) . . ?
B2B B3B H3BA 119.7 . . ?
B2B B3B H1B' 37.6(11) . . ?
B2B B3B B7B 60.7(2) . . ?
B2B B3B B8B 108.7(3) . . ?
H3BA B3B H1B' 119.3 . . ?
B7B B3B H3BA 121.7 . . ?
B7B B3B H1B' 94(2) . . ?
B7B B3B B8B 60.0(2) . . ?
B8B B3B H3BA 123.3 . . ?
B8B B3B H1B' 117(4) . . ?
C1B B4B H4B 123.1 . . ?
C1B B4B B5B 108.2(4) . . ?
C1B B4B H4BA 76(3) . . ?
C1B B4B B8B 60.5(3) . . ?
C1B B4B B9B 107.2(4) . . ?
C1B B4B C2B 57.5(4) . . ?
B5B B4B H4B 119.6 . . ?
B5B B4B H4BA 39.0(11) . . ?
B5B B4B B9B 61.0(2) . . ?
B8B B4B H4B 120.2 . . ?
B8B B4B B5B 111.4(3) . . ?
B8B B4B H4BA 114(5) . . ?
B8B B4B B9B 60.8(3) . . ?
B9B B4B H4B 121.7 . . ?
B9B B4B H4BA 91(3) . . ?
C2B B4B H4B 122.5 . . ?
C2B B4B B5B 61.4(3) . . ?
C2B B4B B8B 107.9(4) . . ?
C2B B4B B9B 107.9(4) . . ?
B1B B5B H5B 122.7 . . ?
B1B B5B H4BA 72(3) . . ?
B1B B5B B6B 60.06(19) . . ?
B1B B5B B9B 107.9(3) . . ?
B4B B5B B1B 104.9(3) . . ?
B4B B5B H5B 122.9 . . ?
B4B B5B H4BA 39.9(11) . . ?
B4B B5B B6B 107.9(3) . . ?
B4B B5B B9B 60.4(3) . . ?
B6B B5B H5B 121.8 . . ?
B6B B5B H4BA 108(5) . . ?
B9B B5B H5B 121.7 . . ?
B9B B5B H4BA 92(3) . . ?
B9B B5B B6B 60.97(18) . . ?
C2B B5B B1B 57.3(3) . . ?
C2B B5B B4B 56.5(3) . . ?
C2B B5B H5B 126.3 . . ?
C2B B5B B6B 103.8(3) . . ?
C2B B5B B9B 103.7(3) . . ?
B1B B6B B2B 59.7(2) . . ?
B1B B6B B5B 59.29(19) . . ?
B1B B6B B7B 105.9(2) . . ?
B1B B6B B9B 106.0(2) . . ?
B2B B6B B7B 58.92(18) . . ?
B2B B6B B9B 105.4(2) . . ?
B5B B6B B2B 106.4(2) . . ?
B5B B6B B7B 105.3(2) . . ?
B5B B6B B9B 59.28(19) . . ?
B9B B6B B7B 58.13(17) . . ?
B15B B6B B1B 123.1(2) . . ?
B15B B6B B2B 122.4(2) . . ?
B15B B6B B5B 123.5(2) . . ?
B15B B6B B7B 122.8(2) . . ?
B15B B6B B9B 123.3(2) . . ?
B2B B7B B6B 59.62(17) . . ?
B2B B7B H7B 122.1 . . ?
B3B B7B B2B 59.4(2) . . ?
B3B B7B B6B 107.1(3) . . ?
B3B B7B H7B 122.3 . . ?
B3B B7B B8B 60.0(2) . . ?
B3B B7B B9B 107.4(3) . . ?
B6B B7B H7B 121.9 . . ?
B8B B7B B2B 107.6(3) . . ?
B8B B7B B6B 107.9(3) . . ?
B8B B7B H7B 121.8 . . ?
B9B B7B B2B 107.7(2) . . ?
B9B B7B B6B 60.29(17) . . ?
B9B B7B H7B 121.9 . . ?
B9B B7B B8B 59.7(2) . . ?
C1B B8B B3B 57.7(3) . . ?
C1B B8B B4B 55.9(3) . . ?
C1B B8B B7B 103.7(3) . . ?
C1B B8B H8B 126.2 . . ?
C1B B8B B9B 103.9(3) . . ?
B3B B8B B7B 60.0(2) . . ?
B3B B8B H8B 122.7 . . ?
B4B B8B B3B 104.6(4) . . ?
B4B B8B B7B 107.4(3) . . ?
B4B B8B H8B 123.0 . . ?
B4B B8B B9B 61.1(3) . . ?
B7B B8B H8B 122.3 . . ?
B9B B8B B3B 107.7(3) . . ?
B9B B8B B7B 60.1(2) . . ?
B9B B8B H8B 121.7 . . ?
B4B B9B B5B 58.6(2) . . ?
B4B B9B B6B 105.6(3) . . ?
B4B B9B B7B 105.1(3) . . ?
B4B B9B H9B 124.8 . . ?
B5B B9B B6B 59.75(18) . . ?
B5B B9B H9B 122.0 . . ?
B6B B9B H9B 121.2 . . ?
B7B B9B B5B 108.4(2) . . ?
B7B B9B B6B 61.57(17) . . ?
B7B B9B H9B 121.6 . . ?
B8B B9B B4B 58.1(3) . . ?
B8B B9B B5B 107.1(3) . . ?
B8B B9B B6B 109.3(2) . . ?
B8B B9B B7B 60.2(2) . . ?
B8B B9B H9B 121.7 . . ?
C4B' B10B H10A 115.0 . . ?
C4B' B10B B11B 62.1(3) . . ?
C4B' B10B B14B 102.3(4) . . ?
C4B' B10B B15B 106.3(3) . . ?
B11B B10B H10B 114.1 . . ?
B11B B10B H10A 135.7 . . ?
B11B B10B B15B 60.18(17) . . ?
B14B B10B H10B 136.4 . . ?
B14B B10B H10A 114.8 . . ?
B14B B10B B11B 108.4(3) . . ?
B14B B10B B15B 60.3(2) . . ?
B15B B10B H10B 137.7 . . ?
B15B B10B H10A 138.0 . . ?
C4B B10B H10B 113.1 . . ?
C4B B10B B11B 104.8(4) . . ?
C4B B10B B14B 62.5(4) . . ?
C4B B10B B15B 108.5(4) . . ?
C4B' B11B H11B 126.9 . . ?
B10B B11B C4B' 56.5(3) . . ?
B10B B11B H11B 121.9 . . ?
B10B B11B H11A 78(3) . . ?
B10B B11B B15B 60.00(18) . . ?
B12B B11B C4B' 59.1(3) . . ?
B12B B11B B10B 107.5(3) . . ?
B12B B11B H11B 121.4 . . ?
B12B B11B H11A 38.4(12) . . ?
B12B B11B B15B 107.8(3) . . ?
B15B B11B C4B' 102.0(3) . . ?
B15B B11B H11B 122.7 . . ?
B15B B11B H11A 112(5) . . ?
B16B B11B C4B' 102.6(3) . . ?
B16B B11B B10B 108.0(3) . . ?
B16B B11B H11B 122.8 . . ?
B16B B11B H11A 91(3) . . ?
B16B B11B B12B 58.9(2) . . ?
B16B B11B B15B 60.74(18) . . ?
C3B B12B C4B' 50.7(3) . . ?
C3B B12B B11B 102.2(3) . . ?
C3B B12B H11A 74(3) . . ?
C3B B12B H12B 127.4 . . ?
C3B B12B B16B 104.6(4) . . ?
C3B B12B B17B 58.8(3) . . ?
C4B' B12B B11B 61.4(3) . . ?
C4B' B12B H12B 126.7 . . ?
B11B B12B H11A 37.4(11) . . ?
B11B B12B H12B 121.2 . . ?
B16B B12B C4B' 105.5(3) . . ?
B16B B12B B11B 60.5(2) . . ?
B16B B12B H11A 91(3) . . ?
B16B B12B H12B 121.5 . . ?
B17B B12B C4B' 100.5(4) . . ?
B17B B12B B11B 108.6(3) . . ?
B17B B12B H11A 112(4) . . ?
B17B B12B H12B 122.6 . . ?
B17B B12B B16B 61.1(3) . . ?
C3B B13B H13B 124.2 . . ?
C3B B13B H13A 81(4) . . ?
C3B B13B B14B 108.1(4) . . ?
C3B B13B B17B 58.8(3) . . ?
C3B B13B B18B 104.2(4) . . ?
C3B B13B C4B 57.4(4) . . ?
B14B B13B H13B 119.5 . . ?
B14B B13B H13A 39.2(11) . . ?
B14B B13B B17B 108.8(3) . . ?
B14B B13B B18B 60.6(2) . . ?
B17B B13B H13B 122.7 . . ?
B17B B13B H13A 117(5) . . ?
B17B B13B B18B 58.3(3) . . ?
B18B B13B H13B 123.2 . . ?
B18B B13B H13A 94(3) . . ?
C4B B13B H13B 121.7 . . ?
C4B B13B B14B 63.1(3) . . ?
C4B B13B B17B 106.3(5) . . ?
C4B B13B B18B 108.1(4) . . ?
B10B B14B H13A 74(4) . . ?
B10B B14B H14B 124.0 . . ?
B10B B14B B15B 60.18(19) . . ?
B10B B14B B18B 107.2(3) . . ?
B10B B14B C4B 55.2(3) . . ?
B13B B14B B10B 103.7(3) . . ?
B13B B14B H13A 39.0(11) . . ?
B13B B14B H14B 122.3 . . ?
B13B B14B B15B 108.2(3) . . ?
B13B B14B B18B 61.9(3) . . ?
B13B B14B C4B 57.1(4) . . ?
B15B B14B H13A 113(5) . . ?
B15B B14B H14B 122.2 . . ?
B18B B14B H13A 95(3) . . ?
B18B B14B H14B 121.2 . . ?
B18B B14B B15B 60.1(2) . . ?
C4B B14B H14B 126.8 . . ?
C4B B14B B15B 102.7(4) . . ?
C4B B14B B18B 104.6(4) . . ?
B6B B15B B10B 123.4(2) . . ?
B6B B15B B11B 122.2(2) . . ?
B6B B15B B14B 122.5(2) . . ?
B6B B15B B16B 121.7(2) . . ?
B6B B15B B18B 122.4(2) . . ?
B10B B15B B11B 59.82(18) . . ?
B10B B15B B14B 59.5(2) . . ?
B10B B15B B16B 106.4(2) . . ?
B10B B15B B18B 106.3(2) . . ?
B11B B15B B16B 58.86(18) . . ?
B14B B15B B11B 107.5(2) . . ?
B14B B15B B16B 107.4(2) . . ?
B18B B15B B11B 106.3(2) . . ?
B18B B15B B14B 59.7(2) . . ?
B18B B15B B16B 59.6(2) . . ?
B11B B16B B15B 60.40(17) . . ?
B11B B16B H16B 121.6 . . ?
B11B B16B B18B 107.9(3) . . ?
B12B B16B B11B 60.6(3) . . ?
B12B B16B B15B 108.8(3) . . ?
B12B B16B H16B 121.6 . . ?
B12B B16B B17B 59.2(3) . . ?
B12B B16B B18B 107.4(3) . . ?
B15B B16B H16B 121.4 . . ?
B17B B16B B11B 107.1(3) . . ?
B17B B16B B15B 107.2(3) . . ?
B17B B16B H16B 122.9 . . ?
B17B B16B B18B 59.2(2) . . ?
B18B B16B B15B 59.99(19) . . ?
B18B B16B H16B 122.2 . . ?
C3B B17B B12B 59.3(3) . . ?
C3B B17B B13B 55.3(3) . . ?
C3B B17B B16B 104.0(3) . . ?
C3B B17B H17B 126.3 . . ?
C3B B17B B18B 103.9(3) . . ?
B12B B17B B13B 106.4(4) . . ?
B12B B17B B16B 59.7(3) . . ?
B12B B17B H17B 121.3 . . ?
B12B B17B B18B 109.3(3) . . ?
B13B B17B H17B 122.6 . . ?
B16B B17B B13B 108.2(3) . . ?
B16B B17B H17B 122.1 . . ?
B18B B17B B13B 61.4(3) . . ?
B18B B17B B16B 61.1(2) . . ?
B18B B17B H17B 121.0 . . ?
B13B B18B H18B 124.1 . . ?
B14B B18B B13B 57.5(3) . . ?
B14B B18B B15B 60.2(2) . . ?
B14B B18B B16B 108.5(3) . . ?
B14B B18B H18B 122.0 . . ?
B15B B18B B13B 104.8(3) . . ?
B15B B18B H18B 122.3 . . ?
B16B B18B B13B 106.3(3) . . ?
B16B B18B B15B 60.44(18) . . ?
B16B B18B H18B 121.6 . . ?
B17B B18B B13B 60.2(3) . . ?
B17B B18B B14B 107.7(3) . . ?
B17B B18B B15B 108.0(3) . . ?
B17B B18B B16B 59.8(2) . . ?
B17B B18B H18B 121.3 . . ?
N1D C1D C2D 107.4(4) . . ?
N1D C1D H1DC 110.2 . . ?
N1D C1D H1DD 110.2 . . ?
C2D C1D H1DC 110.2 . . ?
C2D C1D H1DD 110.2 . . ?
H1DC C1D H1DD 108.5 . . ?
N1F C1F H1FC 108.2 . . ?
N1F C1F H1FD 108.2 . . ?
C2F C1F N1F 116.5(3) . . ?
C2F C1F H1FC 108.2 . . ?
C2F C1F H1FD 108.2 . . ?
H1FC C1F H1FD 107.3 . . ?
C1B C2B B1B 113.1(5) . . ?
C1B C2B B4B 59.5(3) . . ?
C1B C2B B5B 110.3(4) . . ?
C1B C2B H2BA 126(3) . . ?
B1B C2B B5B 62.5(2) . . ?
B1B C2B H2BA 114(3) . . ?
B4B C2B B1B 113.8(4) . . ?
B4B C2B B5B 62.1(3) . . ?
B4B C2B H2BA 119(3) . . ?
B5B C2B H2BA 113(3) . . ?
N1D C3D C4D 109.9(4) . . ?
N1D C3D H3DC 109.7 . . ?
N1D C3D H3DD 109.7 . . ?
C4D C3D H3DC 109.7 . . ?
C4D C3D H3DD 109.7 . . ?
H3DC C3D H3DD 108.2 . . ?
N1F C3F H3FC 107.8 . . ?
N1F C3F H3FD 107.8 . . ?
C4F C3F N1F 118.1(5) . . ?
C4F C3F H3FC 107.8 . . ?
C4F C3F H3FD 107.8 . . ?
H3FC C3F H3FD 107.1 . . ?
C3A C4A B10A 104.6(3) . . ?
C3A C4A B13A 59.2(3) . . ?
C3A C4A B14A 104.8(3) . . ?
C3A C4A H4AA 121(4) . . ?
B10A C4A H4AA 125(4) . . ?
B13A C4A B10A 109.1(3) . . ?
B13A C4A B14A 60.4(2) . . ?
B13A C4A H4AA 120(4) . . ?
B14A C4A B10A 60.4(2) . . ?
B14A C4A H4AA 126(4) . . ?
C3B C4B B10B 110.9(6) . . ?
C3B C4B B13B 59.2(4) . . ?
C3B C4B B14B 106.8(5) . . ?
C3B C4B H4BB 123(5) . . ?
B10B C4B B13B 112.0(4) . . ?
B10B C4B B14B 62.3(3) . . ?
B10B C4B H4BB 125(5) . . ?
B13B C4B B14B 59.8(4) . . ?
B13B C4B H4BB 103(5) . . ?
B14B C4B H4BB 106(5) . . ?
N1D C5D C6D 112.2(4) . . ?
N1D C5D H5DC 109.2 . . ?
N1D C5D H5DD 109.2 . . ?
C6D C5D H5DC 109.2 . . ?
C6D C5D H5DD 109.2 . . ?
H5DC C5D H5DD 107.9 . . ?
N1F C5F H5FC 108.3 . . ?
N1F C5F H5FD 108.3 . . ?
C6F C5F N1F 116.1(5) . . ?
C6F C5F H5FC 108.3 . . ?
C6F C5F H5FD 108.3 . . ?
H5FC C5F H5FD 107.4 . . ?
N1D C7D H7DC 108.8 . . ?
N1D C7D H7DD 108.8 . . ?
C8D C7D N1D 113.7(3) . . ?
C8D C7D H7DC 108.8 . . ?
C8D C7D H7DD 108.8 . . ?
H7DC C7D H7DD 107.7 . . ?
N1F C7F H7FC 107.9 . . ?
N1F C7F H7FD 107.9 . . ?
C8F C7F N1F 117.8(5) . . ?
C8F C7F H7FC 107.9 . . ?
C8F C7F H7FD 107.9 . . ?
H7FC C7F H7FD 107.2 . . ?

loop_
_geom_bond_atom_site_label_1
_geom_bond_atom_site_label_2
_geom_bond_distance
_geom_bond_site_symmetry_2
_geom_bond_publ_flag
N1C C1C 1.509(4) . ?
N1C C3C 1.511(4) . ?
N1C C5C 1.511(4) . ?
N1C C7C 1.507(4) . ?
C1C H1CA 0.9700 . ?
C1C H1CB 0.9700 . ?
C1C C2C 1.507(6) . ?
C2C H2CA 0.9600 . ?
C2C H2CB 0.9600 . ?
C2C H2CC 0.9600 . ?
C3C H3CA 0.9700 . ?
C3C H3CB 0.9700 . ?
C3C C4C 1.502(5) . ?
C4C H4CA 0.9600 . ?
C4C H4CB 0.9600 . ?
C4C H4CC 0.9600 . ?
C5C H5CA 0.9700 . ?
C5C H5CB 0.9700 . ?
C5C C6C 1.513(5) . ?
C6C H6CA 0.9600 . ?
C6C H6CB 0.9600 . ?
C6C H6CC 0.9600 . ?
C7C H7CA 0.9700 . ?
C7C H7CB 0.9700 . ?
C7C C8C 1.525(6) . ?
C8C H8CA 0.9600 . ?
C8C H8CB 0.9600 . ?
C8C H8CC 0.9600 . ?
N1D C1D' 1.481(9) . ?
N1D C3D' 1.535(8) . ?
N1D C5D' 1.596(9) . ?
N1D C7D' 1.449(9) . ?
N1D C1D 1.559(5) . ?
N1D C3D 1.486(5) . ?
N1D C5D 1.481(5) . ?
N1D C7D 1.534(5) . ?
C2D H2DA 0.9601 . ?
C2D H2DB 0.9600 . ?
C2D H2DC 0.9599 . ?
C2D H2DD 0.9602 . ?
C2D H2DE 0.9596 . ?
C2D H2DF 0.9601 . ?
C2D C1D' 1.823(12) . ?
C2D C1D 1.602(7) . ?
C4D H4DA 0.9600 . ?
C4D H4DB 0.9600 . ?
C4D H4DC 0.9600 . ?
C4D H4DD 0.9600 . ?
C4D H4DE 0.9600 . ?
C4D H4DF 0.9600 . ?
C4D C3D' 1.632(11) . ?
C4D C3D 1.629(7) . ?
C6D H6DA 0.9597 . ?
C6D H6DB 0.9600 . ?
C6D H6DC 0.9599 . ?
C6D H6DD 0.9597 . ?
C6D H6DE 0.9603 . ?
C6D H6DF 0.9603 . ?
C6D C5D' 1.538(11) . ?
C6D C5D 1.578(7) . ?
C8D H8DA 0.9600 . ?
C8D H8DB 0.9600 . ?
C8D H8DC 0.9600 . ?
C8D H8DD 0.9600 . ?
C8D H8DE 0.9600 . ?
C8D H8DF 0.9600 . ?
C8D C7D' 1.645(10) . ?
C8D C7D 1.523(6) . ?
C1D' H1DA 0.9700 . ?
C1D' H1DB 0.9700 . ?
C3D' H3DA 0.9700 . ?
C3D' H3DB 0.9700 . ?
C5D' H5DA 0.9700 . ?
C5D' H5DB 0.9700 . ?
C7D' H7DA 0.9700 . ?
C7D' H7DB 0.9700 . ?
N1E C1E 1.509(4) . ?
N1E C3E 1.522(4) . ?
N1E C5E 1.521(4) . ?
N1E C7E 1.510(4) . ?
C1E H1EA 0.9700 . ?
C1E H1EB 0.9700 . ?
C1E C2E 1.517(5) . ?
C2E H2EA 0.9600 . ?
C2E H2EB 0.9600 . ?
C2E H2EC 0.9600 . ?
C3E H3EA 0.9700 . ?
C3E H3EB 0.9700 . ?
C3E C4E 1.507(5) . ?
C4E H4EA 0.9600 . ?
C4E H4EB 0.9600 . ?
C4E H4EC 0.9600 . ?
C5E H5EA 0.9700 . ?
C5E H5EB 0.9700 . ?
C5E C6E 1.517(5) . ?
C6E H6EA 0.9600 . ?
C6E H6EB 0.9600 . ?
C6E H6EC 0.9600 . ?
C7E H7EA 0.9700 . ?
C7E H7EB 0.9700 . ?
C7E C8E 1.514(5) . ?
C8E H8EA 0.9600 . ?
C8E H8EB 0.9600 . ?
C8E H8EC 0.9600 . ?
N1F C7F' 1.570(15) . ?
N1F C5F' 1.46(2) . ?
N1F C3F' 1.41(3) . ?
N1F C1F' 1.490(18) . ?
N1F C1F 1.546(4) . ?
N1F C3F 1.516(6) . ?
N1F C5F 1.539(5) . ?
N1F C7F 1.475(5) . ?
C2F H2FA 0.9600 . ?
C2F H2FB 0.9601 . ?
C2F H2FC 0.9601 . ?
C2F H2FD 0.9602 . ?
C2F H2FE 0.9599 . ?
C2F H2FF 0.9599 . ?
C2F C1F' 1.439(17) . ?
C2F C1F 1.456(6) . ?
C4F H4FA 0.9603 . ?
C4F H4FB 0.9598 . ?
C4F H4FC 0.9603 . ?
C4F H4FD 0.9599 . ?
C4F H4FE 0.9607 . ?
C4F H4FF 0.9602 . ?
C4F C3F' 1.38(3) . ?
C4F C3F 1.463(7) . ?
C6F H6FA 0.9600 . ?
C6F H6FB 0.9600 . ?
C6F H6FC 0.9600 . ?
C6F H6FD 0.9600 . ?
C6F H6FE 0.9600 . ?
C6F H6FF 0.9600 . ?
C6F C5F' 1.34(2) . ?
C6F C5F 1.476(8) . ?
C8F H8FA 0.9600 . ?
C8F H8FB 0.9600 . ?
C8F H8FC 0.9600 . ?
C8F H8FD 0.9600 . ?
C8F H8FE 0.9600 . ?
C8F H8FF 0.9600 . ?
C8F C7F' 1.16(2) . ?
C8F C7F 1.467(7) . ?
C7F' H7FA 0.9700 . ?
C7F' H7FB 0.9700 . ?
C5F' H5FA 0.9700 . ?
C5F' H5FB 0.9700 . ?
C3F' H3FA 0.9700 . ?
C3F' H3FB 0.9700 . ?
C1F' H1FA 0.9700 . ?
C1F' H1FB 0.9700 . ?
C1A H1A 0.958(19) . ?
C1A C2A 1.569(5) . ?
C1A B3A 1.552(7) . ?
C1A B4A 1.707(5) . ?
C1A B8A 1.690(6) . ?
C2A H2A 1.022(19) . ?
C2A B1A 1.718(5) . ?
C2A B4A 1.747(5) . ?
C2A B5A 1.757(5) . ?
C3A H3A 0.97(4) . ?
C3A C4A' 1.503(10) . ?
C3A B12A 1.618(7) . ?
C3A B13A 1.686(6) . ?
C3A B17A 1.668(5) . ?
C3A C4A 1.649(6) . ?
C4A' B10A 1.686(10) . ?
C4A' B11A 1.662(9) . ?
C4A' B12A 1.502(10) . ?
C4A' H4A' 0.94(2) . ?
B1A H1AA 1.10(3) . ?
B1A B2A 1.807(5) . ?
B1A B5A 1.768(4) . ?
B1A B6A 1.786(4) . ?
B2A H2AA 1.13(3) . ?
B2A H2AB 1.161(18) . ?
B2A B3A 1.741(5) . ?
B2A B6A 1.792(4) . ?
B2A B7A 1.772(4) . ?
B3A H2AB 1.092(19) . ?
B3A H3AA 1.065(18) . ?
B3A B7A 1.771(6) . ?
B3A B8A 1.749(5) . ?
B4A H4A 1.1000 . ?
B4A B5A 1.767(5) . ?
B4A B8A 1.756(7) . ?
B4A B9A 1.776(6) . ?
B5A H5A 1.1000 . ?
B5A B6A 1.804(4) . ?
B5A B9A 1.776(5) . ?
B6A B7A 1.804(4) . ?
B6A B9A 1.820(4) . ?
B6A B15A 1.697(4) . ?
B7A H7A 1.1000 . ?
B7A B8A 1.771(6) . ?
B7A B9A 1.778(5) . ?
B8A H8A 1.1000 . ?
B8A B9A 1.768(5) . ?
B9A H9A 1.1000 . ?
B10A H10C 1.1000 . ?
B10A H10D 1.1000 . ?
B10A B11A 1.797(5) . ?
B10A B14A 1.779(5) . ?
B10A B15A 1.786(4) . ?
B10A C4A 1.769(6) . ?
B11A H11C 1.1000 . ?
B11A B12A 1.631(6) . ?
B11A H11D 1.13(2) . ?
B11A B15A 1.782(4) . ?
B11A B16A 1.788(4) . ?
B12A H12A 1.1000 . ?
B12A H11D 1.17(2) . ?
B12A B16A 1.782(6) . ?
B12A B17A 1.779(7) . ?
B13A H13C 1.1000 . ?
B13A H13D 1.13(2) . ?
B13A B14A 1.774(5) . ?
B13A B17A 1.772(6) . ?
B13A B18A 1.763(5) . ?
B13A C4A 1.760(6) . ?
B14A H13D 1.13(2) . ?
B14A H14A 1.1000 . ?
B14A B15A 1.828(4) . ?
B14A B18A 1.789(4) . ?
B14A C4A 1.766(6) . ?
B15A B16A 1.798(4) . ?
B15A B18A 1.833(4) . ?
B16A H16A 1.1000 . ?
B16A B17A 1.798(5) . ?
B16A B18A 1.772(5) . ?
B17A H17A 1.1000 . ?
B17A B18A 1.773(5) . ?
B18A H18A 1.1000 . ?
C1B H1B 0.95(5) . ?
C1B C1B' 1.513(9) . ?
C1B B3B 1.663(7) . ?
C1B B4B 1.586(7) . ?
C1B B8B 1.667(7) . ?
C1B C2B 1.553(8) . ?
C1B' H1BA 0.95(2) . ?
C1B' B1B 1.746(8) . ?
C1B' B2B 1.868(8) . ?
C1B' B3B 1.757(10) . ?
C1B' H1B' 0.95(4) . ?
C3B H3B 0.9803 . ?
C3B C4B' 1.479(9) . ?
C3B B12B 1.689(8) . ?
C3B B13B 1.613(8) . ?
C3B B17B 1.679(7) . ?
C3B C4B 1.583(9) . ?
C4B' H4B' 1.1000 . ?
C4B' B10B 1.702(7) . ?
C4B' B11B 1.805(7) . ?
C4B' B12B 1.763(8) . ?
B1B H1BB 1.1000 . ?
B1B H1BC 1.1000 . ?
B1B B2B 1.783(6) . ?
B1B B5B 1.766(5) . ?
B1B B6B 1.780(4) . ?
B1B C2B 1.675(7) . ?
B2B H2B 1.1000 . ?
B2B B3B 1.766(6) . ?
B2B H1B' 1.11(2) . ?
B2B B6B 1.802(4) . ?
B2B B7B 1.789(5) . ?
B3B H3BA 1.1000 . ?
B3B H1B' 1.12(2) . ?
B3B B7B 1.774(6) . ?
B3B B8B 1.775(6) . ?
B4B H4B 1.1000 . ?
B4B B5B 1.739(6) . ?
B4B H4BA 1.14(2) . ?
B4B B8B 1.715(8) . ?
B4B B9B 1.770(7) . ?
B4B C2B 1.641(8) . ?
B5B H5B 1.1000 . ?
B5B H4BA 1.12(2) . ?
B5B B6B 1.791(5) . ?
B5B B9B 1.782(5) . ?
B5B C2B 1.727(6) . ?
B6B B7B 1.835(4) . ?
B6B B9B 1.813(4) . ?
B6B B15B 1.697(4) . ?
B7B H7B 1.1000 . ?
B7B B8B 1.775(6) . ?
B7B B9B 1.772(5) . ?
B8B H8B 1.1000 . ?
B8B B9B 1.764(5) . ?
B9B H9B 1.1000 . ?
B10B H10B 1.1000 . ?
B10B H10A 1.1000 . ?
B10B B11B 1.792(5) . ?
B10B B14B 1.783(6) . ?
B10B B15B 1.795(4) . ?
B10B C4B 1.654(8) . ?
B11B H11B 1.1000 . ?
B11B H11A 1.11(2) . ?
B11B B12B 1.771(7) . ?
B11B B15B 1.798(4) . ?
B11B B16B 1.770(5) . ?
B12B H11A 1.14(2) . ?
B12B H12B 1.1000 . ?
B12B B16B 1.741(6) . ?
B12B B17B 1.732(8) . ?
B13B H13B 1.1000 . ?
B13B H13A 1.11(2) . ?
B13B B14B 1.731(7) . ?
B13B B17B 1.790(8) . ?
B13B B18B 1.811(7) . ?
B13B C4B 1.680(11) . ?
B14B H13A 1.12(2) . ?
B14B H14B 1.1000 . ?
B14B B15B 1.798(4) . ?
B14B B18B 1.788(6) . ?
B14B C4B 1.786(8) . ?
B15B B16B 1.804(4) . ?
B15B B18B 1.796(5) . ?
B16B H16B 1.1000 . ?
B16B B17B 1.766(6) . ?
B16B B18B 1.789(5) . ?
B17B H17B 1.1000 . ?
B17B B18B 1.756(6) . ?
B18B H18B 1.1000 . ?
C1D H1DC 0.9700 . ?
C1D H1DD 0.9700 . ?
C1F H1FC 0.9700 . ?
C1F H1FD 0.9700 . ?
C2B H2BA 0.94(2) . ?
C3D H3DC 0.9700 . ?
C3D H3DD 0.9700 . ?
C3F H3FC 0.9700 . ?
C3F H3FD 0.9700 . ?
C4A H4AA 0.95(2) . ?
C4B H4BB 0.95(2) . ?
C5D H5DC 0.9700 . ?
C5D H5DD 0.9700 . ?
C5F H5FC 0.9700 . ?
C5F H5FD 0.9700 . ?
C7D H7DC 0.9700 . ?
C7D H7DD 0.9700 . ?
C7F H7FC 0.9700 . ?
C7F H7FD 0.9700 . ?

loop_
_geom_torsion_atom_site_label_1
_geom_torsion_atom_site_label_2
_geom_torsion_atom_site_label_3
_geom_torsion_atom_site_label_4
_geom_torsion
_geom_torsion_site_symmetry_1
_geom_torsion_site_symmetry_2
_geom_torsion_site_symmetry_3
_geom_torsion_site_symmetry_4
_geom_torsion_publ_flag
C1C N1C C3C C4C 61.5(5) . . . . ?
C1C N1C C5C C6C -54.8(5) . . . . ?
C1C N1C C7C C8C -177.0(4) . . . . ?
C3C N1C C1C C2C 56.2(5) . . . . ?
C3C N1C C5C C6C -177.1(4) . . . . ?
C3C N1C C7C C8C -55.5(5) . . . . ?
C5C N1C C1C C2C -62.5(5) . . . . ?
C5C N1C C3C C4C -176.4(4) . . . . ?
C5C N1C C7C C8C 62.2(5) . . . . ?
C7C N1C C1C C2C 177.2(4) . . . . ?
C7C N1C C3C C4C -55.6(5) . . . . ?
C7C N1C C5C C6C 61.9(5) . . . . ?
C1D' N1D C3D' C4D -47.6(7) . . . . ?
C1D' N1D C5D' C6D 173.1(6) . . . . ?
C1D' N1D C7D' C8D 52.8(9) . . . . ?
C3D' N1D C1D' C2D -73.9(6) . . . . ?
C3D' N1D C5D' C6D 55.4(7) . . . . ?
C3D' N1D C7D' C8D -178.6(6) . . . . ?
C5D' N1D C1D' C2D 173.1(5) . . . . ?
C5D' N1D C3D' C4D 64.0(7) . . . . ?
C5D' N1D C7D' C8D -64.0(8) . . . . ?
C7D' N1D C1D' C2D 53.3(8) . . . . ?
C7D' N1D C3D' C4D -179.2(6) . . . . ?
C7D' N1D C5D' C6D -61.4(8) . . . . ?
C1E N1E C3E C4E -57.2(4) . . . . ?
C1E N1E C5E C6E -176.6(3) . . . . ?
C1E N1E C7E C8E 58.4(3) . . . . ?
C3E N1E C1E C2E -60.5(4) . . . . ?
C3E N1E C5E C6E 62.9(4) . . . . ?
C3E N1E C7E C8E 179.2(3) . . . . ?
C5E N1E C1E C2E 178.6(3) . . . . ?
C5E N1E C3E C4E 60.7(4) . . . . ?
C5E N1E C7E C8E -59.4(3) . . . . ?
C7E N1E C1E C2E 58.2(4) . . . . ?
C7E N1E C3E C4E -178.1(3) . . . . ?
C7E N1E C5E C6E -56.1(4) . . . . ?
C7F' N1F C5F' C6F 72(3) . . . . ?
C7F' N1F C3F' C4F 89(3) . . . . ?
C7F' N1F C1F' C2F -175.8(19) . . . . ?
C5F' N1F C7F' C8F 26(3) . . . . ?
C5F' N1F C3F' C4F -152(3) . . . . ?
C5F' N1F C1F' C2F 74(2) . . . . ?
C3F' N1F C7F' C8F 152(2) . . . . ?
C3F' N1F C5F' C6F -46(3) . . . . ?
C3F' N1F C1F' C2F -66(2) . . . . ?
C1F' N1F C7F' C8F -89(2) . . . . ?
C1F' N1F C5F' C6F 174(3) . . . . ?
C1F' N1F C3F' C4F -14(4) . . . . ?
C1A C2A B1A B2A 2.4(3) . . . . ?
C1A C2A B1A B5A -100.5(3) . . . . ?
C1A C2A B1A B6A -59.7(3) . . . . ?
C1A C2A B4A B5A 136.4(3) . . . . ?
C1A C2A B4A B8A 33.2(3) . . . . ?
C1A C2A B4A B9A 95.4(3) . . . . ?
C1A C2A B5A B1A 104.2(3) . . . . ?
C1A C2A B5A B4A -39.9(3) . . . . ?
C1A C2A B5A B6A 64.5(3) . . . . ?
C1A C2A B5A B9A 1.0(3) . . . . ?
C1A B3A B7A B2A -104.6(3) . . . . ?
C1A B3A B7A B6A -64.3(3) . . . . ?
C1A B3A B7A B8A 39.3(3) . . . . ?
C1A B3A B7A B9A -0.8(3) . . . . ?
C1A B3A B8A B4A -33.2(3) . . . . ?
C1A B3A B8A B7A -136.8(3) . . . . ?
C1A B3A B8A B9A -96.1(3) . . . . ?
C1A B4A B5A C2A 34.8(3) . . . . ?
C1A B4A B5A B1A 2.9(4) . . . . ?
C1A B4A B5A B6A -61.0(3) . . . . ?
C1A B4A B5A B9A -98.3(3) . . . . ?
C1A B4A B8A B3A 30.8(3) . . . . ?
C1A B4A B8A B7A 93.9(3) . . . . ?
C1A B4A B8A B9A 131.7(2) . . . . ?
C1A B4A B9A B5A 96.8(2) . . . . ?
C1A B4A B9A B6A 60.2(3) . . . . ?
C1A B4A B9A B7A -3.4(3) . . . . ?
C1A B4A B9A B8A -40.8(2) . . . . ?
C1A B8A B9A B4A 41.5(3) . . . . ?
C1A B8A B9A B5A 4.1(4) . . . . ?
C1A B8A B9A B6A -59.5(4) . . . . ?
C1A B8A B9A B7A -96.4(3) . . . . ?
C2A C1A B3A B2A 4.5(4) . . . . ?
C2A C1A B3A B7A 69.4(3) . . . . ?
C2A C1A B3A B8A 108.3(3) . . . . ?
C2A C1A B4A B5A -37.7(3) . . . . ?
C2A C1A B4A B8A -141.2(3) . . . . ?
C2A C1A B4A B9A -99.5(3) . . . . ?
C2A C1A B8A B3A -103.5(3) . . . . ?
C2A C1A B8A B4A 38.4(3) . . . . ?
C2A C1A B8A B7A -65.9(4) . . . . ?
C2A C1A B8A B9A -3.7(4) . . . . ?
C2A B1A B2A B3A 0.2(3) . . . . ?
C2A B1A B2A B6A -102.1(2) . . . . ?
C2A B1A B2A B7A -62.4(3) . . . . ?
C2A B1A B5A B4A 32.3(3) . . . . ?
C2A B1A B5A B6A 134.5(3) . . . . ?
C2A B1A B5A B9A 96.3(3) . . . . ?
C2A B1A B6A B2A 96.0(3) . . . . ?
C2A B1A B6A B5A -40.5(2) . . . . ?
C2A B1A B6A B7A 57.3(3) . . . . ?
C2A B1A B6A B9A -4.1(3) . . . . ?
C2A B1A B6A B15A -152.4(3) . . . . ?
C2A B4A B5A B1A -31.9(3) . . . . ?
C2A B4A B5A B6A -95.9(3) . . . . ?
C2A B4A B5A B9A -133.2(3) . . . . ?
C2A B4A B8A C1A -31.4(2) . . . . ?
C2A B4A B8A B3A -0.6(3) . . . . ?
C2A B4A B8A B7A 62.5(3) . . . . ?
C2A B4A B8A B9A 100.3(2) . . . . ?
C2A B4A B9A B5A 40.9(2) . . . . ?
C2A B4A B9A B6A 4.3(3) . . . . ?
C2A B4A B9A B7A -59.3(3) . . . . ?
C2A B4A B9A B8A -96.7(3) . . . . ?
C2A B5A B6A B1A 38.9(2) . . . . ?
C2A B5A B6A B2A 0.1(3) . . . . ?
C2A B5A B6A B7A -61.5(3) . . . . ?
C2A B5A B6A B9A -99.2(2) . . . . ?
C2A B5A B6A B15A 150.0(2) . . . . ?
C2A B5A B9A B4A -40.5(2) . . . . ?
C2A B5A B9A B6A 98.8(2) . . . . ?
C2A B5A B9A B7A 59.8(3) . . . . ?
C2A B5A B9A B8A -3.2(3) . . . . ?
C3A C4A' B10A B11A -108.0(6) . . . . ?
C3A C4A' B10A B14A -3.6(6) . . . . ?
C3A C4A' B10A B15A -66.7(6) . . . . ?
C3A C4A' B11A B10A 108.1(7) . . . . ?
C3A C4A' B11A B12A -37.9(5) . . . . ?
C3A C4A' B11A B15A 66.5(7) . . . . ?
C3A C4A' B11A B16A 4.3(7) . . . . ?
C3A C4A' B12A B11A 142.5(4) . . . . ?
C3A C4A' B12A B16A 98.1(4) . . . . ?
C3A C4A' B12A B17A 34.1(4) . . . . ?
C3A B12A B16A B11A 105.7(4) . . . . ?
C3A B12A B16A B15A 67.7(3) . . . . ?
C3A B12A B16A B17A -37.0(3) . . . . ?
C3A B12A B16A B18A 4.2(4) . . . . ?
C3A B12A B17A B13A 34.8(3) . . . . ?
C3A B12A B17A B16A 137.7(3) . . . . ?
C3A B12A B17A B18A 96.5(3) . . . . ?
C3A B13A B14A B10A -2.5(3) . . . . ?
C3A B13A B14A B15A 60.3(3) . . . . ?
C3A B13A B14A B18A 97.6(3) . . . . ?
C3A B13A B14A C4A -39.1(3) . . . . ?
C3A B13A B17A B12A -33.6(3) . . . . ?
C3A B13A B17A B16A -95.9(3) . . . . ?
C3A B13A B17A B18A -131.8(3) . . . . ?
C3A B13A B18A B14A -97.8(3) . . . . ?
C3A B13A B18A B15A -60.5(3) . . . . ?
C3A B13A B18A B16A 3.2(3) . . . . ?
C3A B13A B18A B17A 40.2(3) . . . . ?
C3A B13A C4A B10A 95.9(4) . . . . ?
C3A B13A C4A B14A 133.0(3) . . . . ?
C3A B17A B18A B13A -40.8(3) . . . . ?
C3A B17A B18A B14A -3.3(3) . . . . ?
C3A B17A B18A B15A 60.9(3) . . . . ?
C3A B17A B18A B16A 98.9(3) . . . . ?
C4A' C3A B12A B11A -35.9(4) . . . . ?
C4A' C3A B12A B16A -103.0(5) . . . . ?
C4A' C3A B12A B17A -140.9(4) . . . . ?
C4A' C3A B13A B14A 0.3(5) . . . . ?
C4A' C3A B13A B17A 104.4(5) . . . . ?
C4A' C3A B13A B18A 62.8(5) . . . . ?
C4A' C3A B17A B12A 34.9(5) . . . . ?
C4A' C3A B17A B13A -104.7(5) . . . . ?
C4A' C3A B17A B16A -2.0(6) . . . . ?
C4A' C3A B17A B18A -63.4(5) . . . . ?
C4A' B10A B11A B12A 28.1(4) . . . . ?
C4A' B10A B11A B15A 131.6(4) . . . . ?
C4A' B10A B11A B16A 93.7(4) . . . . ?
C4A' B10A B14A B13A 3.5(4) . . . . ?
C4A' B10A B14A B15A -97.7(4) . . . . ?
C4A' B10A B14A B18A -59.1(4) . . . . ?
C4A' B10A B15A B6A -153.3(4) . . . . ?
C4A' B10A B15A B11A -39.8(4) . . . . ?
C4A' B10A B15A B14A 96.0(4) . . . . ?
C4A' B10A B15A B16A -2.2(4) . . . . ?
C4A' B10A B15A B18A 59.0(4) . . . . ?
C4A' B11A B12A C3A 33.4(4) . . . . ?
C4A' B11A B12A B16A 132.4(5) . . . . ?
C4A' B11A B12A B17A 97.3(5) . . . . ?
C4A' B11A B15A B6A 152.3(4) . . . . ?
C4A' B11A B15A B10A 40.7(4) . . . . ?
C4A' B11A B15A B14A 2.2(4) . . . . ?
C4A' B11A B15A B16A -97.2(4) . . . . ?
C4A' B11A B15A B18A -58.8(4) . . . . ?
C4A' B11A B16A B12A -37.9(4) . . . . ?
C4A' B11A B16A B15A 97.9(4) . . . . ?
C4A' B11A B16A B17A -5.1(4) . . . . ?
C4A' B11A B16A B18A 57.2(4) . . . . ?
C4A' B12A B16A B11A 44.9(5) . . . . ?
C4A' B12A B16A B15A 6.9(5) . . . . ?
C4A' B12A B16A B17A -97.8(5) . . . . ?
C4A' B12A B16A B18A -56.7(5) . . . . ?
C4A' B12A B17A C3A -33.6(4) . . . . ?
C4A' B12A B17A B13A 1.2(5) . . . . ?
C4A' B12A B17A B16A 104.1(4) . . . . ?
C4A' B12A B17A B18A 62.9(4) . . . . ?
B1A C2A B4A C1A -102.6(4) . . . . ?
B1A C2A B4A B5A 33.8(3) . . . . ?
B1A C2A B4A B8A -69.4(3) . . . . ?
B1A C2A B4A B9A -7.2(4) . . . . ?
B1A C2A B5A B4A -144.1(3) . . . . ?
B1A C2A B5A B6A -39.7(2) . . . . ?
B1A C2A B5A B9A -103.1(2) . . . . ?
B1A B2A B3A C1A -2.7(3) . . . . ?
B1A B2A B3A B7A -102.6(2) . . . . ?
B1A B2A B3A B8A -69.1(4) . . . . ?
B1A B2A B6A B5A 38.0(2) . . . . ?
B1A B2A B6A B7A 135.6(3) . . . . ?
B1A B2A B6A B9A 99.5(2) . . . . ?
B1A B2A B6A B15A -112.2(3) . . . . ?
B1A B2A B7A B3A 94.8(3) . . . . ?
B1A B2A B7A B6A -39.1(2) . . . . ?
B1A B2A B7A B8A 62.3(3) . . . . ?
B1A B2A B7A B9A -1.3(4) . . . . ?
B1A B5A B6A B2A -38.8(2) . . . . ?
B1A B5A B6A B7A -100.4(2) . . . . ?
B1A B5A B6A B9A -138.1(2) . . . . ?
B1A B5A B6A B15A 111.1(3) . . . . ?
B1A B5A B9A B4A -101.6(3) . . . . ?
B1A B5A B9A B6A 37.7(2) . . . . ?
B1A B5A B9A B7A -1.3(3) . . . . ?
B1A B5A B9A B8A -64.3(3) . . . . ?
B1A B6A B7A B2A 39.5(2) . . . . ?
B1A B6A B7A B3A -0.2(3) . . . . ?
B1A B6A B7A B8A -62.2(3) . . . . ?
B1A B6A B7A B9A -99.2(2) . . . . ?
B1A B6A B9A B4A -0.2(3) . . . . ?
B1A B6A B9A B5A -36.6(2) . . . . ?
B1A B6A B9A B7A 99.7(2) . . . . ?
B1A B6A B9A B8A 62.8(3) . . . . ?
B1A B6A B15A B10A -140.6(3) . . . . ?
B1A B6A B15A B11A 145.2(2) . . . . ?
B1A B6A B15A B14A -69.2(3) . . . . ?
B1A B6A B15A B16A 72.2(3) . . . . ?
B1A B6A B15A B18A 1.6(4) . . . . ?
B2A B1A B5A C2A -95.9(3) . . . . ?
B2A B1A B5A B4A -63.6(3) . . . . ?
B2A B1A B5A B6A 38.6(2) . . . . ?
B2A B1A B5A B9A 0.4(3) . . . . ?
B2A B1A B6A B5A -136.6(2) . . . . ?
B2A B1A B6A B7A -38.7(2) . . . . ?
B2A B1A B6A B9A -100.2(2) . . . . ?
B2A B1A B6A B15A 111.6(3) . . . . ?
B2A B3A B7A B6A 40.3(2) . . . . ?
B2A B3A B7A B8A 143.8(3) . . . . ?
B2A B3A B7A B9A 103.8(2) . . . . ?
B2A B3A B8A C1A 103.2(3) . . . . ?
B2A B3A B8A B4A 70.0(4) . . . . ?
B2A B3A B8A B7A -33.6(3) . . . . ?
B2A B3A B8A B9A 7.1(5) . . . . ?
B2A B6A B7A B3A -39.7(3) . . . . ?
B2A B6A B7A B8A -101.8(3) . . . . ?
B2A B6A B7A B9A -138.7(3) . . . . ?
B2A B6A B9A B4A -63.7(3) . . . . ?
B2A B6A B9A B5A -100.1(2) . . . . ?
B2A B6A B9A B7A 36.2(2) . . . . ?
B2A B6A B9A B8A -0.7(4) . . . . ?
B2A B6A B15A B10A -67.0(3) . . . . ?
B2A B6A B15A B11A -141.2(3) . . . . ?
B2A B6A B15A B14A 4.3(4) . . . . ?
B2A B6A B15A B16A 145.8(2) . . . . ?
B2A B6A B15A B18A 75.1(3) . . . . ?
B2A B7A B8A C1A -2.1(3) . . . . ?
B2A B7A B8A B3A 32.3(3) . . . . ?
B2A B7A B8A B4A -63.6(3) . . . . ?
B2A B7A B8A B9A -101.6(3) . . . . ?
B2A B7A B9A B4A 64.4(3) . . . . ?
B2A B7A B9A B5A 1.6(3) . . . . ?
B2A B7A B9A B6A -37.3(2) . . . . ?
B2A B7A B9A B8A 101.6(3) . . . . ?
B3A C1A C2A B1A -4.4(4) . . . . ?
B3A C1A C2A B4A -109.3(3) . . . . ?
B3A C1A C2A B5A -69.9(3) . . . . ?
B3A C1A B4A C2A 102.7(3) . . . . ?
B3A C1A B4A B5A 65.1(4) . . . . ?
B3A C1A B4A B8A -38.5(3) . . . . ?
B3A C1A B4A B9A 3.2(4) . . . . ?
B3A C1A B8A B4A 141.9(3) . . . . ?
B3A C1A B8A B7A 37.6(3) . . . . ?
B3A C1A B8A B9A 99.8(3) . . . . ?
B3A B2A B6A B1A -94.6(3) . . . . ?
B3A B2A B6A B5A -56.6(3) . . . . ?
B3A B2A B6A B7A 40.9(3) . . . . ?
B3A B2A B6A B9A 4.9(3) . . . . ?
B3A B2A B6A B15A 153.1(3) . . . . ?
B3A B2A B7A B6A -133.9(3) . . . . ?
B3A B2A B7A B8A -32.5(3) . . . . ?
B3A B2A B7A B9A -96.1(3) . . . . ?
B3A B7A B8A C1A -34.4(3) . . . . ?
B3A B7A B8A B4A -96.0(3) . . . . ?
B3A B7A B8A B9A -133.9(3) . . . . ?
B3A B7A B9A B4A 2.7(3) . . . . ?
B3A B7A B9A B5A -60.1(3) . . . . ?
B3A B7A B9A B6A -99.1(2) . . . . ?
B3A B7A B9A B8A 39.8(2) . . . . ?
B3A B8A B9A B4A 97.3(3) . . . . ?
B3A B8A B9A B5A 59.8(4) . . . . ?
B3A B8A B9A B6A -3.7(4) . . . . ?
B3A B8A B9A B7A -40.7(3) . . . . ?
B4A C1A C2A B1A 104.8(3) . . . . ?
B4A C1A C2A B5A 39.4(3) . . . . ?
B4A C1A B3A B2A -66.4(4) . . . . ?
B4A C1A B3A B7A -1.6(4) . . . . ?
B4A C1A B3A B8A 37.4(3) . . . . ?
B4A C1A B8A B3A -141.9(3) . . . . ?
B4A C1A B8A B7A -104.3(3) . . . . ?
B4A C1A B8A B9A -42.1(3) . . . . ?
B4A C2A B1A B2A 69.4(3) . . . . ?
B4A C2A B1A B5A -33.6(3) . . . . ?
B4A C2A B1A B6A 7.2(4) . . . . ?
B4A C2A B5A B1A 144.1(3) . . . . ?
B4A C2A B5A B6A 104.4(3) . . . . ?
B4A C2A B5A B9A 40.9(3) . . . . ?
B4A B5A B6A B1A 101.2(2) . . . . ?
B4A B5A B6A B2A 62.4(3) . . . . ?
B4A B5A B6A B7A 0.8(3) . . . . ?
B4A B5A B6A B9A -36.9(2) . . . . ?
B4A B5A B6A B15A -147.7(2) . . . . ?
B4A B5A B9A B6A 139.3(2) . . . . ?
B4A B5A B9A B7A 100.4(3) . . . . ?
B4A B5A B9A B8A 37.4(3) . . . . ?
B4A B8A B9A B5A -37.5(2) . . . . ?
B4A B8A B9A B6A -101.0(3) . . . . ?
B4A B8A B9A B7A -138.0(2) . . . . ?
B5A C2A B1A B2A 103.0(2) . . . . ?
B5A C2A B1A B6A 40.8(2) . . . . ?
B5A C2A B4A C1A -136.4(3) . . . . ?
B5A C2A B4A B8A -103.2(3) . . . . ?
B5A C2A B4A B9A -41.0(2) . . . . ?
B5A B1A B2A B3A 63.1(3) . . . . ?
B5A B1A B2A B6A -39.2(2) . . . . ?
B5A B1A B2A B7A 0.5(3) . . . . ?
B5A B1A B6A B2A 136.6(2) . . . . ?
B5A B1A B6A B7A 97.9(2) . . . . ?
B5A B1A B6A B9A 36.4(2) . . . . ?
B5A B1A B6A B15A -111.8(3) . . . . ?
B5A B4A B8A C1A -93.8(3) . . . . ?
B5A B4A B8A B3A -63.0(3) . . . . ?
B5A B4A B8A B7A 0.1(3) . . . . ?
B5A B4A B8A B9A 37.9(2) . . . . ?
B5A B4A B9A B6A -36.6(2) . . . . ?
B5A B4A B9A B7A -100.2(2) . . . . ?
B5A B4A B9A B8A -137.6(2) . . . . ?
B5A B6A B7A B2A 101.0(2) . . . . ?
B5A B6A B7A B3A 61.3(3) . . . . ?
B5A B6A B7A B8A -0.7(3) . . . . ?
B5A B6A B7A B9A -37.7(2) . . . . ?
B5A B6A B9A B4A 36.4(2) . . . . ?
B5A B6A B9A B7A 136.3(2) . . . . ?
B5A B6A B9A B8A 99.4(3) . . . . ?
B5A B6A B15A B10A 147.5(2) . . . . ?
B5A B6A B15A B11A 73.4(3) . . . . ?
B5A B6A B15A B14A -141.1(2) . . . . ?
B5A B6A B15A B16A 0.3(3) . . . . ?
B5A B6A B15A B18A -70.3(3) . . . . ?
B6A B1A B2A B3A 102.3(2) . . . . ?
B6A B1A B2A B7A 39.7(2) . . . . ?
B6A B1A B5A C2A -134.5(3) . . . . ?
B6A B1A B5A B4A -102.2(3) . . . . ?
B6A B1A B5A B9A -38.2(2) . . . . ?
B6A B2A B3A C1A 58.8(3) . . . . ?
B6A B2A B3A B7A -41.1(2) . . . . ?
B6A B2A B3A B8A -7.6(4) . . . . ?
B6A B2A B7A B3A 133.9(3) . . . . ?
B6A B2A B7A B8A 101.4(3) . . . . ?
B6A B2A B7A B9A 37.7(2) . . . . ?
B6A B5A B9A B4A -139.3(2) . . . . ?
B6A B5A B9A B7A -38.9(2) . . . . ?
B6A B5A B9A B8A -101.9(3) . . . . ?
B6A B7A B8A C1A 62.0(3) . . . . ?
B6A B7A B8A B3A 96.4(3) . . . . ?
B6A B7A B8A B4A 0.4(3) . . . . ?
B6A B7A B8A B9A -37.5(2) . . . . ?
B6A B7A B9A B4A 101.8(2) . . . . ?
B6A B7A B9A B5A 38.9(2) . . . . ?
B6A B7A B9A B8A 138.9(3) . . . . ?
B6A B15A B16A B11A 113.5(3) . . . . ?
B6A B15A B16A B12A 149.0(3) . . . . ?
B6A B15A B16A B17A -149.4(2) . . . . ?
B6A B15A B16A B18A -111.4(3) . . . . ?
B6A B15A B18A B13A -147.5(3) . . . . ?
B6A B15A B18A B14A -110.5(3) . . . . ?
B6A B15A B18A B16A 110.2(3) . . . . ?
B6A B15A B18A B17A 148.7(2) . . . . ?
B7A B2A B3A C1A 99.9(3) . . . . ?
B7A B2A B3A B8A 33.5(3) . . . . ?
B7A B2A B6A B1A -135.6(3) . . . . ?
B7A B2A B6A B5A -97.6(2) . . . . ?
B7A B2A B6A B9A -36.0(3) . . . . ?
B7A B2A B6A B15A 112.2(3) . . . . ?
B7A B3A B8A C1A 136.8(3) . . . . ?
B7A B3A B8A B4A 103.6(3) . . . . ?
B7A B3A B8A B9A 40.7(3) . . . . ?
B7A B6A B9A B4A -99.9(3) . . . . ?
B7A B6A B9A B5A -136.3(2) . . . . ?
B7A B6A B9A B8A -36.9(3) . . . . ?
B7A B6A B15A B10A 4.7(4) . . . . ?
B7A B6A B15A B11A -69.4(3) . . . . ?
B7A B6A B15A B14A 76.1(3) . . . . ?
B7A B6A B15A B16A -142.5(2) . . . . ?
B7A B6A B15A B18A 146.9(2) . . . . ?
B7A B8A B9A B4A 138.0(2) . . . . ?
B7A B8A B9A B5A 100.5(2) . . . . ?
B7A B8A B9A B6A 37.0(2) . . . . ?
B8A C1A C2A B1A 67.2(4) . . . . ?
B8A C1A C2A B4A -37.6(3) . . . . ?
B8A C1A C2A B5A 1.7(4) . . . . ?
B8A C1A B3A B2A -103.7(3) . . . . ?
B8A C1A B3A B7A -38.9(2) . . . . ?
B8A C1A B4A C2A 141.2(3) . . . . ?
B8A C1A B4A B5A 103.5(3) . . . . ?
B8A C1A B4A B9A 41.7(2) . . . . ?
B8A B3A B7A B2A -143.8(3) . . . . ?
B8A B3A B7A B6A -103.5(3) . . . . ?
B8A B3A B7A B9A -40.1(2) . . . . ?
B8A B4A B5A C2A 95.3(3) . . . . ?
B8A B4A B5A B1A 63.4(3) . . . . ?
B8A B4A B5A B6A -0.6(3) . . . . ?
B8A B4A B5A B9A -37.9(2) . . . . ?
B8A B4A B9A B5A 137.6(2) . . . . ?
B8A B4A B9A B6A 101.0(3) . . . . ?
B8A B4A B9A B7A 37.4(2) . . . . ?
B8A B7A B9A B4A -37.1(2) . . . . ?
B8A B7A B9A B5A -99.9(3) . . . . ?
B8A B7A B9A B6A -138.9(3) . . . . ?
B9A B4A B5A C2A 133.2(3) . . . . ?
B9A B4A B5A B1A 101.3(3) . . . . ?
B9A B4A B5A B6A 37.3(2) . . . . ?
B9A B4A B8A C1A -131.7(2) . . . . ?
B9A B4A B8A B3A -100.9(3) . . . . ?
B9A B4A B8A B7A -37.8(2) . . . . ?
B9A B5A B6A B1A 138.1(2) . . . . ?
B9A B5A B6A B2A 99.3(2) . . . . ?
B9A B5A B6A B7A 37.7(2) . . . . ?
B9A B5A B6A B15A -110.8(3) . . . . ?
B9A B6A B7A B2A 138.7(3) . . . . ?
B9A B6A B7A B3A 99.0(3) . . . . ?
B9A B6A B7A B8A 36.9(2) . . . . ?
B9A B6A B15A B10A 76.2(3) . . . . ?
B9A B6A B15A B11A 2.1(4) . . . . ?
B9A B6A B15A B14A 147.6(3) . . . . ?
B9A B6A B15A B16A -71.0(3) . . . . ?
B9A B6A B15A B18A -141.6(3) . . . . ?
B9A B7A B8A C1A 99.5(3) . . . . ?
B9A B7A B8A B3A 133.9(3) . . . . ?
B9A B7A B8A B4A 37.9(2) . . . . ?
B10A C4A' B11A B12A -146.0(5) . . . . ?
B10A C4A' B11A B15A -41.6(3) . . . . ?
B10A C4A' B11A B16A -103.8(3) . . . . ?
B10A C4A' B12A C3A -107.7(7) . . . . ?
B10A C4A' B12A B11A 34.9(5) . . . . ?
B10A C4A' B12A B16A -9.6(8) . . . . ?
B10A C4A' B12A B17A -73.6(7) . . . . ?
B10A B11A B12A C3A 3.9(4) . . . . ?
B10A B11A B12A C4A' -29.5(4) . . . . ?
B10A B11A B12A B16A 102.8(3) . . . . ?
B10A B11A B12A B17A 67.7(4) . . . . ?
B10A B11A B15A B6A 111.6(3) . . . . ?
B10A B11A B15A B14A -38.5(2) . . . . ?
B10A B11A B15A B16A -137.9(3) . . . . ?
B10A B11A B15A B18A -99.5(2) . . . . ?
B10A B11A B16A B12A -98.2(3) . . . . ?
B10A B11A B16A B15A 37.6(2) . . . . ?
B10A B11A B16A B17A -65.4(3) . . . . ?
B10A B11A B16A B18A -3.1(3) . . . . ?
B10A B14A B15A B6A -111.5(3) . . . . ?
B10A B14A B15A B11A 39.2(2) . . . . ?
B10A B14A B15A B16A 101.9(3) . . . . ?
B10A B14A B15A B18A 137.2(3) . . . . ?
B10A B14A B18A B13A 101.0(3) . . . . ?
B10A B14A B18A B15A -37.8(2) . . . . ?
B10A B14A B18A B16A -1.3(3) . . . . ?
B10A B14A B18A B17A 63.4(3) . . . . ?
B10A B14A C4A C3A -98.6(3) . . . . ?
B10A B14A C4A B13A -139.1(3) . . . . ?
B10A B15A B16A B11A -37.8(2) . . . . ?
B10A B15A B16A B12A -2.4(3) . . . . ?
B10A B15A B16A B17A 59.3(3) . . . . ?
B10A B15A B16A B18A 97.3(2) . . . . ?
B10A B15A B18A B13A 0.2(3) . . . . ?
B10A B15A B18A B14A 37.2(2) . . . . ?
B10A B15A B18A B16A -102.1(2) . . . . ?
B10A B15A B18A B17A -63.6(3) . . . . ?
B11A C4A' B10A B14A 104.3(3) . . . . ?
B11A C4A' B10A B15A 41.3(3) . . . . ?
B11A C4A' B12A C3A -142.5(4) . . . . ?
B11A C4A' B12A B16A -44.4(4) . . . . ?
B11A C4A' B12A B17A -108.5(4) . . . . ?
B11A B10A B14A B13A 62.0(3) . . . . ?
B11A B10A B14A B15A -39.2(2) . . . . ?
B11A B10A B14A B18A -0.7(3) . . . . ?
B11A B10A B14A C4A 98.5(3) . . . . ?
B11A B10A B15A B6A -113.5(3) . . . . ?
B11A B10A B15A B14A 135.8(3) . . . . ?
B11A B10A B15A B16A 37.6(2) . . . . ?
B11A B10A B15A B18A 98.8(2) . . . . ?
B11A B10A C4A C3A -2.6(4) . . . . ?
B11A B10A C4A B13A -64.5(4) . . . . ?
B11A B10A C4A B14A -101.6(3) . . . . ?
B11A B12A B16A B15A -38.0(3) . . . . ?
B11A B12A B16A B17A -142.7(3) . . . . ?
B11A B12A B16A B18A -101.5(3) . . . . ?
B11A B12A B17A C3A -101.6(4) . . . . ?
B11A B12A B17A B13A -66.8(4) . . . . ?
B11A B12A B17A B16A 36.0(3) . . . . ?
B11A B12A B17A B18A -5.1(4) . . . . ?
B11A B15A B16A B12A 35.4(3) . . . . ?
B11A B15A B16A B17A 97.1(3) . . . . ?
B11A B15A B16A B18A 135.1(2) . . . . ?
B11A B15A B18A B13A 63.1(3) . . . . ?
B11A B15A B18A B14A 100.1(2) . . . . ?
B11A B15A B18A B16A -39.2(2) . . . . ?
B11A B15A B18A B17A -0.7(3) . . . . ?
B11A B16A B17A C3A 4.4(3) . . . . ?
B11A B16A B17A B12A -30.7(3) . . . . ?
B11A B16A B17A B13A 65.5(3) . . . . ?
B11A B16A B17A B18A 101.5(2) . . . . ?
B11A B16A B18A B13A -61.2(3) . . . . ?
B11A B16A B18A B14A 2.7(3) . . . . ?
B11A B16A B18A B15A 39.6(2) . . . . ?
B11A B16A B18A B17A -97.8(3) . . . . ?
B12A C3A C4A' B10A 109.9(6) . . . . ?
B12A C3A C4A' B11A 36.6(5) . . . . ?
B12A C3A B13A B14A -63.0(4) . . . . ?
B12A C3A B13A B17A 41.1(3) . . . . ?
B12A C3A B13A B18A -0.5(4) . . . . ?
B12A C3A B13A C4A -103.5(4) . . . . ?
B12A C3A B17A B13A -139.6(3) . . . . ?
B12A C3A B17A B16A -36.9(3) . . . . ?
B12A C3A B17A B18A -98.3(3) . . . . ?
B12A C3A C4A B10A 5.2(4) . . . . ?
B12A C3A C4A B13A 109.0(3) . . . . ?
B12A C3A C4A B14A 67.9(4) . . . . ?
B12A C4A' B10A B11A -33.8(5) . . . . ?
B12A C4A' B10A B14A 70.5(7) . . . . ?
B12A C4A' B10A B15A 7.5(7) . . . . ?
B12A C4A' B11A B10A 146.0(5) . . . . ?
B12A C4A' B11A B15A 104.4(4) . . . . ?
B12A C4A' B11A B16A 42.2(4) . . . . ?
B12A B11A B15A B6A -151.4(3) . . . . ?
B12A B11A B15A B10A 97.0(3) . . . . ?
B12A B11A B15A B14A 58.5(3) . . . . ?
B12A B11A B15A B16A -41.0(3) . . . . ?
B12A B11A B15A B18A -2.5(3) . . . . ?
B12A B11A B16A B15A 135.7(3) . . . . ?
B12A B11A B16A B17A 32.8(3) . . . . ?
B12A B11A B16A B18A 95.1(3) . . . . ?
B12A B16A B17A C3A 35.1(3) . . . . ?
B12A B16A B17A B13A 96.2(3) . . . . ?
B12A B16A B17A B18A 132.2(3) . . . . ?
B12A B16A B18A B13A -4.6(3) . . . . ?
B12A B16A B18A B14A 59.3(3) . . . . ?
B12A B16A B18A B15A 96.2(3) . . . . ?
B12A B16A B18A B17A -41.2(3) . . . . ?
B12A B17A B18A B13A -98.4(3) . . . . ?
B12A B17A B18A B14A -60.9(3) . . . . ?
B12A B17A B18A B15A 3.3(3) . . . . ?
B12A B17A B18A B16A 41.3(3) . . . . ?
B13A C3A C4A' B10A 2.2(7) . . . . ?
B13A C3A C4A' B11A -71.1(7) . . . . ?
B13A C3A C4A' B12A -107.7(4) . . . . ?
B13A C3A B12A C4A' 100.6(5) . . . . ?
B13A C3A B12A B11A 64.7(4) . . . . ?
B13A C3A B12A B16A -2.4(5) . . . . ?
B13A C3A B12A B17A -40.3(3) . . . . ?
B13A C3A B17A B12A 139.6(3) . . . . ?
B13A C3A B17A B16A 102.7(3) . . . . ?
B13A C3A B17A B18A 41.3(3) . . . . ?
B13A C3A C4A B10A -103.8(3) . . . . ?
B13A C3A C4A B14A -41.1(3) . . . . ?
B13A B14A B15A B6A 148.0(3) . . . . ?
B13A B14A B15A B10A -100.5(3) . . . . ?
B13A B14A B15A B11A -61.3(3) . . . . ?
B13A B14A B15A B16A 1.4(3) . . . . ?
B13A B14A B15A B18A 36.7(2) . . . . ?
B13A B14A B18A B15A -138.8(3) . . . . ?
B13A B14A B18A B16A -102.3(3) . . . . ?
B13A B14A B18A B17A -37.6(3) . . . . ?
B13A B14A C4A C3A 40.5(3) . . . . ?
B13A B14A C4A B10A 139.1(3) . . . . ?
B13A B17A B18A B14A 37.5(2) . . . . ?
B13A B17A B18A B15A 101.6(3) . . . . ?
B13A B17A B18A B16A 139.7(3) . . . . ?
B14A B10A B11A C4A' -91.4(4) . . . . ?
B14A B10A B11A B12A -63.3(3) . . . . ?
B14A B10A B11A B15A 40.2(2) . . . . ?
B14A B10A B11A B16A 2.3(4) . . . . ?
B14A B10A B15A B6A 110.7(3) . . . . ?
B14A B10A B15A B11A -135.8(3) . . . . ?
B14A B10A B15A B16A -98.2(2) . . . . ?
B14A B10A B15A B18A -37.0(2) . . . . ?
B14A B10A C4A C3A 99.0(3) . . . . ?
B14A B10A C4A B13A 37.0(3) . . . . ?
B14A B13A B17A C3A 93.8(3) . . . . ?
B14A B13A B17A B12A 60.2(3) . . . . ?
B14A B13A B17A B16A -2.1(4) . . . . ?
B14A B13A B17A B18A -38.0(2) . . . . ?
B14A B13A B18A B15A 37.3(2) . . . . ?
B14A B13A B18A B16A 101.0(2) . . . . ?
B14A B13A B18A B17A 138.0(3) . . . . ?
B14A B13A C4A C3A -133.0(3) . . . . ?
B14A B13A C4A B10A -37.1(3) . . . . ?
B14A B15A B16A B11A -99.8(2) . . . . ?
B14A B15A B16A B12A -64.3(3) . . . . ?
B14A B15A B16A B17A -2.7(3) . . . . ?
B14A B15A B16A B18A 35.3(2) . . . . ?
B14A B15A B18A B13A -37.0(3) . . . . ?
B14A B15A B18A B16A -139.3(2) . . . . ?
B14A B15A B18A B17A -100.8(3) . . . . ?
B15A B6A B7A B2A -110.6(3) . . . . ?
B15A B6A B7A B3A -150.3(3) . . . . ?
B15A B6A B7A B8A 147.7(3) . . . . ?
B15A B6A B7A B9A 110.7(3) . . . . ?
B15A B6A B9A B4A 148.1(2) . . . . ?
B15A B6A B9A B5A 111.7(3) . . . . ?
B15A B6A B9A B7A -112.0(3) . . . . ?
B15A B6A B9A B8A -148.9(3) . . . . ?
B15A B10A B11A C4A' -131.6(4) . . . . ?
B15A B10A B11A B12A -103.5(3) . . . . ?
B15A B10A B11A B16A -37.8(2) . . . . ?
B15A B10A B14A B13A 101.2(3) . . . . ?
B15A B10A B14A B18A 38.5(2) . . . . ?
B15A B10A B14A C4A 137.7(3) . . . . ?
B15A B10A C4A C3A 60.2(4) . . . . ?
B15A B10A C4A B13A -1.8(4) . . . . ?
B15A B10A C4A B14A -38.8(3) . . . . ?
B15A B11A B12A C3A -59.0(4) . . . . ?
B15A B11A B12A C4A' -92.4(4) . . . . ?
B15A B11A B12A B16A 40.0(3) . . . . ?
B15A B11A B12A B17A 4.9(4) . . . . ?
B15A B11A B16A B12A -135.7(3) . . . . ?
B15A B11A B16A B17A -102.9(3) . . . . ?
B15A B11A B16A B18A -40.6(2) . . . . ?
B15A B14A B18A B13A 138.8(3) . . . . ?
B15A B14A B18A B16A 36.6(2) . . . . ?
B15A B14A B18A B17A 101.2(3) . . . . ?
B15A B14A C4A C3A -61.3(4) . . . . ?
B15A B14A C4A B10A 37.3(2) . . . . ?
B15A B14A C4A B13A -101.8(3) . . . . ?
B15A B16A B17A C3A -58.1(3) . . . . ?
B15A B16A B17A B12A -93.2(3) . . . . ?
B15A B16A B17A B13A 3.0(3) . . . . ?
B15A B16A B17A B18A 39.0(2) . . . . ?
B15A B16A B18A B13A -100.8(2) . . . . ?
B15A B16A B18A B14A -36.9(2) . . . . ?
B15A B16A B18A B17A -137.4(2) . . . . ?
B16A B11A B12A C3A -99.0(4) . . . . ?
B16A B11A B12A C4A' -132.4(5) . . . . ?
B16A B11A B12A B17A -35.1(3) . . . . ?
B16A B11A B15A B6A -110.5(3) . . . . ?
B16A B11A B15A B10A 137.9(3) . . . . ?
B16A B11A B15A B14A 99.5(2) . . . . ?
B16A B11A B15A B18A 38.5(2) . . . . ?
B16A B12A B17A C3A -137.7(3) . . . . ?
B16A B12A B17A B13A -102.9(3) . . . . ?
B16A B12A B17A B18A -41.1(2) . . . . ?
B16A B15A B18A B13A 102.3(3) . . . . ?
B16A B15A B18A B14A 139.3(2) . . . . ?
B16A B15A B18A B17A 38.5(2) . . . . ?
B16A B17A B18A B13A -139.7(3) . . . . ?
B16A B17A B18A B14A -102.2(2) . . . . ?
B16A B17A B18A B15A -38.0(2) . . . . ?
B17A C3A C4A' B10A 71.7(7) . . . . ?
B17A C3A C4A' B11A -1.6(8) . . . . ?
B17A C3A C4A' B12A -38.2(4) . . . . ?
B17A C3A B12A C4A' 140.9(4) . . . . ?
B17A C3A B12A B11A 105.0(3) . . . . ?
B17A C3A B12A B16A 37.9(3) . . . . ?
B17A C3A B13A B14A -104.0(3) . . . . ?
B17A C3A B13A B18A -41.5(2) . . . . ?
B17A C3A B13A C4A -144.6(3) . . . . ?
B17A C3A C4A B10A -68.0(4) . . . . ?
B17A C3A C4A B13A 35.9(3) . . . . ?
B17A C3A C4A B14A -5.3(5) . . . . ?
B17A B12A B16A B11A 142.7(3) . . . . ?
B17A B12A B16A B15A 104.7(3) . . . . ?
B17A B12A B16A B18A 41.2(2) . . . . ?
B17A B13A B14A B10A -62.4(3) . . . . ?
B17A B13A B14A B15A 0.4(4) . . . . ?
B17A B13A B14A B18A 37.8(3) . . . . ?
B17A B13A B14A C4A -98.9(3) . . . . ?
B17A B13A B18A B14A -138.0(3) . . . . ?
B17A B13A B18A B15A -100.7(3) . . . . ?
B17A B13A B18A B16A -37.0(2) . . . . ?
B17A B13A C4A C3A -30.8(3) . . . . ?
B17A B13A C4A B10A 65.2(4) . . . . ?
B17A B13A C4A B14A 102.3(3) . . . . ?
B17A B16A B18A B13A 36.6(2) . . . . ?
B17A B16A B18A B14A 100.5(3) . . . . ?
B17A B16A B18A B15A 137.4(2) . . . . ?
B18A B13A B14A B10A -100.2(3) . . . . ?
B18A B13A B14A B15A -37.3(2) . . . . ?
B18A B13A B14A C4A -136.7(3) . . . . ?
B18A B13A B17A C3A 131.8(3) . . . . ?
B18A B13A B17A B12A 98.2(3) . . . . ?
B18A B13A B17A B16A 35.9(2) . . . . ?
B18A B13A C4A C3A -94.1(3) . . . . ?
B18A B13A C4A B10A 1.9(4) . . . . ?
B18A B13A C4A B14A 38.9(3) . . . . ?
B18A B14A B15A B6A 111.3(3) . . . . ?
B18A B14A B15A B10A -137.2(3) . . . . ?
B18A B14A B15A B11A -98.0(2) . . . . ?
B18A B14A B15A B16A -35.3(2) . . . . ?
B18A B14A C4A C3A 2.6(4) . . . . ?
B18A B14A C4A B10A 101.2(3) . . . . ?
B18A B14A C4A B13A -37.9(3) . . . . ?
B18A B15A B16A B11A -135.1(2) . . . . ?
B18A B15A B16A B12A -99.7(3) . . . . ?
B18A B15A B16A B17A -38.0(2) . . . . ?
B18A B16A B17A C3A -97.1(3) . . . . ?
B18A B16A B17A B12A -132.2(3) . . . . ?
B18A B16A B17A B13A -36.0(2) . . . . ?
C1B C1B' B1B B2B 96.7(5) . . . . ?
C1B C1B' B1B B5B -8.0(6) . . . . ?
C1B C1B' B1B B6B 54.9(6) . . . . ?
C1B C1B' B2B B1B -105.5(5) . . . . ?
C1B C1B' B2B B3B 38.5(4) . . . . ?
C1B C1B' B2B B6B -65.8(5) . . . . ?
C1B C1B' B2B B7B -2.6(5) . . . . ?
C1B C1B' B3B B2B -136.7(4) . . . . ?
C1B C1B' B3B B7B -93.8(4) . . . . ?
C1B C1B' B3B B8B -31.6(3) . . . . ?
C1B B3B B7B B2B -99.1(4) . . . . ?
C1B B3B B7B B6B -61.9(4) . . . . ?
C1B B3B B7B B8B 39.2(3) . . . . ?
C1B B3B B7B B9B 1.5(4) . . . . ?
C1B B3B B8B B4B -31.8(3) . . . . ?
C1B B3B B8B B7B -133.6(3) . . . . ?
C1B B3B B8B B9B -95.6(4) . . . . ?
C1B B4B B5B B1B 2.4(5) . . . . ?
C1B B4B B5B B6B -60.4(4) . . . . ?
C1B B4B B5B B9B -100.0(4) . . . . ?
C1B B4B B5B C2B 34.6(4) . . . . ?
C1B B4B B8B B3B 32.5(3) . . . . ?
C1B B4B B8B B7B 95.1(3) . . . . ?
C1B B4B B8B B9B 134.8(3) . . . . ?
C1B B4B B9B B5B 101.6(4) . . . . ?
C1B B4B B9B B6B 63.1(4) . . . . ?
C1B B4B B9B B7B -1.0(4) . . . . ?
C1B B4B B9B B8B -40.2(3) . . . . ?
C1B B4B C2B B1B -103.8(5) . . . . ?
C1B B4B C2B B5B -140.2(4) . . . . ?
C1B B8B B9B B4B 37.2(3) . . . . ?
C1B B8B B9B B5B 3.8(4) . . . . ?
C1B B8B B9B B6B -59.4(4) . . . . ?
C1B B8B B9B B7B -98.0(3) . . . . ?
C1B' C1B B3B B2B 39.6(4) . . . . ?
C1B' C1B B3B B7B 102.5(4) . . . . ?
C1B' C1B B3B B8B 142.8(4) . . . . ?
C1B' C1B B4B B5B -8.0(6) . . . . ?
C1B' C1B B4B B8B -112.8(5) . . . . ?
C1B' C1B B4B B9B -72.4(6) . . . . ?
C1B' C1B B8B B3B -39.7(5) . . . . ?
C1B' C1B B8B B4B 102.3(5) . . . . ?
C1B' C1B B8B B7B 0.4(6) . . . . ?
C1B' C1B B8B B9B 62.5(6) . . . . ?
C1B' B1B B2B B3B -31.2(4) . . . . ?
C1B' B1B B2B B6B -133.8(4) . . . . ?
C1B' B1B B2B B7B -94.1(4) . . . . ?
C1B' B1B B5B B4B 3.0(4) . . . . ?
C1B' B1B B5B B6B 105.3(3) . . . . ?
C1B' B1B B5B B9B 66.1(4) . . . . ?
C1B' B1B B6B B2B 43.3(3) . . . . ?
C1B' B1B B6B B5B -93.4(4) . . . . ?
C1B' B1B B6B B7B 5.2(4) . . . . ?
C1B' B1B B6B B9B -55.4(4) . . . . ?
C1B' B1B B6B B15B 154.3(3) . . . . ?
C1B' B2B B3B C1B -34.2(4) . . . . ?
C1B' B2B B3B B7B -132.2(4) . . . . ?
C1B' B2B B3B B8B -94.8(5) . . . . ?
C1B' B2B B6B B1B -38.4(3) . . . . ?
C1B' B2B B6B B5B -0.5(4) . . . . ?
C1B' B2B B6B B7B 97.7(3) . . . . ?
C1B' B2B B6B B9B 61.4(4) . . . . ?
C1B' B2B B6B B15B -150.7(3) . . . . ?
C1B' B2B B7B B3B 40.0(3) . . . . ?
C1B' B2B B7B B6B -98.0(3) . . . . ?
C1B' B2B B7B B8B 2.8(4) . . . . ?
C1B' B2B B7B B9B -60.1(4) . . . . ?
C1B' B3B B7B B2B -44.6(4) . . . . ?
C1B' B3B B7B B6B -7.4(4) . . . . ?
C1B' B3B B7B B8B 93.8(4) . . . . ?
C1B' B3B B7B B9B 56.1(4) . . . . ?
C1B' B3B B8B C1B 29.4(3) . . . . ?
C1B' B3B B8B B4B -2.4(4) . . . . ?
C1B' B3B B8B B7B -104.2(3) . . . . ?
C1B' B3B B8B B9B -66.2(4) . . . . ?
C3B C4B' B10B B11B 100.5(4) . . . . ?
C3B C4B' B10B B14B -4.1(5) . . . . ?
C3B C4B' B10B B15B 58.3(5) . . . . ?
C3B C4B' B11B B10B -106.9(5) . . . . ?
C3B C4B' B11B B12B 37.8(4) . . . . ?
C3B C4B' B11B B15B -65.8(4) . . . . ?
C3B C4B' B11B B16B -3.5(5) . . . . ?
C3B C4B' B12B B11B -139.2(4) . . . . ?
C3B C4B' B12B B16B -96.3(4) . . . . ?
C3B C4B' B12B B17B -33.6(4) . . . . ?
C3B B12B B16B B11B -95.9(4) . . . . ?
C3B B12B B16B B15B -58.3(4) . . . . ?
C3B B12B B16B B17B 40.9(3) . . . . ?
C3B B12B B16B B18B 5.2(4) . . . . ?
C3B B12B B17B B13B -30.3(3) . . . . ?
C3B B12B B17B B16B -132.1(3) . . . . ?
C3B B12B B17B B18B -95.1(4) . . . . ?
C3B B13B B14B B10B 5.9(4) . . . . ?
C3B B13B B14B B15B -56.8(5) . . . . ?
C3B B13B B14B B18B -96.5(4) . . . . ?
C3B B13B B14B C4B 36.8(5) . . . . ?
C3B B13B B17B B12B 31.8(3) . . . . ?
C3B B13B B17B B16B 94.7(4) . . . . ?
C3B B13B B17B B18B 135.3(4) . . . . ?
C3B B13B B18B B14B 103.0(4) . . . . ?
C3B B13B B18B B15B 64.1(4) . . . . ?
C3B B13B B18B B16B 1.1(4) . . . . ?
C3B B13B B18B B17B -38.4(3) . . . . ?
C3B B13B C4B B10B -102.0(6) . . . . ?
C3B B13B C4B B14B -137.5(4) . . . . ?
C3B B17B B18B B13B 36.6(3) . . . . ?
C3B B17B B18B B14B 3.0(4) . . . . ?
C3B B17B B18B B15B -60.6(4) . . . . ?
C3B B17B B18B B16B -98.4(4) . . . . ?
C4B' C3B B12B B11B 35.9(4) . . . . ?
C4B' C3B B12B B16B 98.3(4) . . . . ?
C4B' C3B B12B B17B 140.4(4) . . . . ?
C4B' C3B B13B B14B -9.0(6) . . . . ?
C4B' C3B B13B B17B -110.4(4) . . . . ?
C4B' C3B B13B B18B -72.2(5) . . . . ?
C4B' C3B B17B B12B -41.0(4) . . . . ?
C4B' C3B B17B B13B 103.0(5) . . . . ?
C4B' C3B B17B B16B 0.3(6) . . . . ?
C4B' C3B B17B B18B 63.4(5) . . . . ?
C4B' B10B B11B B12B -31.3(4) . . . . ?
C4B' B10B B11B B15B -132.1(4) . . . . ?
C4B' B10B B11B B16B -93.4(4) . . . . ?
C4B' B10B B14B B13B -1.4(4) . . . . ?
C4B' B10B B14B B15B 102.0(3) . . . . ?
C4B' B10B B14B B18B 63.1(3) . . . . ?
C4B' B10B B15B B6B 153.9(3) . . . . ?
C4B' B10B B15B B11B 43.1(3) . . . . ?
C4B' B10B B15B B14B -95.1(4) . . . . ?
C4B' B10B B15B B16B 5.8(4) . . . . ?
C4B' B10B B15B B18B -56.6(4) . . . . ?
C4B' B11B B12B C3B -31.1(4) . . . . ?
C4B' B11B B12B B16B -131.2(4) . . . . ?
C4B' B11B B12B B17B -92.0(4) . . . . ?
C4B' B11B B15B B6B -152.0(3) . . . . ?
C4B' B11B B15B B10B -39.3(3) . . . . ?
C4B' B11B B15B B14B -2.3(4) . . . . ?
C4B' B11B B15B B16B 97.8(3) . . . . ?
C4B' B11B B15B B18B 60.4(3) . . . . ?
C4B' B11B B16B B12B 41.4(3) . . . . ?
C4B' B11B B16B B15B -96.8(3) . . . . ?
C4B' B11B B16B B17B 3.5(4) . . . . ?
C4B' B11B B16B B18B -58.8(3) . . . . ?
C4B' B12B B16B B11B -43.3(4) . . . . ?
C4B' B12B B16B B15B -5.6(5) . . . . ?
C4B' B12B B16B B17B 93.5(5) . . . . ?
C4B' B12B B16B B18B 57.8(5) . . . . ?
C4B' B12B B17B C3B 30.1(3) . . . . ?
C4B' B12B B17B B13B -0.2(4) . . . . ?
C4B' B12B B17B B16B -102.1(4) . . . . ?
C4B' B12B B17B B18B -65.1(5) . . . . ?
B1B C1B' B2B B3B 144.0(4) . . . . ?
B1B C1B' B2B B6B 39.7(3) . . . . ?
B1B C1B' B2B B7B 102.9(3) . . . . ?
B1B C1B' B3B C1B 104.6(5) . . . . ?
B1B C1B' B3B B2B -32.1(3) . . . . ?
B1B C1B' B3B B7B 10.8(5) . . . . ?
B1B C1B' B3B B8B 72.9(5) . . . . ?
B1B B2B B3B C1B -3.2(4) . . . . ?
B1B B2B B3B C1B' 31.0(3) . . . . ?
B1B B2B B3B B7B -101.2(3) . . . . ?
B1B B2B B3B B8B -63.8(4) . . . . ?
B1B B2B B6B B5B 37.9(2) . . . . ?
B1B B2B B6B B7B 136.2(3) . . . . ?
B1B B2B B6B B9B 99.8(3) . . . . ?
B1B B2B B6B B15B -112.2(3) . . . . ?
B1B B2B B7B B3B 99.2(3) . . . . ?
B1B B2B B7B B6B -38.8(2) . . . . ?
B1B B2B B7B B8B 62.0(3) . . . . ?
B1B B2B B7B B9B -0.9(3) . . . . ?
B1B B5B B6B B2B -38.1(2) . . . . ?
B1B B5B B6B B7B -99.6(2) . . . . ?
B1B B5B B6B B9B -136.6(3) . . . . ?
B1B B5B B6B B15B 111.6(3) . . . . ?
B1B B5B B9B B4B -97.3(3) . . . . ?
B1B B5B B9B B6B 38.8(2) . . . . ?
B1B B5B B9B B7B -0.5(3) . . . . ?
B1B B5B B9B B8B -64.0(3) . . . . ?
B1B B5B C2B C1B 106.2(5) . . . . ?
B1B B5B C2B B4B 142.3(4) . . . . ?
B1B B6B B7B B2B 38.4(2) . . . . ?
B1B B6B B7B B3B 1.3(3) . . . . ?
B1B B6B B7B B8B -61.9(3) . . . . ?
B1B B6B B7B B9B -99.3(3) . . . . ?
B1B B6B B9B B4B 0.0(3) . . . . ?
B1B B6B B9B B5B -38.0(2) . . . . ?
B1B B6B B9B B7B 99.0(3) . . . . ?
B1B B6B B9B B8B 61.0(3) . . . . ?
B1B B6B B15B B10B 81.8(3) . . . . ?
B1B B6B B15B B11B 154.6(3) . . . . ?
B1B B6B B15B B14B 9.3(4) . . . . ?
B1B B6B B15B B16B -134.7(3) . . . . ?
B1B B6B B15B B18B -62.9(4) . . . . ?
B2B C1B' B1B B5B -104.7(3) . . . . ?
B2B C1B' B1B B6B -41.8(3) . . . . ?
B2B C1B' B3B C1B 136.7(4) . . . . ?
B2B C1B' B3B B7B 42.9(3) . . . . ?
B2B C1B' B3B B8B 105.0(3) . . . . ?
B2B B1B B5B B4B -63.3(4) . . . . ?
B2B B1B B5B B6B 39.1(2) . . . . ?
B2B B1B B5B B9B -0.1(3) . . . . ?
B2B B1B B5B C2B -95.1(4) . . . . ?
B2B B1B B6B B5B -136.7(3) . . . . ?
B2B B1B B6B B7B -38.1(2) . . . . ?
B2B B1B B6B B9B -98.8(2) . . . . ?
B2B B1B B6B B15B 111.0(3) . . . . ?
B2B B1B C2B C1B 1.9(5) . . . . ?
B2B B1B C2B B4B 67.4(5) . . . . ?
B2B B1B C2B B5B 103.7(3) . . . . ?
B2B B3B B7B B6B 37.2(3) . . . . ?
B2B B3B B7B B8B 138.3(3) . . . . ?
B2B B3B B7B B9B 100.6(3) . . . . ?
B2B B3B B8B C1B 95.9(4) . . . . ?
B2B B3B B8B B4B 64.1(4) . . . . ?
B2B B3B B8B B7B -37.7(3) . . . . ?
B2B B3B B8B B9B 0.2(5) . . . . ?
B2B B6B B7B B3B -37.1(3) . . . . ?
B2B B6B B7B B8B -100.3(3) . . . . ?
B2B B6B B7B B9B -137.7(3) . . . . ?
B2B B6B B9B B4B -62.3(3) . . . . ?
B2B B6B B9B B5B -100.2(3) . . . . ?
B2B B6B B9B B7B 36.7(2) . . . . ?
B2B B6B B9B B8B -1.2(4) . . . . ?
B2B B6B B15B B10B 154.3(3) . . . . ?
B2B B6B B15B B11B -132.9(3) . . . . ?
B2B B6B B15B B14B 81.9(4) . . . . ?
B2B B6B B15B B16B -62.1(3) . . . . ?
B2B B6B B15B B18B 9.6(4) . . . . ?
B2B B7B B8B C1B -2.2(4) . . . . ?
B2B B7B B8B B3B 36.9(3) . . . . ?
B2B B7B B8B B4B -60.3(4) . . . . ?
B2B B7B B8B B9B -100.5(3) . . . . ?
B2B B7B B9B B4B 62.2(3) . . . . ?
B2B B7B B9B B5B 0.9(3) . . . . ?
B2B B7B B9B B6B -37.6(2) . . . . ?
B2B B7B B9B B8B 100.5(3) . . . . ?
B3B C1B C1B' B1B -99.9(5) . . . . ?
B3B C1B C1B' B2B -37.4(4) . . . . ?
B3B C1B B4B B5B 66.5(5) . . . . ?
B3B C1B B4B B8B -38.2(4) . . . . ?
B3B C1B B4B B9B 2.1(6) . . . . ?
B3B C1B B4B C2B 102.8(5) . . . . ?
B3B C1B B8B B4B 142.1(4) . . . . ?
B3B C1B B8B B7B 40.2(3) . . . . ?
B3B C1B B8B B9B 102.3(3) . . . . ?
B3B C1B C2B B1B -4.3(6) . . . . ?
B3B C1B C2B B4B -109.3(4) . . . . ?
B3B C1B C2B B5B -72.2(5) . . . . ?
B3B C1B' B1B B2B 31.8(3) . . . . ?
B3B C1B' B1B B5B -72.9(5) . . . . ?
B3B C1B' B1B B6B -10.0(5) . . . . ?
B3B C1B' B2B B1B -144.0(4) . . . . ?
B3B C1B' B2B B6B -104.3(3) . . . . ?
B3B C1B' B2B B7B -41.1(3) . . . . ?
B3B B2B B6B B1B -98.4(3) . . . . ?
B3B B2B B6B B5B -60.5(4) . . . . ?
B3B B2B B6B B7B 37.7(3) . . . . ?
B3B B2B B6B B9B 1.4(4) . . . . ?
B3B B2B B6B B15B 149.3(3) . . . . ?
B3B B2B B7B B6B -138.0(3) . . . . ?
B3B B2B B7B B8B -37.2(3) . . . . ?
B3B B2B B7B B9B -100.1(3) . . . . ?
B3B B7B B8B C1B -39.1(3) . . . . ?
B3B B7B B8B B4B -97.2(4) . . . . ?
B3B B7B B8B B9B -137.4(3) . . . . ?
B3B B7B B9B B4B -0.4(3) . . . . ?
B3B B7B B9B B5B -61.8(3) . . . . ?
B3B B7B B9B B6B -100.2(3) . . . . ?
B3B B7B B9B B8B 37.9(3) . . . . ?
B3B B8B B9B B4B 97.3(4) . . . . ?
B3B B8B B9B B5B 63.9(4) . . . . ?
B3B B8B B9B B6B 0.6(4) . . . . ?
B3B B8B B9B B7B -37.9(3) . . . . ?
B4B C1B C1B' B1B 10.3(7) . . . . ?
B4B C1B C1B' B2B 72.8(6) . . . . ?
B4B C1B C1B' B3B 110.2(5) . . . . ?
B4B C1B B3B C1B' -104.8(5) . . . . ?
B4B C1B B3B B2B -65.2(5) . . . . ?
B4B C1B B3B B7B -2.3(5) . . . . ?
B4B C1B B3B B8B 37.9(4) . . . . ?
B4B C1B B8B B3B -142.1(4) . . . . ?
B4B C1B B8B B7B -101.9(3) . . . . ?
B4B C1B B8B B9B -39.8(3) . . . . ?
B4B C1B C2B B1B 105.0(4) . . . . ?
B4B C1B C2B B5B 37.1(4) . . . . ?
B4B B5B B6B B1B 97.2(3) . . . . ?
B4B B5B B6B B2B 59.1(3) . . . . ?
B4B B5B B6B B7B -2.4(3) . . . . ?
B4B B5B B6B B9B -39.3(3) . . . . ?
B4B B5B B6B B15B -151.2(3) . . . . ?
B4B B5B B9B B6B 136.0(3) . . . . ?
B4B B5B B9B B7B 96.8(3) . . . . ?
B4B B5B B9B B8B 33.2(3) . . . . ?
B4B B5B C2B C1B -36.0(4) . . . . ?
B4B B5B C2B B1B -142.3(4) . . . . ?
B4B B8B B9B B5B -33.5(3) . . . . ?
B4B B8B B9B B6B -96.7(3) . . . . ?
B4B B8B B9B B7B -135.2(3) . . . . ?
B5B B1B B2B C1B' 94.8(4) . . . . ?
B5B B1B B2B B3B 63.6(3) . . . . ?
B5B B1B B2B B6B -39.0(2) . . . . ?
B5B B1B B2B B7B 0.6(3) . . . . ?
B5B B1B B6B B2B 136.7(3) . . . . ?
B5B B1B B6B B7B 98.6(2) . . . . ?
B5B B1B B6B B9B 38.0(2) . . . . ?
B5B B1B B6B B15B -112.3(3) . . . . ?
B5B B1B C2B C1B -101.7(4) . . . . ?
B5B B1B C2B B4B -36.3(4) . . . . ?
B5B B4B B8B C1B -99.4(4) . . . . ?
B5B B4B B8B B3B -66.9(4) . . . . ?
B5B B4B B8B B7B -4.3(5) . . . . ?
B5B B4B B8B B9B 35.4(3) . . . . ?
B5B B4B B9B B6B -38.5(3) . . . . ?
B5B B4B B9B B7B -102.6(3) . . . . ?
B5B B4B B9B B8B -141.9(3) . . . . ?
B5B B4B C2B C1B 140.2(4) . . . . ?
B5B B4B C2B B1B 36.4(4) . . . . ?
B5B B6B B7B B2B 100.2(3) . . . . ?
B5B B6B B7B B3B 63.1(3) . . . . ?
B5B B6B B7B B8B -0.1(3) . . . . ?
B5B B6B B7B B9B -37.5(2) . . . . ?
B5B B6B B9B B4B 38.0(3) . . . . ?
B5B B6B B9B B7B 137.0(3) . . . . ?
B5B B6B B9B B8B 99.0(3) . . . . ?
B5B B6B B15B B10B 9.2(4) . . . . ?
B5B B6B B15B B11B 82.0(3) . . . . ?
B5B B6B B15B B14B -63.2(4) . . . . ?
B5B B6B B15B B16B 152.8(3) . . . . ?
B5B B6B B15B B18B -135.5(3) . . . . ?
B6B B1B B2B C1B' 133.8(4) . . . . ?
B6B B1B B2B B3B 102.6(3) . . . . ?
B6B B1B B2B B7B 39.7(2) . . . . ?
B6B B1B B5B B4B -102.3(3) . . . . ?
B6B B1B B5B B9B -39.2(2) . . . . ?
B6B B1B B5B C2B -134.2(3) . . . . ?
B6B B1B C2B C1B -61.1(5) . . . . ?
B6B B1B C2B B4B 4.4(5) . . . . ?
B6B B1B C2B B5B 40.7(3) . . . . ?
B6B B2B B3B C1B 59.5(4) . . . . ?
B6B B2B B3B C1B' 93.7(4) . . . . ?
B6B B2B B3B B7B -38.4(3) . . . . ?
B6B B2B B3B B8B -1.0(5) . . . . ?
B6B B2B B7B B3B 138.0(3) . . . . ?
B6B B2B B7B B8B 100.8(3) . . . . ?
B6B B2B B7B B9B 37.9(2) . . . . ?
B6B B5B B9B B4B -136.0(3) . . . . ?
B6B B5B B9B B7B -39.2(2) . . . . ?
B6B B5B B9B B8B -102.8(3) . . . . ?
B6B B5B C2B C1B 66.5(5) . . . . ?
B6B B5B C2B B1B -39.8(3) . . . . ?
B6B B5B C2B B4B 102.5(3) . . . . ?
B6B B7B B8B C1B 60.8(3) . . . . ?
B6B B7B B8B B3B 99.8(3) . . . . ?
B6B B7B B8B B4B 2.6(4) . . . . ?
B6B B7B B8B B9B -37.6(2) . . . . ?
B6B B7B B9B B4B 99.8(3) . . . . ?
B6B B7B B9B B5B 38.4(2) . . . . ?
B6B B7B B9B B8B 138.0(3) . . . . ?
B6B B15B B16B B11B -111.0(3) . . . . ?
B6B B15B B16B B12B -148.8(3) . . . . ?
B6B B15B B16B B17B 148.7(3) . . . . ?
B6B B15B B16B B18B 111.6(3) . . . . ?
B6B B15B B18B B13B 149.0(3) . . . . ?
B6B B15B B18B B14B 111.5(3) . . . . ?
B6B B15B B18B B16B -110.4(3) . . . . ?
B6B B15B B18B B17B -148.0(3) . . . . ?
B7B B2B B3B C1B 98.0(3) . . . . ?
B7B B2B B3B C1B' 132.2(4) . . . . ?
B7B B2B B3B B8B 37.4(3) . . . . ?
B7B B2B B6B B1B -136.2(3) . . . . ?
B7B B2B B6B B5B -98.3(2) . . . . ?
B7B B2B B6B B9B -36.4(2) . . . . ?
B7B B2B B6B B15B 111.6(3) . . . . ?
B7B B3B B8B C1B 133.6(3) . . . . ?
B7B B3B B8B B4B 101.8(3) . . . . ?
B7B B3B B8B B9B 38.0(3) . . . . ?
B7B B6B B9B B4B -99.0(3) . . . . ?
B7B B6B B9B B5B -137.0(3) . . . . ?
B7B B6B B9B B8B -38.0(3) . . . . ?
B7B B6B B15B B10B -134.2(3) . . . . ?
B7B B6B B15B B11B -61.4(3) . . . . ?
B7B B6B B15B B14B 153.3(3) . . . . ?
B7B B6B B15B B16B 9.3(4) . . . . ?
B7B B6B B15B B18B 81.1(3) . . . . ?
B7B B8B B9B B4B 135.2(3) . . . . ?
B7B B8B B9B B5B 101.8(3) . . . . ?
B7B B8B B9B B6B 38.6(3) . . . . ?
B8B C1B C1B' B1B -61.1(7) . . . . ?
B8B C1B C1B' B2B 1.4(7) . . . . ?
B8B C1B C1B' B3B 38.8(4) . . . . ?
B8B C1B B3B C1B' -142.8(4) . . . . ?
B8B C1B B3B B2B -103.1(3) . . . . ?
B8B C1B B3B B7B -40.3(3) . . . . ?
B8B C1B B4B B5B 104.8(4) . . . . ?
B8B C1B B4B B9B 40.4(3) . . . . ?
B8B C1B B4B C2B 141.1(4) . . . . ?
B8B C1B C2B B1B 66.7(6) . . . . ?
B8B C1B C2B B4B -38.3(4) . . . . ?
B8B C1B C2B B5B -1.2(6) . . . . ?
B8B B3B B7B B2B -138.3(3) . . . . ?
B8B B3B B7B B6B -101.2(3) . . . . ?
B8B B3B B7B B9B -37.7(3) . . . . ?
B8B B4B B5B B1B 67.1(4) . . . . ?
B8B B4B B5B B6B 4.3(5) . . . . ?
B8B B4B B5B B9B -35.4(3) . . . . ?
B8B B4B B5B C2B 99.3(5) . . . . ?
B8B B4B B9B B5B 141.9(3) . . . . ?
B8B B4B B9B B6B 103.4(3) . . . . ?
B8B B4B B9B B7B 39.3(3) . . . . ?
B8B B4B C2B C1B 35.1(3) . . . . ?
B8B B4B C2B B1B -68.7(5) . . . . ?
B8B B4B C2B B5B -105.1(4) . . . . ?
B8B B7B B9B B4B -38.2(3) . . . . ?
B8B B7B B9B B5B -99.6(3) . . . . ?
B8B B7B B9B B6B -138.0(3) . . . . ?
B9B B4B B5B B1B 102.4(3) . . . . ?
B9B B4B B5B B6B 39.6(3) . . . . ?
B9B B4B B5B C2B 134.7(4) . . . . ?
B9B B4B B8B C1B -134.8(3) . . . . ?
B9B B4B B8B B3B -102.4(3) . . . . ?
B9B B4B B8B B7B -39.8(3) . . . . ?
B9B B4B C2B C1B 99.3(4) . . . . ?
B9B B4B C2B B1B -4.4(6) . . . . ?
B9B B4B C2B B5B -40.9(3) . . . . ?
B9B B5B B6B B1B 136.6(3) . . . . ?
B9B B5B B6B B2B 98.4(2) . . . . ?
B9B B5B B6B B7B 36.9(2) . . . . ?
B9B B5B B6B B15B -111.8(3) . . . . ?
B9B B5B C2B C1B 3.5(5) . . . . ?
B9B B5B C2B B1B -102.7(3) . . . . ?
B9B B5B C2B B4B 39.5(3) . . . . ?
B9B B6B B7B B2B 137.7(3) . . . . ?
B9B B6B B7B B3B 100.6(3) . . . . ?
B9B B6B B7B B8B 37.3(2) . . . . ?
B9B B6B B15B B10B -63.4(4) . . . . ?
B9B B6B B15B B11B 9.4(4) . . . . ?
B9B B6B B15B B14B -135.9(3) . . . . ?
B9B B6B B15B B16B 80.2(3) . . . . ?
B9B B6B B15B B18B 151.9(3) . . . . ?
B9B B7B B8B C1B 98.4(3) . . . . ?
B9B B7B B8B B3B 137.4(3) . . . . ?
B9B B7B B8B B4B 40.3(3) . . . . ?
B10B C4B' B11B B12B 144.8(4) . . . . ?
B10B C4B' B11B B15B 41.1(3) . . . . ?
B10B C4B' B11B B16B 103.4(3) . . . . ?
B10B C4B' B12B C3B 106.1(5) . . . . ?
B10B C4B' B12B B11B -33.1(4) . . . . ?
B10B C4B' B12B B16B 9.8(6) . . . . ?
B10B C4B' B12B B17B 72.5(5) . . . . ?
B10B B11B B12B C3B -0.8(4) . . . . ?
B10B B11B B12B C4B' 30.3(3) . . . . ?
B10B B11B B12B B16B -100.9(3) . . . . ?
B10B B11B B12B B17B -61.7(4) . . . . ?
B10B B11B B15B B6B -112.7(3) . . . . ?
B10B B11B B15B B14B 37.0(3) . . . . ?
B10B B11B B15B B16B 137.1(3) . . . . ?
B10B B11B B15B B18B 99.6(3) . . . . ?
B10B B11B B16B B12B 100.0(3) . . . . ?
B10B B11B B16B B15B -38.3(2) . . . . ?
B10B B11B B16B B17B 62.1(3) . . . . ?
B10B B11B B16B B18B -0.3(3) . . . . ?
B10B B14B B15B B6B 112.5(3) . . . . ?
B10B B14B B15B B11B -37.1(2) . . . . ?
B10B B14B B15B B16B -99.1(3) . . . . ?
B10B B14B B15B B18B -136.2(3) . . . . ?
B10B B14B B18B B13B -96.7(3) . . . . ?
B10B B14B B18B B15B 38.9(2) . . . . ?
B10B B14B B18B B16B 1.2(3) . . . . ?
B10B B14B B18B B17B -62.0(3) . . . . ?
B10B B14B C4B C3B 105.2(6) . . . . ?
B10B B14B C4B B13B 142.6(5) . . . . ?
B10B B15B B16B B11B 37.8(2) . . . . ?
B10B B15B B16B B12B 0.1(4) . . . . ?
B10B B15B B16B B17B -62.5(3) . . . . ?
B10B B15B B16B B18B -99.6(3) . . . . ?
B10B B15B B18B B13B -0.8(3) . . . . ?
B10B B15B B18B B14B -38.4(2) . . . . ?
B10B B15B B18B B16B 99.7(2) . . . . ?
B10B B15B B18B B17B 62.2(4) . . . . ?
B11B C4B' B10B B14B -104.5(3) . . . . ?
B11B C4B' B10B B15B -42.2(3) . . . . ?
B11B C4B' B12B C3B 139.2(4) . . . . ?
B11B C4B' B12B B16B 42.9(3) . . . . ?
B11B C4B' B12B B17B 105.6(3) . . . . ?
B11B B10B B14B B13B -65.8(3) . . . . ?
B11B B10B B14B B15B 37.5(2) . . . . ?
B11B B10B B14B B18B -1.4(3) . . . . ?
B11B B10B B14B C4B -97.5(4) . . . . ?
B11B B10B B15B B6B 110.8(3) . . . . ?
B11B B10B B15B B14B -138.2(3) . . . . ?
B11B B10B B15B B16B -37.4(2) . . . . ?
B11B B10B B15B B18B -99.7(3) . . . . ?
B11B B10B C4B C3B 4.8(6) . . . . ?
B11B B10B C4B B13B 68.9(6) . . . . ?
B11B B10B C4B B14B 103.3(3) . . . . ?
B11B B12B B16B B15B 37.7(3) . . . . ?
B11B B12B B16B B17B 136.9(3) . . . . ?
B11B B12B B16B B18B 101.1(3) . . . . ?
B11B B12B B17B C3B 93.2(4) . . . . ?
B11B B12B B17B B13B 62.9(4) . . . . ?
B11B B12B B17B B16B -38.9(3) . . . . ?
B11B B12B B17B B18B -1.9(5) . . . . ?
B11B B15B B16B B12B -37.8(3) . . . . ?
B11B B15B B16B B17B -100.3(3) . . . . ?
B11B B15B B16B B18B -137.4(3) . . . . ?
B11B B15B B18B B13B -63.4(3) . . . . ?
B11B B15B B18B B14B -101.0(3) . . . . ?
B11B B15B B18B B16B 37.2(2) . . . . ?
B11B B15B B18B B17B -0.4(4) . . . . ?
B11B B16B B17B C3B -2.6(4) . . . . ?
B11B B16B B17B B12B 38.5(3) . . . . ?
B11B B16B B17B B13B -60.2(4) . . . . ?
B11B B16B B17B B18B -101.0(3) . . . . ?
B11B B16B B18B B13B 59.9(3) . . . . ?
B11B B16B B18B B14B -0.6(3) . . . . ?
B11B B16B B18B B15B -38.2(2) . . . . ?
B11B B16B B18B B17B 99.6(3) . . . . ?
B12B C3B C4B' B10B -103.3(4) . . . . ?
B12B C3B C4B' B11B -36.8(3) . . . . ?
B12B C3B B13B B14B 65.7(5) . . . . ?
B12B C3B B13B B17B -35.7(4) . . . . ?
B12B C3B B13B B18B 2.4(6) . . . . ?
B12B C3B B13B C4B 105.1(5) . . . . ?
B12B C3B B17B B13B 143.9(4) . . . . ?
B12B C3B B17B B16B 41.3(3) . . . . ?
B12B C3B B17B B18B 104.4(3) . . . . ?
B12B C3B C4B B10B -5.9(8) . . . . ?
B12B C3B C4B B13B -109.6(5) . . . . ?
B12B C3B C4B B14B -72.0(7) . . . . ?
B12B C4B' B10B B11B 32.4(4) . . . . ?
B12B C4B' B10B B14B -72.1(5) . . . . ?
B12B C4B' B10B B15B -9.7(6) . . . . ?
B12B C4B' B11B B10B -144.8(4) . . . . ?
B12B C4B' B11B B15B -103.7(3) . . . . ?
B12B C4B' B11B B16B -41.3(3) . . . . ?
B12B B11B B15B B6B 146.9(3) . . . . ?
B12B B11B B15B B10B -100.3(3) . . . . ?
B12B B11B B15B B14B -63.3(3) . . . . ?
B12B B11B B15B B16B 36.8(3) . . . . ?
B12B B11B B15B B18B -0.7(3) . . . . ?
B12B B11B B16B B15B -138.3(3) . . . . ?
B12B B11B B16B B17B -37.9(3) . . . . ?
B12B B11B B16B B18B -100.2(3) . . . . ?
B12B B16B B17B C3B -41.1(3) . . . . ?
B12B B16B B17B B13B -98.7(4) . . . . ?
B12B B16B B17B B18B -139.5(4) . . . . ?
B12B B16B B18B B13B -4.0(4) . . . . ?
B12B B16B B18B B14B -64.5(3) . . . . ?
B12B B16B B18B B15B -102.1(3) . . . . ?
B12B B16B B18B B17B 35.7(3) . . . . ?
B12B B17B B18B B13B 98.6(4) . . . . ?
B12B B17B B18B B14B 65.0(4) . . . . ?
B12B B17B B18B B15B 1.4(5) . . . . ?
B12B B17B B18B B16B -36.4(3) . . . . ?
B13B C3B C4B' B10B 8.3(6) . . . . ?
B13B C3B C4B' B11B 74.9(5) . . . . ?
B13B C3B C4B' B12B 111.6(4) . . . . ?
B13B C3B B12B C4B' -103.3(5) . . . . ?
B13B C3B B12B B11B -67.3(5) . . . . ?
B13B C3B B12B B16B -5.0(6) . . . . ?
B13B C3B B12B B17B 37.2(4) . . . . ?
B13B C3B B17B B12B -143.9(4) . . . . ?
B13B C3B B17B B16B -102.7(4) . . . . ?
B13B C3B B17B B18B -39.5(3) . . . . ?
B13B C3B C4B B10B 103.8(5) . . . . ?
B13B C3B C4B B14B 37.6(4) . . . . ?
B13B B14B B15B B6B -151.8(3) . . . . ?
B13B B14B B15B B10B 95.7(4) . . . . ?
B13B B14B B15B B11B 58.6(4) . . . . ?
B13B B14B B15B B16B -3.4(4) . . . . ?
B13B B14B B15B B18B -40.5(3) . . . . ?
B13B B14B B18B B15B 135.6(3) . . . . ?
B13B B14B B18B B16B 97.9(3) . . . . ?
B13B B14B B18B B17B 34.7(3) . . . . ?
B13B B14B C4B C3B -37.3(4) . . . . ?
B13B B14B C4B B10B -142.6(5) . . . . ?
B13B B17B B18B B14B -33.6(3) . . . . ?
B13B B17B B18B B15B -97.2(3) . . . . ?
B13B B17B B18B B16B -135.0(3) . . . . ?
B14B B10B B11B C4B' 94.5(4) . . . . ?
B14B B10B B11B B12B 63.2(3) . . . . ?
B14B B10B B11B B15B -37.6(2) . . . . ?
B14B B10B B11B B16B 1.0(3) . . . . ?
B14B B10B B15B B6B -111.0(3) . . . . ?
B14B B10B B15B B11B 138.2(3) . . . . ?
B14B B10B B15B B16B 100.8(3) . . . . ?
B14B B10B B15B B18B 38.5(2) . . . . ?
B14B B10B C4B C3B -98.5(6) . . . . ?
B14B B10B C4B B13B -34.5(5) . . . . ?
B14B B13B B17B C3B -100.2(4) . . . . ?
B14B B13B B17B B12B -68.4(5) . . . . ?
B14B B13B B17B B16B -5.6(5) . . . . ?
B14B B13B B17B B18B 35.0(3) . . . . ?
B14B B13B B18B B15B -38.9(3) . . . . ?
B14B B13B B18B B16B -101.9(3) . . . . ?
B14B B13B B18B B17B -141.4(4) . . . . ?
B14B B13B C4B C3B 137.5(4) . . . . ?
B14B B13B C4B B10B 35.4(4) . . . . ?
B14B B15B B16B B11B 100.3(3) . . . . ?
B14B B15B B16B B12B 62.5(4) . . . . ?
B14B B15B B16B B17B 0.0(4) . . . . ?
B14B B15B B16B B18B -37.1(3) . . . . ?
B14B B15B B18B B13B 37.6(3) . . . . ?
B14B B15B B18B B16B 138.1(3) . . . . ?
B14B B15B B18B B17B 100.6(3) . . . . ?
B15B B6B B7B B2B -110.8(3) . . . . ?
B15B B6B B7B B3B -147.9(3) . . . . ?
B15B B6B B7B B8B 148.9(3) . . . . ?
B15B B6B B7B B9B 111.6(3) . . . . ?
B15B B6B B9B B4B 150.1(3) . . . . ?
B15B B6B B9B B5B 112.2(3) . . . . ?
B15B B6B B9B B7B -110.9(3) . . . . ?
B15B B6B B9B B8B -148.8(3) . . . . ?
B15B B10B B11B C4B' 132.1(4) . . . . ?
B15B B10B B11B B12B 100.8(3) . . . . ?
B15B B10B B11B B16B 38.6(2) . . . . ?
B15B B10B B14B B13B -103.4(3) . . . . ?
B15B B10B B14B B18B -38.9(2) . . . . ?
B15B B10B B14B C4B -135.0(4) . . . . ?
B15B B10B C4B C3B -58.2(6) . . . . ?
B15B B10B C4B B13B 5.9(7) . . . . ?
B15B B10B C4B B14B 40.3(3) . . . . ?
B15B B11B B12B C3B 62.5(4) . . . . ?
B15B B11B B12B C4B' 93.6(3) . . . . ?
B15B B11B B12B B16B -37.6(3) . . . . ?
B15B B11B B12B B17B 1.6(4) . . . . ?
B15B B11B B16B B12B 138.3(3) . . . . ?
B15B B11B B16B B17B 100.4(3) . . . . ?
B15B B11B B16B B18B 38.0(2) . . . . ?
B15B B14B B18B B13B -135.6(3) . . . . ?
B15B B14B B18B B16B -37.7(2) . . . . ?
B15B B14B B18B B17B -101.0(3) . . . . ?
B15B B14B C4B C3B 66.3(6) . . . . ?
B15B B14B C4B B10B -39.0(3) . . . . ?
B15B B14B C4B B13B 103.6(4) . . . . ?
B15B B16B B17B C3B 61.0(4) . . . . ?
B15B B16B B17B B12B 102.0(3) . . . . ?
B15B B16B B17B B13B 3.3(4) . . . . ?
B15B B16B B17B B18B -37.5(3) . . . . ?
B15B B16B B18B B13B 98.1(3) . . . . ?
B15B B16B B18B B14B 37.6(2) . . . . ?
B15B B16B B18B B17B 137.8(3) . . . . ?
B16B B11B B12B C3B 100.0(4) . . . . ?
B16B B11B B12B C4B' 131.2(4) . . . . ?
B16B B11B B12B B17B 39.2(3) . . . . ?
B16B B11B B15B B6B 110.2(3) . . . . ?
B16B B11B B15B B10B -137.1(3) . . . . ?
B16B B11B B15B B14B -100.1(3) . . . . ?
B16B B11B B15B B18B -37.5(3) . . . . ?
B16B B12B B17B C3B 132.1(3) . . . . ?
B16B B12B B17B B13B 101.8(3) . . . . ?
B16B B12B B17B B18B 37.0(3) . . . . ?
B16B B15B B18B B13B -100.6(3) . . . . ?
B16B B15B B18B B14B -138.1(3) . . . . ?
B16B B15B B18B B17B -37.6(3) . . . . ?
B16B B17B B18B B13B 135.0(3) . . . . ?
B16B B17B B18B B14B 101.5(3) . . . . ?
B16B B17B B18B B15B 37.9(3) . . . . ?
B17B C3B C4B' B10B -64.5(6) . . . . ?
B17B C3B C4B' B11B 2.1(6) . . . . ?
B17B C3B C4B' B12B 38.8(4) . . . . ?
B17B C3B B12B C4B' -140.4(4) . . . . ?
B17B C3B B12B B11B -104.5(3) . . . . ?
B17B C3B B12B B16B -42.1(3) . . . . ?
B17B C3B B13B B14B 101.4(4) . . . . ?
B17B C3B B13B B18B 38.2(3) . . . . ?
B17B C3B B13B C4B 140.8(4) . . . . ?
B17B C3B C4B B10B 63.5(7) . . . . ?
B17B C3B C4B B13B -40.2(5) . . . . ?
B17B C3B C4B B14B -2.6(7) . . . . ?
B17B B12B B16B B11B -136.9(3) . . . . ?
B17B B12B B16B B15B -99.2(3) . . . . ?
B17B B12B B16B B18B -35.7(3) . . . . ?
B17B B13B B14B B10B 68.2(4) . . . . ?
B17B B13B B14B B15B 5.5(5) . . . . ?
B17B B13B B14B B18B -34.1(3) . . . . ?
B17B B13B B14B C4B 99.2(5) . . . . ?
B17B B13B B18B B14B 141.4(4) . . . . ?
B17B B13B B18B B15B 102.5(3) . . . . ?
B17B B13B B18B B16B 39.5(3) . . . . ?
B17B B13B C4B C3B 34.3(4) . . . . ?
B17B B13B C4B B10B -67.7(6) . . . . ?
B17B B13B C4B B14B -103.2(4) . . . . ?
B17B B16B B18B B13B -39.7(3) . . . . ?
B17B B16B B18B B14B -100.2(3) . . . . ?
B17B B16B B18B B15B -137.8(3) . . . . ?
B18B B13B B14B B10B 102.4(3) . . . . ?
B18B B13B B14B B15B 39.7(3) . . . . ?
B18B B13B B14B C4B 133.3(5) . . . . ?
B18B B13B B17B C3B -135.3(4) . . . . ?
B18B B13B B17B B12B -103.4(3) . . . . ?
B18B B13B B17B B16B -40.6(3) . . . . ?
B18B B13B C4B C3B 95.6(4) . . . . ?
B18B B13B C4B B10B -6.4(7) . . . . ?
B18B B13B C4B B14B -41.8(4) . . . . ?
B18B B14B B15B B6B -111.3(3) . . . . ?
B18B B14B B15B B10B 136.2(3) . . . . ?
B18B B14B B15B B11B 99.1(3) . . . . ?
B18B B14B B15B B16B 37.1(2) . . . . ?
B18B B14B C4B C3B 4.2(6) . . . . ?
B18B B14B C4B B10B -101.0(3) . . . . ?
B18B B14B C4B B13B 41.6(4) . . . . ?
B18B B15B B16B B11B 137.4(3) . . . . ?
B18B B15B B16B B12B 99.6(3) . . . . ?
B18B B15B B16B B17B 37.1(3) . . . . ?
B18B B16B B17B C3B 98.4(4) . . . . ?
B18B B16B B17B B12B 139.5(4) . . . . ?
B18B B16B B17B B13B 40.8(3) . . . . ?
C1D N1D C3D C4D 67.7(4) . . . . ?
C1D N1D C5D C6D -179.2(4) . . . . ?
C1D N1D C7D C8D -58.1(5) . . . . ?
C1F N1F C3F C4F 51.2(6) . . . . ?
C1F N1F C5F C6F 72.2(5) . . . . ?
C1F N1F C7F C8F -178.6(5) . . . . ?
C2B C1B B3B B2B 4.6(5) . . . . ?
C2B C1B B3B B7B 67.5(5) . . . . ?
C2B C1B B3B B8B 107.8(4) . . . . ?
C2B C1B B4B B5B -36.3(4) . . . . ?
C2B C1B B4B B8B -141.1(4) . . . . ?
C2B C1B B4B B9B -100.7(4) . . . . ?
C2B C1B B8B B3B -104.0(5) . . . . ?
C2B C1B B8B B4B 38.1(4) . . . . ?
C2B C1B B8B B7B -63.8(5) . . . . ?
C2B C1B B8B B9B -1.7(5) . . . . ?
C2B B1B B2B B3B 0.9(4) . . . . ?
C2B B1B B2B B6B -101.6(3) . . . . ?
C2B B1B B2B B7B -62.0(3) . . . . ?
C2B B1B B5B B4B 31.9(4) . . . . ?
C2B B1B B5B B6B 134.2(3) . . . . ?
C2B B1B B5B B9B 95.0(4) . . . . ?
C2B B1B B6B B2B 96.3(4) . . . . ?
C2B B1B B6B B5B -40.4(3) . . . . ?
C2B B1B B6B B7B 58.2(4) . . . . ?
C2B B1B B6B B9B -2.5(4) . . . . ?
C2B B1B B6B B15B -152.7(3) . . . . ?
C2B B4B B5B B1B -32.2(4) . . . . ?
C2B B4B B5B B6B -95.0(4) . . . . ?
C2B B4B B5B B9B -134.7(4) . . . . ?
C2B B4B B8B C1B -33.9(3) . . . . ?
C2B B4B B8B B3B -1.4(4) . . . . ?
C2B B4B B8B B7B 61.2(4) . . . . ?
C2B B4B B8B B9B 101.0(4) . . . . ?
C2B B4B B9B B5B 41.0(4) . . . . ?
C2B B4B B9B B6B 2.5(4) . . . . ?
C2B B4B B9B B7B -61.6(4) . . . . ?
C2B B4B B9B B8B -100.8(4) . . . . ?
C2B B5B B6B B1B 38.4(3) . . . . ?
C2B B5B B6B B2B 0.3(3) . . . . ?
C2B B5B B6B B7B -61.2(3) . . . . ?
C2B B5B B6B B9B -98.2(3) . . . . ?
C2B B5B B6B B15B 150.0(3) . . . . ?
C2B B5B B9B B4B -37.6(3) . . . . ?
C2B B5B B9B B6B 98.4(3) . . . . ?
C2B B5B B9B B7B 59.2(4) . . . . ?
C2B B5B B9B B8B -4.4(4) . . . . ?
C3D N1D C1D C2D 58.6(4) . . . . ?
C3D N1D C5D C6D -58.2(5) . . . . ?
C3D N1D C7D C8D -176.1(4) . . . . ?
C3F N1F C1F C2F 57.0(5) . . . . ?
C3F N1F C5F C6F -169.4(5) . . . . ?
C3F N1F C7F C8F 60.1(6) . . . . ?
C4A C3A B12A B11A -6.0(5) . . . . ?
C4A C3A B12A B16A -73.1(4) . . . . ?
C4A C3A B12A B17A -111.0(3) . . . . ?
C4A C3A B13A B14A 40.5(3) . . . . ?
C4A C3A B13A B17A 144.6(3) . . . . ?
C4A C3A B13A B18A 103.0(3) . . . . ?
C4A C3A B17A B12A 103.8(4) . . . . ?
C4A C3A B17A B13A -35.8(3) . . . . ?
C4A C3A B17A B16A 66.9(4) . . . . ?
C4A C3A B17A B18A 5.5(4) . . . . ?
C4A B10A B11A B12A -0.7(3) . . . . ?
C4A B10A B11A B15A 102.8(3) . . . . ?
C4A B10A B11A B16A 65.0(3) . . . . ?
C4A B10A B14A B13A -36.5(3) . . . . ?
C4A B10A B14A B15A -137.7(3) . . . . ?
C4A B10A B14A B18A -99.1(3) . . . . ?
C4A B10A B15A B6A 148.6(3) . . . . ?
C4A B10A B15A B11A -97.9(3) . . . . ?
C4A B10A B15A B14A 37.9(3) . . . . ?
C4A B10A B15A B16A -60.3(3) . . . . ?
C4A B10A B15A B18A 0.9(3) . . . . ?
C4A B13A B14A B10A 36.6(3) . . . . ?
C4A B13A B14A B15A 99.4(3) . . . . ?
C4A B13A B14A B18A 136.7(3) . . . . ?
C4A B13A B17A C3A 30.6(3) . . . . ?
C4A B13A B17A B12A -3.0(4) . . . . ?
C4A B13A B17A B16A -65.4(3) . . . . ?
C4A B13A B17A B18A -101.3(3) . . . . ?
C4A B13A B18A B14A -38.6(3) . . . . ?
C4A B13A B18A B15A -1.3(4) . . . . ?
C4A B13A B18A B16A 62.5(4) . . . . ?
C4A B13A B18A B17A 99.4(4) . . . . ?
C4A B14A B15A B6A -149.1(3) . . . . ?
C4A B14A B15A B10A -37.5(3) . . . . ?
C4A B14A B15A B11A 1.7(3) . . . . ?
C4A B14A B15A B16A 64.3(3) . . . . ?
C4A B14A B15A B18A 99.6(3) . . . . ?
C4A B14A B18A B13A 38.1(3) . . . . ?
C4A B14A B18A B15A -100.7(3) . . . . ?
C4A B14A B18A B16A -64.2(3) . . . . ?
C4A B14A B18A B17A 0.5(3) . . . . ?
C4B C3B B12B B11B 4.0(6) . . . . ?
C4B C3B B12B B16B 66.4(6) . . . . ?
C4B C3B B12B B17B 108.5(5) . . . . ?
C4B C3B B13B B14B -39.4(4) . . . . ?
C4B C3B B13B B17B -140.8(4) . . . . ?
C4B C3B B13B B18B -102.6(4) . . . . ?
C4B C3B B17B B12B -104.7(6) . . . . ?
C4B C3B B17B B13B 39.3(5) . . . . ?
C4B C3B B17B B16B -63.4(6) . . . . ?
C4B C3B B17B B18B -0.3(6) . . . . ?
C4B B10B B11B B12B -2.3(4) . . . . ?
C4B B10B B11B B15B -103.1(4) . . . . ?
C4B B10B B11B B16B -64.4(4) . . . . ?
C4B B10B B14B B13B 31.7(4) . . . . ?
C4B B10B B14B B15B 135.0(4) . . . . ?
C4B B10B B14B B18B 96.1(4) . . . . ?
C4B B10B B15B B6B -152.4(4) . . . . ?
C4B B10B B15B B11B 96.8(4) . . . . ?
C4B B10B B15B B14B -41.4(4) . . . . ?
C4B B10B B15B B16B 59.5(4) . . . . ?
C4B B10B B15B B18B -2.9(5) . . . . ?
C4B B13B B14B B10B -30.9(4) . . . . ?
C4B B13B B14B B15B -93.6(4) . . . . ?
C4B B13B B14B B18B -133.3(5) . . . . ?
C4B B13B B17B C3B -33.7(4) . . . . ?
C4B B13B B17B B12B -1.9(5) . . . . ?
C4B B13B B17B B16B 61.0(5) . . . . ?
C4B B13B B17B B18B 101.6(4) . . . . ?
C4B B13B B18B B14B 43.1(4) . . . . ?
C4B B13B B18B B15B 4.2(5) . . . . ?
C4B B13B B18B B16B -58.8(5) . . . . ?
C4B B13B B18B B17B -98.3(5) . . . . ?
C4B B14B B15B B6B 149.0(4) . . . . ?
C4B B14B B15B B10B 36.5(3) . . . . ?
C4B B14B B15B B11B -0.6(4) . . . . ?
C4B B14B B15B B16B -62.6(4) . . . . ?
C4B B14B B15B B18B -99.7(4) . . . . ?
C4B B14B B18B B13B -39.1(4) . . . . ?
C4B B14B B18B B15B 96.5(4) . . . . ?
C4B B14B B18B B16B 58.8(4) . . . . ?
C4B B14B B18B B17B -4.5(4) . . . . ?
C5D N1D C1D C2D -177.4(4) . . . . ?
C5D N1D C3D C4D -50.7(5) . . . . ?
C5D N1D C7D C8D 57.5(5) . . . . ?
C5F N1F C1F C2F 174.3(4) . . . . ?
C5F N1F C3F C4F -65.1(5) . . . . ?
C5F N1F C7F C8F -60.9(6) . . . . ?
C7D N1D C1D C2D -57.5(5) . . . . ?
C7D N1D C3D C4D -175.7(4) . . . . ?
C7D N1D C5D C6D 63.9(5) . . . . ?
C7F N1F C1F C2F -65.0(5) . . . . ?
C7F N1F C3F C4F 172.0(4) . . . . ?
C7F N1F C5F C6F -46.8(6) . . . . ?
